data_7113141
loop_
_publ_author_name
'Blair, Victoria L.'
'Kennedy, Alan R.'
'Klett, Jan'
'Mulvey, Robert E.'

_publ_section_title
;
 Structural complexity of the magnesiation of furan: an octadecanuclear
 product with a subporphyrin-like Mg3(2,5-fur-di-yl)3 substructure.
;
_journal_issue 42
_journal_name_full 'Chemical communications (Cambridge, England)'
_journal_page_first 5426
_journal_page_last 5428
_journal_paper_doi 10.1039/b812147h
_journal_year 2008
_chemical_formula_sum 'C108 H160 Mg6 N12 Na12 O16 Si2'
_chemical_formula_weight 2360.40
_chemical_name_systematic
;
?
;
_space_group_IT_number 2
_symmetry_cell_setting triclinic
_symmetry_space_group_name_Hall '-P 1'
_symmetry_space_group_name_H-M 'P -1'
_atom_sites_solution_hydrogens geom
_atom_sites_solution_primary direct
_atom_sites_solution_secondary difmap
_audit_creation_method SHELXL-97
_cell_angle_alpha 61.930(5)
_cell_angle_beta 73.749(4)
_cell_angle_gamma 63.757(4)
_cell_formula_units_Z 1
_cell_length_a 15.5127(6)
_cell_length_b 16.7993(7)
_cell_length_c 17.7608(8)
_cell_measurement_reflns_used 2553
_cell_measurement_temperature 123(2)
_cell_measurement_theta_max 29.18
_cell_measurement_theta_min 2.51
_cell_volume 3648.0(3)
_computing_structure_refinement 'SHELXL-97 (Sheldrick, 1997)'
_diffrn_ambient_temperature 123(2)
_diffrn_measured_fraction_theta_full 0.950
_diffrn_measured_fraction_theta_max 0.950
_diffrn_measurement_device_type 'Oxford Diffraction Xcalibur S'
_diffrn_measurement_method 'omega scans'
_diffrn_radiation_monochromator graphite
_diffrn_radiation_source 'fine-focus sealed tube'
_diffrn_radiation_type MoK\a
_diffrn_radiation_wavelength 0.71073
_diffrn_reflns_av_R_equivalents 0.0234
_diffrn_reflns_av_sigmaI/netI 0.0652
_diffrn_reflns_limit_h_max 18
_diffrn_reflns_limit_h_min -17
_diffrn_reflns_limit_k_max 19
_diffrn_reflns_limit_k_min -10
_diffrn_reflns_limit_l_max 21
_diffrn_reflns_limit_l_min -13
_diffrn_reflns_number 21042
_diffrn_reflns_theta_full 25.00
_diffrn_reflns_theta_max 25.00
_diffrn_reflns_theta_min 3.52
_exptl_absorpt_coefficient_mu 0.140
_exptl_absorpt_correction_T_max 1.00000
_exptl_absorpt_correction_T_min 0.96338
_exptl_absorpt_correction_type multi-scan
_exptl_absorpt_process_details
;
CrysAlis RED, Oxford Diffraction Ltd.,
Version 1.171.32.17 (release 11-02-2008 CrysAlis171 .NET)
(compiled Feb 11 2008,09:33:37)
Empirical absorption correction using spherical harmonics,
implemented in SCALE3 ABSPACK scaling algorithm.
;
_exptl_crystal_colour colourless
_exptl_crystal_density_diffrn 1.074
_exptl_crystal_density_method 'not measured'
_exptl_crystal_description fragment
_exptl_crystal_F_000 1252
_exptl_crystal_size_max 0.30
_exptl_crystal_size_mid 0.18
_exptl_crystal_size_min 0.05
_refine_diff_density_max 0.743
_refine_diff_density_min -0.410
_refine_diff_density_rms 0.059
_refine_ls_extinction_method none
_refine_ls_goodness_of_fit_ref 0.959
_refine_ls_hydrogen_treatment constr
_refine_ls_matrix_type full
_refine_ls_number_parameters 704
_refine_ls_number_reflns 12205
_refine_ls_number_restraints 6
_refine_ls_restrained_S_all 0.969
_refine_ls_R_factor_all 0.0947
_refine_ls_R_factor_gt 0.0565
_refine_ls_shift/su_max 0.002
_refine_ls_shift/su_mean 0.000
_refine_ls_structure_factor_coef Fsqd
_refine_ls_weighting_details 'calc w=1/[\s^2^(Fo^2^)+(0.1018P)^2^+0.0000P] where P=(Fo^2^+2Fc^2^)/3'
_refine_ls_weighting_scheme calc
_refine_ls_wR_factor_gt 0.1528
_refine_ls_wR_factor_ref 0.1662
_reflns_number_gt 7447
_reflns_number_total 12205
_reflns_threshold_expression I>2\s(I)
_cod_data_source_file b812147h.txt
_cod_data_source_block rab2
_cod_depositor_comments
;
The following automatic conversions were performed:

'_symmetry_cell_setting' value 'TRICLINIC' changed to 'triclinic'
according to
/usr/data/users/saulius/automatic-downloads/retrospective/RSC/lib/dictionaries/cif_core.dic
dictionary named 'cif_core.dic' version 2.4.2 from 2011-04-26.

Automatic conversion script
Id: cif_fix_values 2281 2013-09-26 08:29:07Z andrius 
;
_cod_original_sg_symbol_H-M P-1
_cod_database_code 7113141

loop_
_symmetry_equiv_pos_as_xyz
'x, y, z'
'-x, -y, -z'

loop_
_atom_site_label
_atom_site_type_symbol
_atom_site_fract_x
_atom_site_fract_y
_atom_site_fract_z
_atom_site_U_iso_or_equiv
_atom_site_adp_type
_atom_site_occupancy
_atom_site_symmetry_multiplicity
_atom_site_calc_flag
_atom_site_refinement_flags
_atom_site_disorder_group
Mg1 Mg 0.33177(7) 1.05084(8) 0.26524(6) 0.0344(3) Uani 1 1 d . .
Mg2 Mg -0.08475(7) 1.14575(8) 0.24156(7) 0.0376(3) Uani 1 1 d . .
Mg3 Mg 0.01018(7) 1.25239(8) 0.47464(6) 0.0424(3) Uani 1 1 d . .
Na1 Na 0.28243(9) 1.23349(9) 0.34009(8) 0.0428(3) Uani 1 1 d . .
Na2 Na -0.17821(8) 1.33754(9) 0.35225(8) 0.0467(4) Uani 1 1 d . .
Na3 Na 0.14330(9) 1.12471(9) 0.10712(7) 0.0409(3) Uani 1 1 d . .
Na4 Na 0.11059(9) 1.01820(9) 0.41507(8) 0.0483(4) Uani 1 1 d . .
Na6 Na 0.08361(8) 1.21944(8) 0.27224(7) 0.0335(3) Uani 1 1 d . .
Si1 Si 0.52982(6) 0.84479(8) 0.30467(6) 0.0463(3) Uani 1 1 d . .
O1 O 0.20795(14) 1.28286(15) 0.21222(13) 0.0379(5) Uani 1 1 d . .
O2 O 0.04114(13) 1.27505(15) 0.13057(12) 0.0347(5) Uani 1 1 d . .
O3 O 0.12500(13) 1.06407(15) 0.26680(13) 0.0333(5) Uani 1 1 d . .
O4 O -0.04337(15) 1.15884(16) 0.39304(13) 0.0429(6) Uani 1 1 d . .
Na5 Na -0.0940(2) 0.95542(18) 0.37025(11) 0.0331(7) Uiso 0.647(6) 1 d P 1
O5 O -0.2131(3) 1.0320(3) 0.2759(2) 0.0398(11) Uiso 0.647(6) 1 d P 1
O6 O 0.0484(3) 1.1842(3) 0.6515(2) 0.0415(11) Uiso 0.647(6) 1 d P 1
O7 O 0.18128(13) 1.12546(15) 0.39566(12) 0.0359(5) Uani 1 1 d . .
O8 O -0.03098(14) 1.36952(15) 0.27945(12) 0.0342(5) Uani 1 1 d . .
N1 N 0.2593(2) 1.3587(2) 0.3871(2) 0.0555(8) Uani 1 1 d . .
N2 N 0.4447(2) 1.2383(3) 0.3170(2) 0.0554(8) Uani 1 1 d . .
N5 N 0.27735(19) 1.1339(2) -0.00671(17) 0.0498(8) Uani 1 1 d . .
N6 N 0.0952(2) 1.1108(2) -0.00580(18) 0.0514(8) Uani 1 1 d . .
C1 C 0.1920(3) 1.3600(3) 0.4638(3) 0.0712(12) Uani 1 1 d . .
H1A H 0.2140 1.2967 0.5116 0.107 Uiso 1 1 calc R .
H1B H 0.1275 1.3741 0.4522 0.107 Uiso 1 1 calc R .
H1C H 0.1897 1.4102 0.4787 0.107 Uiso 1 1 calc R .
C2 C 0.2248(3) 1.4541(3) 0.3169(3) 0.0735(13) Uani 1 1 d . .
H2A H 0.2258 1.5033 0.3312 0.110 Uiso 1 1 calc R .
H2B H 0.1587 1.4693 0.3082 0.110 Uiso 1 1 calc R .
H2C H 0.2668 1.4535 0.2643 0.110 Uiso 1 1 calc R .
C3 C 0.3550(3) 1.3338(4) 0.4074(3) 0.0754(13) Uani 1 1 d . .
H3A H 0.3695 1.2745 0.4612 0.090 Uiso 1 1 calc R .
H3B H 0.3546 1.3869 0.4179 0.090 Uiso 1 1 calc R .
C4 C 0.4329(3) 1.3170(4) 0.3397(3) 0.0768(14) Uani 1 1 d . .
H4A H 0.4204 1.3779 0.2873 0.092 Uiso 1 1 calc R .
H4B H 0.4947 1.3021 0.3584 0.092 Uiso 1 1 calc R .
C5 C 0.4936(3) 1.2533(4) 0.2305(3) 0.0728(13) Uani 1 1 d . .
H5A H 0.4548 1.3152 0.1891 0.109 Uiso 1 1 calc R .
H5B H 0.5017 1.2004 0.2164 0.109 Uiso 1 1 calc R .
H5C H 0.5571 1.2541 0.2282 0.109 Uiso 1 1 calc R .
C6 C 0.5027(3) 1.1439(4) 0.3771(3) 0.0769(14) Uani 1 1 d . .
H6A H 0.5681 1.1418 0.3723 0.115 Uiso 1 1 calc R .
H6B H 0.5057 1.0925 0.3635 0.115 Uiso 1 1 calc R .
H6C H 0.4730 1.1342 0.4357 0.115 Uiso 1 1 calc R .
N3 N -0.3126(5) 1.4365(6) 0.2732(5) 0.053(2) Uiso 0.50 1 d P 1
N4 N -0.2963(5) 1.4290(6) 0.4480(6) 0.061(2) Uiso 0.50 1 d P 1
C7 C -0.3322(8) 1.3724(8) 0.2511(7) 0.067(3) Uiso 0.50 1 d P 1
H7A H -0.3869 1.4104 0.2159 0.100 Uiso 0.50 1 calc PR 1
H7B H -0.3477 1.3218 0.3037 0.100 Uiso 0.50 1 calc PR 1
H7C H -0.2750 1.3423 0.2189 0.100 Uiso 0.50 1 calc PR 1
C8 C -0.2999(6) 1.5193(7) 0.1934(6) 0.058(3) Uiso 0.50 1 d P 1
H8A H -0.2405 1.4957 0.1595 0.087 Uiso 0.50 1 calc PR 1
H8B H -0.2958 1.5667 0.2083 0.087 Uiso 0.50 1 calc PR 1
H8C H -0.3552 1.5501 0.1599 0.087 Uiso 0.50 1 calc PR 1
C9 C -0.3938(7) 1.4653(9) 0.3431(7) 0.081(3) Uiso 0.50 1 d P 1
H9A H -0.4525 1.5166 0.3147 0.097 Uiso 0.50 1 calc PR 1
H9B H -0.4106 1.4081 0.3845 0.097 Uiso 0.50 1 calc PR 1
C10 C -0.3643(10) 1.4995(12) 0.3890(9) 0.101(4) Uiso 0.50 1 d P 1
H10A H -0.3373 1.5492 0.3466 0.121 Uiso 0.50 1 calc PR 1
H10B H -0.4225 1.5318 0.4200 0.121 Uiso 0.50 1 calc PR 1
C11 C -0.3318(6) 1.3689(7) 0.5235(6) 0.064(2) Uiso 0.50 1 d P 1
H11A H -0.2815 1.3273 0.5634 0.097 Uiso 0.50 1 calc PR 1
H11B H -0.3514 1.3285 0.5112 0.097 Uiso 0.50 1 calc PR 1
H11C H -0.3877 1.4085 0.5494 0.097 Uiso 0.50 1 calc PR 1
C12 C -0.2586(7) 1.4714(8) 0.4734(7) 0.069(3) Uiso 0.50 1 d P 1
H12A H -0.3093 1.5073 0.5055 0.103 Uiso 0.50 1 calc PR 1
H12B H -0.2327 1.5161 0.4229 0.103 Uiso 0.50 1 calc PR 1
H12C H -0.2067 1.4211 0.5101 0.103 Uiso 0.50 1 calc PR 1
C13 C 0.3718(3) 1.0766(3) 0.0286(3) 0.0686(13) Uani 1 1 d . .
H13A H 0.3759 1.0099 0.0656 0.103 Uiso 1 1 calc R .
H13B H 0.3792 1.1053 0.0622 0.103 Uiso 1 1 calc R .
H13C H 0.4232 1.0766 -0.0184 0.103 Uiso 1 1 calc R .
C14 C 0.2709(3) 1.2349(3) -0.0590(2) 0.0600(11) Uani 1 1 d . .
H14A H 0.3201 1.2372 -0.1078 0.090 Uiso 1 1 calc R .
H14B H 0.2815 1.2602 -0.0240 0.090 Uiso 1 1 calc R .
H14C H 0.2067 1.2746 -0.0800 0.090 Uiso 1 1 calc R .
C15 C 0.2664(3) 1.0911(3) -0.0574(2) 0.0575(11) Uani 1 1 d . .
H15A H 0.2855 1.0202 -0.0243 0.069 Uiso 1 1 calc R .
H15B H 0.3105 1.1025 -0.1105 0.069 Uiso 1 1 calc R .
C16 C 0.1645(3) 1.1324(3) -0.0810(2) 0.0574(11) Uani 1 1 d . .
H16A H 0.1447 1.2036 -0.1128 0.069 Uiso 1 1 calc R .
H16B H 0.1631 1.1055 -0.1195 0.069 Uiso 1 1 calc R .
C17 C 0.1061(4) 1.0084(3) 0.0281(3) 0.0769(13) Uani 1 1 d . .
H17A H 0.1055 0.9933 -0.0187 0.115 Uiso 1 1 calc R .
H17B H 0.0526 0.9973 0.0715 0.115 Uiso 1 1 calc R .
H17C H 0.1674 0.9666 0.0541 0.115 Uiso 1 1 calc R .
C18 C -0.0043(3) 1.1729(4) -0.0302(3) 0.0741(13) Uani 1 1 d . .
H18A H -0.0120 1.2412 -0.0542 0.111 Uiso 1 1 calc R .
H18B H -0.0501 1.1595 0.0205 0.111 Uiso 1 1 calc R .
H18C H -0.0167 1.1592 -0.0732 0.111 Uiso 1 1 calc R .
C19 C 0.4861(2) 0.9740(3) 0.2459(2) 0.0491(10) Uani 1 1 d . .
H19A H 0.5033 0.9881 0.1841 0.059 Uiso 1 1 calc R .
H19B H 0.5207 1.0007 0.2616 0.059 Uiso 1 1 calc R .
C20 C 0.4695(3) 0.8088(3) 0.4156(3) 0.0705(13) Uani 1 1 d . .
H20A H 0.4812 0.8382 0.4462 0.106 Uiso 1 1 calc R .
H20B H 0.4956 0.7380 0.4458 0.106 Uiso 1 1 calc R .
H20C H 0.3999 0.8311 0.4132 0.106 Uiso 1 1 calc R .
C21 C 0.6635(3) 0.7791(3) 0.3169(3) 0.0668(12) Uani 1 1 d . .
H21A H 0.6990 0.7868 0.2604 0.100 Uiso 1 1 calc R .
H21B H 0.6769 0.7101 0.3529 0.100 Uiso 1 1 calc R .
H21C H 0.6839 0.8064 0.3439 0.100 Uiso 1 1 calc R .
C22 C 0.4989(3) 0.7874(4) 0.2527(3) 0.0831(15) Uani 1 1 d . .
H22A H 0.4286 0.8085 0.2559 0.125 Uiso 1 1 calc R .
H22B H 0.5268 0.7167 0.2824 0.125 Uiso 1 1 calc R .
H22C H 0.5251 0.8070 0.1925 0.125 Uiso 1 1 calc R .
C23 C 0.2882(2) 1.2127(2) 0.1841(2) 0.0402(8) Uani 1 1 d . .
C24 C 0.3284(3) 1.2703(3) 0.1130(2) 0.0508(10) Uani 1 1 d . .
H24 H 0.3838 1.2463 0.0788 0.061 Uiso 1 1 calc R .
C25 C 0.2774(3) 1.3705(3) 0.0961(2) 0.0528(10) Uani 1 1 d . .
H25 H 0.2922 1.4235 0.0504 0.063 Uiso 1 1 calc R .
C26 C 0.2055(2) 1.3748(2) 0.1565(2) 0.0430(8) Uani 1 1 d . .
H26 H 0.1587 1.4329 0.1611 0.052 Uiso 1 1 calc R .
C27 C -0.0523(2) 1.2708(2) 0.1402(2) 0.0364(8) Uani 1 1 d . .
C28 C -0.0949(2) 1.3470(2) 0.0698(2) 0.0426(9) Uani 1 1 d . .
H28 H -0.1582 1.3643 0.0577 0.051 Uiso 1 1 calc R .
C29 C -0.0319(2) 1.3979(2) 0.0164(2) 0.0423(9) Uani 1 1 d . .
H29 H -0.0449 1.4529 -0.0365 0.051 Uiso 1 1 calc R .
C30 C 0.0488(2) 1.3526(2) 0.05581(19) 0.0369(8) Uani 1 1 d . .
H30 H 0.1034 1.3712 0.0353 0.044 Uiso 1 1 calc R .
C31 C 0.0590(2) 1.0274(2) 0.26065(18) 0.0308(7) Uani 1 1 d . .
C32 C 0.1188(2) 0.9475(2) 0.24657(19) 0.0392(8) Uani 1 1 d . .
H32 H 0.0982 0.9057 0.2402 0.047 Uiso 1 1 calc R 2
C33 C 0.2172(2) 0.9340(3) 0.2426(2) 0.0426(9) Uani 1 1 d . .
H33 H 0.2708 0.8821 0.2328 0.051 Uiso 1 1 calc R .
C34 C 0.2243(2) 1.0043(2) 0.25432(18) 0.0348(8) Uani 1 1 d . .
C35 C -0.1176(2) 1.1466(2) 0.3701(2) 0.0461(9) Uani 1 1 d . .
C36 C -0.1878(2) 1.1503(2) 0.4373(2) 0.0506(10) Uani 1 1 d . .
H36 H -0.2476 1.1444 0.4423 0.061 Uiso 1 1 calc R .
C37 C -0.1588(2) 1.1639(2) 0.4982(2) 0.0509(11) Uani 1 1 d . .
H37 H -0.1966 1.1678 0.5495 0.061 Uiso 1 1 calc R .
C38 C -0.0706(2) 1.1707(2) 0.4737(2) 0.0478(10) Uani 1 1 d . .
C39 C -0.1841(2) 1.1071(3) 0.2139(2) 0.0462(9) Uani 1 1 d . .
C40 C -0.2336(4) 1.1336(5) 0.1427(4) 0.0463(16) Uiso 0.647(6) 1 d P 1
H40 H -0.2278 1.1824 0.0874 0.056 Uiso 0.647(6) 1 calc PR 1
C41 C -0.2895(5) 1.0811(6) 0.1638(5) 0.047(2) Uiso 0.647(6) 1 d P 1
H41 H -0.3304 1.0885 0.1281 0.057 Uiso 0.647(6) 1 calc PR 1
C42 C -0.2751(5) 1.0166(5) 0.2451(4) 0.0423(15) Uiso 0.647(6) 1 d P 1
H42 H -0.3027 0.9683 0.2766 0.051 Uiso 0.647(6) 1 calc PR 1
C43 C 0.0433(5) 1.2023(5) 0.7209(4) 0.0506(17) Uiso 0.647(6) 1 d P 1
H43 H 0.0691 1.1540 0.7736 0.061 Uiso 0.647(6) 1 calc PR 1
C44 C -0.0034(6) 1.2979(5) 0.7046(4) 0.056(2) Uiso 0.647(6) 1 d P 1
H44 H -0.0193 1.3273 0.7435 0.067 Uiso 0.647(6) 1 calc PR 1
C45 C -0.0235(5) 1.3445(5) 0.6189(4) 0.0604(19) Uiso 0.647(6) 1 d P 1
H45 H -0.0458 1.4126 0.5863 0.073 Uiso 0.647(6) 1 calc PR 1
C46 C -0.0060(5) 1.2764(4) 0.5898(3) 0.0305(19) Uiso 0.647(6) 1 d P 1
C47 C 0.2806(2) 1.0598(2) 0.39093(19) 0.0347(8) Uani 1 1 d . .
C48 C 0.3136(2) 1.0439(2) 0.4613(2) 0.0380(8) Uani 1 1 d . .
H48 H 0.3770 1.0023 0.4780 0.046 Uiso 1 1 calc R .
C49 C 0.2409(2) 1.0977(2) 0.50760(19) 0.0376(8) Uani 1 1 d . .
H49 H 0.2497 1.0977 0.5584 0.045 Uiso 1 1 calc R .
C50 C 0.1574(2) 1.1487(2) 0.46909(19) 0.0388(8) Uani 1 1 d . .
C51 C -0.0524(2) 1.4592(2) 0.21148(19) 0.0374(8) Uani 1 1 d . .
H51 H -0.0608 1.4712 0.1556 0.045 Uiso 1 1 calc R .
C52 C -0.0597(2) 1.5258(3) 0.2348(2) 0.0474(9) Uani 1 1 d . .
H52 H -0.0738 1.5928 0.1997 0.057 Uiso 1 1 calc R .
C53 C -0.0420(2) 1.4769(3) 0.3237(2) 0.0468(9) Uani 1 1 d . .
H53 H -0.0431 1.5075 0.3575 0.056 Uiso 1 1 calc R .
C54 C -0.0234(2) 1.3803(2) 0.35268(19) 0.0371(8) Uani 1 1 d . .
N3A N -0.3111(4) 1.4436(5) 0.2433(5) 0.0374(18) Uiso 0.50 1 d P 2
N4A N -0.3093(5) 1.4333(5) 0.4200(5) 0.0376(17) Uiso 0.50 1 d P 2
C7A C -0.3286(7) 1.3792(8) 0.2209(7) 0.061(3) Uiso 0.50 1 d P 2
H7A1 H -0.3894 1.4137 0.1941 0.092 Uiso 0.50 1 calc PR 2
H7A2 H -0.3327 1.3223 0.2729 0.092 Uiso 0.50 1 calc PR 2
H7A3 H -0.2755 1.3584 0.1808 0.092 Uiso 0.50 1 calc PR 2
C8A C -0.2869(6) 1.5145(7) 0.1623(6) 0.056(2) Uiso 0.50 1 d P 2
H8A1 H -0.2326 1.4809 0.1305 0.083 Uiso 0.50 1 calc PR 2
H8A2 H -0.2689 1.5569 0.1732 0.083 Uiso 0.50 1 calc PR 2
H8A3 H -0.3429 1.5534 0.1286 0.083 Uiso 0.50 1 calc PR 2
C9A C -0.3932(5) 1.4861(5) 0.2966(5) 0.0397(17) Uiso 0.50 1 d P 2
H9A1 H -0.4406 1.5438 0.2577 0.048 Uiso 0.50 1 calc PR 2
H9A2 H -0.4248 1.4384 0.3322 0.048 Uiso 0.50 1 calc PR 2
C10A C -0.3735(7) 1.5150(8) 0.3528(7) 0.070(3) Uiso 0.50 1 d P 2
H10C H -0.4354 1.5463 0.3809 0.084 Uiso 0.50 1 calc PR 2
H10D H -0.3431 1.5639 0.3179 0.084 Uiso 0.50 1 calc PR 2
C11A C -0.3616(7) 1.3775(7) 0.4898(6) 0.072(3) Uiso 0.50 1 d P 2
H11D H -0.4216 1.4214 0.5077 0.108 Uiso 0.50 1 calc PR 2
H11E H -0.3219 1.3337 0.5382 0.108 Uiso 0.50 1 calc PR 2
H11F H -0.3769 1.3394 0.4708 0.108 Uiso 0.50 1 calc PR 2
C12A C -0.2795(9) 1.4965(11) 0.4367(9) 0.104(4) Uiso 0.50 1 d P 2
H12D H -0.2498 1.5344 0.3835 0.156 Uiso 0.50 1 calc PR 2
H12E H -0.2329 1.4562 0.4800 0.156 Uiso 0.50 1 calc PR 2
H12F H -0.3364 1.5405 0.4575 0.156 Uiso 0.50 1 calc PR 2
Na5A Na -0.0497(4) 0.9290(3) 0.3687(2) 0.0385(13) Uiso 0.353(6) 1 d P 2
O5A O -0.1607(6) 1.0015(6) 0.2648(4) 0.052(2) Uiso 0.353(6) 1 d P 2
C42A C -0.2266(10) 0.9852(11) 0.2417(7) 0.059(3) Uiso 0.353(6) 1 d P 2
H42A H -0.2295 0.9225 0.2654 0.071 Uiso 0.353(6) 1 calc PR 2
C45A C -0.0633(8) 1.3310(7) 0.6263(6) 0.041(3) Uiso 0.353(6) 1 d PD 2
H45A H -0.1056 1.3948 0.5957 0.049 Uiso 0.353(6) 1 calc PR 2
C44A C -0.0431(10) 1.3063(9) 0.7100(7) 0.064(4) Uiso 0.353(6) 1 d PD 2
H44A H -0.0563 1.3455 0.7397 0.077 Uiso 0.353(6) 1 calc PR 2
O6A O 0.0071(7) 1.1932(6) 0.6637(5) 0.060(3) Uiso 0.353(6) 1 d PD 2
C46A C -0.0252(10) 1.2681(8) 0.5893(6) 0.049(5) Uiso 0.353(6) 1 d PD 2
C43A C -0.0022(12) 1.2161(9) 0.7316(8) 0.073(4) Uiso 0.353(6) 1 d PD 2
H43A H 0.0191 1.1704 0.7866 0.087 Uiso 0.353(6) 1 calc PR 2
C41A C -0.2803(9) 1.0530(11) 0.1907(11) 0.050(4) Uiso 0.353(6) 1 d P 2
H41A H -0.3278 1.0535 0.1663 0.060 Uiso 0.353(6) 1 calc PR 2
C40A C -0.2533(10) 1.1459(11) 0.1720(9) 0.066(4) Uiso 0.353(6) 1 d P 2
H40A H -0.2838 1.2127 0.1375 0.079 Uiso 0.353(6) 1 calc PR 2

loop_
_atom_site_aniso_label
_atom_site_aniso_U_11
_atom_site_aniso_U_22
_atom_site_aniso_U_33
_atom_site_aniso_U_23
_atom_site_aniso_U_13
_atom_site_aniso_U_12
Mg1 0.0311(5) 0.0295(6) 0.0335(6) -0.0084(5) -0.0023(4) -0.0086(5)
Mg2 0.0317(5) 0.0230(6) 0.0465(6) -0.0030(5) -0.0010(4) -0.0137(5)
Mg3 0.0461(6) 0.0358(7) 0.0213(5) -0.0062(5) -0.0014(4) -0.0019(5)
Na1 0.0523(8) 0.0339(8) 0.0427(7) -0.0090(6) -0.0106(6) -0.0196(6)
Na2 0.0329(7) 0.0247(7) 0.0598(8) -0.0074(6) 0.0069(6) -0.0085(5)
Na3 0.0551(8) 0.0364(8) 0.0257(6) -0.0092(6) -0.0047(5) -0.0152(6)
Na4 0.0551(8) 0.0272(7) 0.0379(7) 0.0014(6) 0.0025(6) -0.0142(6)
Na6 0.0382(6) 0.0238(7) 0.0274(6) -0.0022(5) -0.0036(5) -0.0106(5)
Si1 0.0347(5) 0.0395(6) 0.0515(6) -0.0144(5) -0.0041(4) -0.0068(4)
O1 0.0347(11) 0.0293(13) 0.0357(12) -0.0051(10) -0.0039(9) -0.0083(10)
O2 0.0370(12) 0.0247(12) 0.0350(12) -0.0018(9) -0.0052(9) -0.0151(9)
O3 0.0313(11) 0.0226(12) 0.0408(12) -0.0104(10) -0.0018(9) -0.0090(9)
O4 0.0418(13) 0.0298(13) 0.0342(12) -0.0038(10) 0.0108(9) -0.0125(10)
O7 0.0363(12) 0.0333(13) 0.0231(10) -0.0048(9) -0.0064(8) -0.0054(10)
O8 0.0401(12) 0.0274(12) 0.0264(11) -0.0047(9) -0.0021(8) -0.0124(10)
N1 0.0500(18) 0.047(2) 0.078(2) -0.0312(18) -0.0090(16) -0.0165(15)
N2 0.0533(18) 0.064(2) 0.059(2) -0.0329(18) 0.0050(15) -0.0272(17)
N5 0.0497(17) 0.053(2) 0.0387(16) -0.0171(15) -0.0051(13) -0.0127(15)
N6 0.065(2) 0.058(2) 0.0392(16) -0.0234(16) -0.0009(14) -0.0275(17)
C1 0.083(3) 0.065(3) 0.071(3) -0.035(3) -0.003(2) -0.025(2)
C2 0.091(3) 0.053(3) 0.073(3) -0.027(2) 0.000(2) -0.025(2)
C3 0.075(3) 0.075(3) 0.099(4) -0.058(3) -0.007(2) -0.023(2)
C4 0.077(3) 0.104(4) 0.094(3) -0.067(3) 0.018(2) -0.057(3)
C5 0.071(3) 0.090(4) 0.072(3) -0.045(3) 0.011(2) -0.037(3)
C6 0.052(2) 0.082(4) 0.092(3) -0.028(3) -0.016(2) -0.024(2)
C13 0.051(2) 0.066(3) 0.063(3) -0.018(2) -0.0072(19) -0.008(2)
C14 0.061(2) 0.057(3) 0.049(2) -0.015(2) -0.0038(17) -0.018(2)
C15 0.064(2) 0.062(3) 0.042(2) -0.026(2) 0.0025(17) -0.018(2)
C16 0.073(3) 0.073(3) 0.0323(19) -0.024(2) -0.0005(17) -0.032(2)
C17 0.117(4) 0.079(4) 0.061(3) -0.027(3) -0.013(2) -0.056(3)
C18 0.068(3) 0.103(4) 0.065(3) -0.042(3) -0.004(2) -0.036(3)
C19 0.0362(18) 0.048(2) 0.048(2) -0.0144(18) -0.0023(15) -0.0096(16)
C20 0.063(2) 0.053(3) 0.065(3) -0.008(2) -0.0021(19) -0.015(2)
C21 0.052(2) 0.050(3) 0.075(3) -0.008(2) -0.0195(19) -0.009(2)
C22 0.057(3) 0.076(4) 0.128(4) -0.063(3) -0.030(3) 0.001(2)
C23 0.0403(18) 0.037(2) 0.0380(18) -0.0109(16) -0.0027(14) -0.0145(16)
C24 0.057(2) 0.046(2) 0.045(2) -0.0153(18) 0.0119(16) -0.0284(19)
C25 0.067(2) 0.038(2) 0.044(2) -0.0012(17) -0.0026(18) -0.0295(19)
C26 0.050(2) 0.0259(19) 0.047(2) -0.0052(16) -0.0147(16) -0.0125(16)
C27 0.0359(18) 0.0264(18) 0.0429(19) -0.0074(15) -0.0017(14) -0.0163(14)
C28 0.0440(19) 0.032(2) 0.047(2) -0.0033(16) -0.0154(15) -0.0171(16)
C29 0.062(2) 0.031(2) 0.0280(17) 0.0033(15) -0.0100(15) -0.0251(17)
C30 0.0467(19) 0.0290(19) 0.0342(17) -0.0058(15) 0.0026(14) -0.0243(15)
C31 0.0339(16) 0.0273(18) 0.0265(15) -0.0050(13) -0.0032(12) -0.0134(14)
C32 0.048(2) 0.034(2) 0.0405(19) -0.0200(16) -0.0039(14) -0.0138(16)
C33 0.0363(19) 0.033(2) 0.053(2) -0.0230(17) -0.0065(15) -0.0012(15)
C34 0.0324(17) 0.0282(18) 0.0269(16) -0.0025(14) -0.0032(12) -0.0062(14)
C35 0.0404(19) 0.0242(19) 0.049(2) -0.0011(16) 0.0076(15) -0.0126(15)
C36 0.0388(19) 0.026(2) 0.055(2) -0.0034(17) 0.0168(16) -0.0110(15)
C37 0.051(2) 0.0219(19) 0.046(2) -0.0050(16) 0.0226(17) -0.0106(16)
C38 0.055(2) 0.0221(19) 0.0372(19) -0.0032(15) 0.0104(15) -0.0077(16)
C39 0.0425(19) 0.036(2) 0.052(2) -0.0117(17) 0.0065(16) -0.0208(17)
C47 0.0289(16) 0.0267(18) 0.0377(18) -0.0077(14) -0.0035(13) -0.0065(14)
C48 0.0340(17) 0.0307(19) 0.0441(19) -0.0105(16) -0.0099(14) -0.0087(14)
C49 0.0464(19) 0.0334(19) 0.0300(16) -0.0093(15) -0.0060(14) -0.0145(16)
C50 0.0460(19) 0.035(2) 0.0251(16) -0.0074(15) -0.0027(13) -0.0113(15)
C51 0.0428(18) 0.0301(19) 0.0244(16) 0.0017(15) -0.0083(13) -0.0116(15)
C52 0.055(2) 0.026(2) 0.045(2) -0.0019(17) -0.0145(16) -0.0093(16)
C53 0.062(2) 0.033(2) 0.0410(19) -0.0133(17) -0.0132(16) -0.0104(17)
C54 0.0382(18) 0.037(2) 0.0292(17) -0.0094(15) -0.0024(13) -0.0121(15)

loop_
_atom_type_symbol
_atom_type_description
_atom_type_scat_dispersion_real
_atom_type_scat_dispersion_imag
_atom_type_scat_source
Mg Mg 0.0486 0.0363 'International Tables Vol C Tables 4.2.6.8 and 6.1.1.4'
Na Na 0.0362 0.0249 'International Tables Vol C Tables 4.2.6.8 and 6.1.1.4'
Si Si 0.0817 0.0704 'International Tables Vol C Tables 4.2.6.8 and 6.1.1.4'
O O 0.0106 0.0060 'International Tables Vol C Tables 4.2.6.8 and 6.1.1.4'
N N 0.0061 0.0033 'International Tables Vol C Tables 4.2.6.8 and 6.1.1.4'
C C 0.0033 0.0016 'International Tables Vol C Tables 4.2.6.8 and 6.1.1.4'
H H 0.0000 0.0000 'International Tables Vol C Tables 4.2.6.8 and 6.1.1.4'

loop_
_geom_angle_atom_site_label_1
_geom_angle_atom_site_label_2
_geom_angle_atom_site_label_3
_geom_angle
_geom_angle_site_symmetry_1
_geom_angle_site_symmetry_3
C19 Mg1 C47 115.37(13) . .
C19 Mg1 C34 121.52(15) . .
C47 Mg1 C34 100.58(12) . .
C19 Mg1 C23 111.75(13) . .
C47 Mg1 C23 97.12(13) . .
C34 Mg1 C23 107.32(12) . .
C19 Mg1 Na1 111.70(12) . .
C47 Mg1 Na1 46.58(9) . .
C34 Mg1 Na1 126.34(9) . .
C23 Mg1 Na1 54.20(9) . .
C19 Mg1 Na6 169.44(11) . .
C47 Mg1 Na6 67.59(8) . .
C34 Mg1 Na6 66.10(9) . .
C23 Mg1 Na6 57.75(8) . .
Na1 Mg1 Na6 62.22(3) . .
C19 Mg1 Na4 141.58(10) . .
C47 Mg1 Na4 49.44(9) . .
C34 Mg1 Na4 51.33(8) . .
C23 Mg1 Na4 105.59(9) . .
Na1 Mg1 Na4 82.99(4) . .
Na6 Mg1 Na4 48.45(3) . .
C39 Mg2 C27 115.91(13) . .
C39 Mg2 C35 112.62(13) . .
C27 Mg2 C35 114.36(14) . .
C39 Mg2 C31 110.76(13) . .
C27 Mg2 C31 103.05(11) . .
C35 Mg2 C31 98.09(12) . .
C39 Mg2 Na5 67.30(10) . .
C27 Mg2 Na5 169.88(11) . .
C35 Mg2 Na5 71.00(10) . .
C31 Mg2 Na5 67.19(10) . .
C39 Mg2 Na5A 74.17(13) . .
C27 Mg2 Na5A 158.57(14) . .
C35 Mg2 Na5A 75.09(12) . .
C31 Mg2 Na5A 55.71(13) . .
Na5 Mg2 Na5A 11.49(7) . .
C39 Mg2 Na6 176.08(10) . .
C27 Mg2 Na6 60.39(9) . .
C35 Mg2 Na6 70.89(10) . .
C31 Mg2 Na6 69.84(9) . .
Na5 Mg2 Na6 116.11(6) . .
Na5A Mg2 Na6 108.85(9) . .
C39 Mg2 Na3 116.18(10) . .
C27 Mg2 Na3 56.81(9) . .
C35 Mg2 Na3 128.09(10) . .
C31 Mg2 Na3 48.58(8) . .
Na5 Mg2 Na3 113.08(7) . .
Na5A Mg2 Na3 101.96(11) . .
Na6 Mg2 Na3 61.09(3) . .
C46A Mg3 C50 110.6(4) . .
C46A Mg3 C46 9.8(5) . .
C50 Mg3 C46 105.20(18) . .
C46A Mg3 C54 120.6(3) . .
C50 Mg3 C54 112.53(12) . .
C46 Mg3 C54 117.82(19) . .
C46A Mg3 C38 109.6(4) . .
C50 Mg3 C38 99.29(14) . .
C46 Mg3 C38 119.1(2) . .
C54 Mg3 C38 101.61(13) . .
C46A Mg3 Na5A 63.9(3) . 2_576
C50 Mg3 Na5A 67.17(14) . 2_576
C46 Mg3 Na5A 67.25(18) . 2_576
C54 Mg3 Na5A 174.27(13) . 2_576
C38 Mg3 Na5A 72.99(12) . 2_576
C46A Mg3 Na5 69.9(3) . 2_576
C50 Mg3 Na5 56.60(9) . 2_576
C46 Mg3 Na5 71.60(16) . 2_576
C54 Mg3 Na5 168.37(11) . 2_576
C38 Mg3 Na5 77.70(10) . 2_576
Na5A Mg3 Na5 10.65(8) 2_576 2_576
C46A Mg3 Na2 117.7(4) . .
C50 Mg3 Na2 129.36(10) . .
C46 Mg3 Na2 124.74(17) . .
C54 Mg3 Na2 53.02(9) . .
C38 Mg3 Na2 51.41(9) . .
Na5A Mg3 Na2 122.35(10) 2_576 .
Na5 Mg3 Na2 128.77(6) 2_576 .
C46A Mg3 Na6 177.7(4) . .
C50 Mg3 Na6 67.13(9) . .
C46 Mg3 Na6 168.41(19) . .
C54 Mg3 Na6 60.61(9) . .
C38 Mg3 Na6 71.69(9) . .
Na5A Mg3 Na6 115.04(10) 2_576 .
Na5 Mg3 Na6 108.71(5) 2_576 .
Na2 Mg3 Na6 64.61(3) . .
O1 Na1 N1 118.74(10) . .
O1 Na1 N2 116.94(10) . .
N1 Na1 N2 75.61(11) . .
O1 Na1 O7 77.08(7) . .
N1 Na1 O7 126.62(10) . .
N2 Na1 O7 146.39(11) . .
O1 Na1 C47 87.88(10) . .
N1 Na1 C47 144.72(12) . .
N2 Na1 C47 114.53(11) . .
O7 Na1 C47 32.31(8) . .
O1 Na1 C48 116.41(10) . .
N1 Na1 C48 119.09(12) . .
N2 Na1 C48 100.83(11) . .
O7 Na1 C48 47.92(8) . .
C47 Na1 C48 28.65(10) . .
O1 Na1 C50 100.17(9) . .
N1 Na1 C50 97.78(11) . .
N2 Na1 C50 140.95(11) . .
O7 Na1 C50 30.53(8) . .
C47 Na1 C50 52.14(10) . .
C48 Na1 C50 48.30(9) . .
O1 Na1 C49 123.71(9) . .
N1 Na1 C49 95.81(11) . .
N2 Na1 C49 113.77(11) . .
O7 Na1 C49 46.83(8) . .
C47 Na1 C49 48.91(10) . .
C48 Na1 C49 29.13(9) . .
C50 Na1 C49 27.51(9) . .
O1 Na1 C23 29.62(8) . .
N1 Na1 C23 140.07(11) . .
N2 Na1 C23 98.41(10) . .
O7 Na1 C23 79.53(9) . .
C47 Na1 C23 74.11(10) . .
C48 Na1 C23 100.84(11) . .
C50 Na1 C23 109.44(10) . .
C49 Na1 C23 121.74(11) . .
O1 Na1 Mg1 62.06(6) . .
N1 Na1 Mg1 176.25(9) . .
N2 Na1 Mg1 100.71(9) . .
O7 Na1 Mg1 56.98(5) . .
C47 Na1 Mg1 37.50(7) . .
C48 Na1 Mg1 62.03(8) . .
C50 Na1 Mg1 85.56(8) . .
C49 Na1 Mg1 86.34(8) . .
C23 Na1 Mg1 39.05(7) . .
O1 Na1 Na6 38.17(5) . .
N1 Na1 Na6 123.67(8) . .
N2 Na1 Na6 152.10(9) . .
O7 Na1 Na6 40.97(5) . .
C47 Na1 Na6 63.07(7) . .
C48 Na1 Na6 87.25(8) . .
C50 Na1 Na6 62.10(7) . .
C49 Na1 Na6 86.11(7) . .
C23 Na1 Na6 53.70(7) . .
Mg1 Na1 Na6 59.46(3) . .
N3 Na2 N4A 66.6(3) . .
N3 Na2 O8 114.7(2) . .
N4A Na2 O8 125.16(17) . .
N3 Na2 N4 78.0(3) . .
N4A Na2 N4 11.5(2) . .
O8 Na2 N4 120.1(2) . .
N3 Na2 N3A 8.9(2) . .
N4A Na2 N3A 75.2(2) . .
O8 Na2 N3A 108.19(16) . .
N4 Na2 N3A 86.5(2) . .
N3 Na2 O4 139.6(2) . .
N4A Na2 O4 139.66(19) . .
O8 Na2 O4 77.54(7) . .
N4 Na2 O4 131.27(19) . .
N3A Na2 O4 134.04(18) . .
N3 Na2 C38 153.8(2) . .
N4A Na2 C38 109.8(2) . .
O8 Na2 C38 89.05(9) . .
N4 Na2 C38 100.4(2) . .
N3A Na2 C38 155.24(19) . .
O4 Na2 C38 31.25(9) . .
N3 Na2 C35 110.4(2) . .
N4A Na2 C35 133.15(17) . .
O8 Na2 C35 99.35(9) . .
N4 Na2 C35 132.4(2) . .
N3A Na2 C35 106.68(18) . .
O4 Na2 C35 30.51(9) . .
C38 Na2 C35 51.60(12) . .
N3 Na2 C54 129.3(2) . .
N4A Na2 C54 102.40(19) . .
O8 Na2 C54 30.90(8) . .
N4 Na2 C54 94.0(2) . .
N3A Na2 C54 126.75(17) . .
O4 Na2 C54 81.76(9) . .
C38 Na2 C54 76.86(11) . .
C35 Na2 C54 111.31(11) . .
N3 Na2 C37 126.3(2) . .
N4A Na2 C37 93.50(18) . .
O8 Na2 C37 117.19(10) . .
N4 Na2 C37 87.7(2) . .
N3A Na2 C37 130.32(18) . .
O4 Na2 C37 47.29(8) . .
C38 Na2 C37 28.27(10) . .
C35 Na2 C37 48.62(11) . .
C54 Na2 C37 102.86(12) . .
N3 Na2 C36 105.9(2) . .
N4A Na2 C36 105.09(17) . .
O8 Na2 C36 124.17(9) . .
N4 Na2 C36 104.2(2) . .
N3A Na2 C36 106.64(18) . .
O4 Na2 C36 47.05(8) . .
C38 Na2 C36 48.65(12) . .
C35 Na2 C36 28.32(9) . .
C54 Na2 C36 124.46(11) . .
C37 Na2 C36 29.23(11) . .
N3 Na2 C9 30.4(3) . .
N4A Na2 C9 37.9(3) . .
O8 Na2 C9 133.3(2) . .
N4 Na2 C9 49.4(3) . .
N3A Na2 C9 39.3(3) . .
O4 Na2 C9 147.6(2) . .
C38 Na2 C9 134.8(2) . .
C35 Na2 C9 119.4(2) . .
C54 Na2 C9 129.2(2) . .
C37 Na2 C9 108.2(2) . .
C36 Na2 C9 100.8(2) . .
N6 Na3 N5 75.37(10) . .
N6 Na3 O2 114.58(10) . .
N5 Na3 O2 116.94(10) . .
N6 Na3 O3 139.13(10) . .
N5 Na3 O3 136.28(9) . .
O2 Na3 O3 77.56(7) . .
N6 Na3 C34 136.93(12) . .
N5 Na3 C34 106.20(10) . .
O2 Na3 C34 103.04(10) . .
O3 Na3 C34 32.20(8) . .
N6 Na3 C31 107.47(11) . .
N5 Na3 C31 152.57(11) . .
O2 Na3 C31 87.28(9) . .
O3 Na3 C31 31.86(8) . .
C34 Na3 C31 52.56(9) . .
N6 Na3 C33 109.45(12) . .
N5 Na3 C33 105.15(10) . .
O2 Na3 C33 124.63(9) . .
O3 Na3 C33 47.08(9) . .
C34 Na3 C33 27.59(10) . .
C31 Na3 C33 47.66(9) . .
N6 Na3 C32 95.79(11) . .
N5 Na3 C32 126.84(11) . .
O2 Na3 C32 114.30(9) . .
O3 Na3 C32 46.68(8) . .
C34 Na3 C32 47.83(10) . .
C31 Na3 C32 27.05(9) . .
C33 Na3 C32 28.24(9) . .
N6 Na3 C27 95.96(10) . .
N5 Na3 C27 134.74(10) . .
O2 Na3 C27 27.75(8) . .
O3 Na3 C27 77.73(8) . .
C34 Na3 C27 109.45(10) . .
C31 Na3 C27 72.65(9) . .
C33 Na3 C27 119.36(9) . .
C32 Na3 C27 97.93(9) . .
N6 Na3 Mg2 96.97(8) . .
N5 Na3 Mg2 168.83(8) . .
O2 Na3 Mg2 58.45(5) . .
O3 Na3 Mg2 54.49(5) . .
C34 Na3 Mg2 84.96(7) . .
C31 Na3 Mg2 37.29(7) . .
C33 Na3 Mg2 84.95(7) . .
C32 Na3 Mg2 61.25(7) . .
C27 Na3 Mg2 36.73(6) . .
N6 Na3 Na6 150.69(9) . .
N5 Na3 Na6 125.59(9) . .
O2 Na3 Na6 40.44(5) . .
O3 Na3 Na6 41.19(5) . .
C34 Na3 Na6 62.62(8) . .
C31 Na3 Na6 64.41(7) . .
C33 Na3 Na6 86.19(8) . .
C32 Na3 Na6 86.71(7) . .
C27 Na3 Na6 54.86(7) . .
Mg2 Na3 Na6 58.79(3) . .
O3 Na4 O7 90.98(8) . .
O3 Na4 O4 86.01(8) . .
O7 Na4 O4 85.94(9) . .
O3 Na4 C37 113.73(12) . 2_576
O7 Na4 C37 130.81(12) . 2_576
O4 Na4 C37 134.93(10) . 2_576
O3 Na4 C36 137.95(11) . 2_576
O7 Na4 C36 105.05(11) . 2_576
O4 Na4 C36 132.85(9) . 2_576
C37 Na4 C36 29.94(12) 2_576 2_576
O3 Na4 C47 88.02(9) . .
O7 Na4 C47 30.01(8) . .
O4 Na4 C47 115.49(10) . .
C37 Na4 C47 105.72(11) 2_576 .
C36 Na4 C47 87.54(10) 2_576 .
O3 Na4 C34 28.67(7) . .
O7 Na4 C34 87.01(9) . .
O4 Na4 C34 114.00(8) . .
C37 Na4 C34 95.53(11) 2_576 .
C36 Na4 C34 112.28(10) 2_576 .
C47 Na4 C34 71.04(10) . .
O3 Na4 C31 28.66(7) . .
O7 Na4 C31 118.37(8) . .
O4 Na4 C31 80.68(9) . .
C37 Na4 C31 97.73(13) 2_576 .
C36 Na4 C31 127.49(12) 2_576 .
C47 Na4 C31 115.83(9) . .
C34 Na4 C31 47.54(8) . .
O3 Na4 Na6 51.78(6) . .
O7 Na4 Na6 52.38(6) . .
O4 Na4 Na6 55.49(6) . .
C37 Na4 Na6 164.62(10) 2_576 .
C36 Na4 Na6 157.37(11) 2_576 .
C47 Na4 Na6 71.33(7) . .
C34 Na4 Na6 69.14(7) . .
C31 Na4 Na6 71.22(7) . .
O3 Na4 C38 115.23(10) . 2_576
O7 Na4 C38 149.72(10) . 2_576
O4 Na4 C38 109.61(9) . 2_576
C37 Na4 C38 25.61(10) 2_576 2_576
C36 Na4 C38 45.31(11) 2_576 2_576
C47 Na4 C38 130.38(10) . 2_576
C34 Na4 C38 108.44(10) . 2_576
C31 Na4 C38 90.34(10) . 2_576
Na6 Na4 C38 157.25(9) . 2_576
O3 Na4 Mg1 55.06(5) . .
O7 Na4 Mg1 54.43(6) . .
O4 Na4 Mg1 118.82(6) . .
C37 Na4 Mg1 105.17(8) 2_576 .
C36 Na4 Mg1 103.84(7) 2_576 .
C47 Na4 Mg1 35.42(7) . .
C34 Na4 Mg1 35.73(7) . .
C31 Na4 Mg1 81.15(6) . .
Na6 Na4 Mg1 63.34(3) . .
C38 Na4 Mg1 128.37(7) 2_576 .
O3 Na4 Na5A 71.83(8) . .
O7 Na4 Na5A 157.40(9) . .
O4 Na4 Na5A 78.51(11) . .
C37 Na4 Na5A 70.99(13) 2_576 .
C36 Na4 Na5A 97.55(12) 2_576 .
C47 Na4 Na5A 155.06(11) . .
C34 Na4 Na5A 84.51(10) . .
C31 Na4 Na5A 43.18(8) . .
Na6 Na4 Na5A 105.03(8) . .
C38 Na4 Na5A 52.64(10) 2_576 .
Mg1 Na4 Na5A 120.23(8) . .
O1 Na6 O8 91.69(8) . .
O1 Na6 O2 89.99(8) . .
O8 Na6 O2 89.66(8) . .
O1 Na6 O3 114.00(8) . .
O8 Na6 O3 152.07(9) . .
O2 Na6 O3 80.01(8) . .
O1 Na6 O7 81.19(8) . .
O8 Na6 O7 109.71(8) . .
O2 Na6 O7 158.81(9) . .
O3 Na6 O7 86.02(8) . .
O1 Na6 O4 155.40(9) . .
O8 Na6 O4 79.36(7) . .
O2 Na6 O4 112.61(8) . .
O3 Na6 O4 80.83(8) . .
O7 Na6 O4 80.41(7) . .
O1 Na6 Na4 123.42(7) . .
O8 Na6 Na4 125.61(7) . .
O2 Na6 Na4 125.82(8) . .
O3 Na6 Na4 48.98(6) . .
O7 Na6 Na4 49.00(6) . .
O4 Na6 Na4 50.94(5) . .
O1 Na6 C23 26.66(9) . .
O8 Na6 C23 117.87(9) . .
O2 Na6 C23 85.49(8) . .
O3 Na6 C23 87.34(9) . .
O7 Na6 C23 77.97(8) . .
O4 Na6 C23 155.99(9) . .
Na4 Na6 C23 105.97(7) . .
O1 Na6 Mg2 148.21(7) . .
O8 Na6 Mg2 96.86(6) . .
O2 Na6 Mg2 59.64(6) . .
O3 Na6 Mg2 55.54(5) . .
O7 Na6 Mg2 123.60(7) . .
O4 Na6 Mg2 56.29(6) . .
Na4 Na6 Mg2 74.92(4) . .
C23 Na6 Mg2 130.90(8) . .
O1 Na6 Mg1 61.73(6) . .
O8 Na6 Mg1 150.47(7) . .
O2 Na6 Mg1 102.11(6) . .
O3 Na6 Mg1 57.45(5) . .
O7 Na6 Mg1 56.75(5) . .
O4 Na6 Mg1 119.15(6) . .
Na4 Na6 Mg1 68.21(4) . .
C23 Na6 Mg1 38.31(7) . .
Mg2 Na6 Mg1 112.49(4) . .
O1 Na6 Mg3 101.26(7) . .
O8 Na6 Mg3 58.23(5) . .
O2 Na6 Mg3 145.88(7) . .
O3 Na6 Mg3 122.41(6) . .
O7 Na6 Mg3 55.26(5) . .
O4 Na6 Mg3 54.56(6) . .
Na4 Na6 Mg3 73.81(4) . .
C23 Na6 Mg3 118.15(7) . .
Mg2 Na6 Mg3 109.29(4) . .
Mg1 Na6 Mg3 111.62(4) . .
O1 Na6 Na3 91.55(7) . .
O8 Na6 Na3 131.37(6) . .
O2 Na6 Na3 41.84(6) . .
O3 Na6 Na3 42.42(5) . .
O7 Na6 Na3 118.73(7) . .
O4 Na6 Na3 111.62(7) . .
Na4 Na6 Na3 91.38(5) . .
C23 Na6 Na3 70.81(7) . .
Mg2 Na6 Na3 60.12(3) . .
Mg1 Na6 Na3 66.37(3) . .
Mg3 Na6 Na3 164.15(5) . .
C19 Si1 C20 111.81(18) . .
C19 Si1 C22 109.7(2) . .
C20 Si1 C22 105.2(2) . .
C19 Si1 C21 117.93(18) . .
C20 Si1 C21 105.51(19) . .
C22 Si1 C21 105.9(2) . .
C26 O1 C23 109.2(2) . .
C26 O1 Na6 130.93(18) . .
C23 O1 Na6 106.25(18) . .
C26 O1 Na1 108.56(19) . .
C23 O1 Na1 93.45(16) . .
Na6 O1 Na1 101.90(8) . .
C30 O2 C27 108.7(2) . .
C30 O2 Na6 131.18(19) . .
C27 O2 Na6 107.23(16) . .
C30 O2 Na3 107.92(18) . .
C27 O2 Na3 99.08(18) . .
Na6 O2 Na3 97.72(8) . .
C34 O3 C31 111.4(2) . .
C34 O3 Na4 100.13(15) . .
C31 O3 Na4 100.90(15) . .
C34 O3 Na6 120.82(18) . .
C31 O3 Na6 126.96(16) . .
Na4 O3 Na6 79.25(8) . .
C34 O3 Na3 80.35(14) . .
C31 O3 Na3 83.27(14) . .
Na4 O3 Na3 175.21(11) . .
Na6 O3 Na3 96.39(8) . .
C35 O4 C38 112.1(2) . .
C35 O4 Na4 113.48(19) . .
C38 O4 Na4 104.66(17) . .
C35 O4 Na6 118.76(17) . .
C38 O4 Na6 124.9(2) . .
Na4 O4 Na6 73.57(6) . .
C35 O4 Na2 79.34(16) . .
C38 O4 Na2 76.64(16) . .
Na4 O4 Na2 164.56(11) . .
Na6 O4 Na2 92.93(7) . .
O6 Na5 O5 88.72(15) 2_576 .
O6 Na5 C50 84.40(14) 2_576 2_576
O5 Na5 C50 110.69(14) . 2_576
O6 Na5 C49 88.51(14) 2_576 2_576
O5 Na5 C49 82.83(13) . 2_576
C50 Na5 C49 28.31(9) 2_576 2_576
O6 Na5 C39 102.30(13) 2_576 .
O5 Na5 C39 27.87(11) . .
C50 Na5 C39 135.54(14) 2_576 .
C49 Na5 C39 107.29(13) 2_576 .
O6 Na5 C31 100.15(14) 2_576 .
O5 Na5 C31 102.12(12) . .
C50 Na5 C31 147.00(13) 2_576 .
C49 Na5 C31 170.04(12) 2_576 .
C39 Na5 C31 75.84(9) . .
O6 Na5 Mg2 127.48(12) 2_576 .
O5 Na5 Mg2 70.16(10) . .
C50 Na5 Mg2 147.73(13) 2_576 .
C49 Na5 Mg2 132.60(13) 2_576 .
C39 Na5 Mg2 42.98(8) . .
C31 Na5 Mg2 44.07(7) . .
O6 Na5 C35 167.59(14) 2_576 .
O5 Na5 C35 93.03(14) . .
C50 Na5 C35 106.38(12) 2_576 .
C49 Na5 C35 103.89(12) 2_576 .
C39 Na5 C35 74.53(12) . .
C31 Na5 C35 67.47(9) . .
Mg2 Na5 C35 42.74(7) . .
O6 Na5 Mg3 61.22(10) 2_576 2_576
O5 Na5 Mg3 137.13(12) . 2_576
C50 Na5 Mg3 42.06(7) 2_576 2_576
C49 Na5 Mg3 67.67(8) 2_576 2_576
C39 Na5 Mg3 162.12(11) . 2_576
C31 Na5 Mg3 112.20(11) . 2_576
Mg2 Na5 Mg3 152.26(10) . 2_576
C35 Na5 Mg3 123.08(9) . 2_576
O6 Na5 Na4 129.00(12) 2_576 2_576
O5 Na5 Na4 128.21(12) . 2_576
C50 Na5 Na4 52.60(9) 2_576 2_576
C49 Na5 Na4 66.86(8) 2_576 2_576
C39 Na5 Na4 126.97(11) . 2_576
C31 Na5 Na4 103.56(8) . 2_576
Mg2 Na5 Na4 100.23(6) . 2_576
C35 Na5 Na4 58.03(7) . 2_576
Mg3 Na5 Na4 68.10(4) 2_576 2_576
O6 Na5 Na4 119.79(13) 2_576 .
O5 Na5 Na4 137.80(11) . .
C50 Na5 Na4 103.04(9) 2_576 .
C49 Na5 Na4 124.71(9) 2_576 .
C39 Na5 Na4 110.64(9) . .
C31 Na5 Na4 46.37(7) . .
Mg2 Na5 Na4 67.77(5) . .
C35 Na5 Na4 52.58(7) . .
Mg3 Na5 Na4 85.07(6) 2_576 .
Na4 Na5 Na4 58.36(4) 2_576 .
C39 O5 C42 111.5(4) . .
C39 O5 Na5 100.0(2) . .
C42 O5 Na5 143.8(4) . .
C43 O6 C46 104.7(5) . .
C43 O6 Na5 134.3(4) . 2_576
C46 O6 Na5 119.6(3) . 2_576
C50 O7 C47 112.1(2) . .
C50 O7 Na4 111.17(17) . .
C47 O7 Na4 95.99(17) . .
C50 O7 Na6 123.57(17) . .
C47 O7 Na6 122.25(17) . .
Na4 O7 Na6 78.61(8) . .
C50 O7 Na1 83.49(17) . .
C47 O7 Na1 75.41(15) . .
Na4 O7 Na1 165.14(10) . .
Na6 O7 Na1 95.56(8) . .
C51 O8 C54 108.4(3) . .
C51 O8 Na6 125.60(18) . .
C54 O8 Na6 112.46(17) . .
C51 O8 Na2 110.49(16) . .
C54 O8 Na2 88.40(15) . .
Na6 O8 Na2 105.10(9) . .
C3 N1 C2 112.6(4) . .
C3 N1 C1 108.1(3) . .
C2 N1 C1 108.3(3) . .
C3 N1 Na1 103.5(2) . .
C2 N1 Na1 108.8(3) . .
C1 N1 Na1 115.6(3) . .
C6 N2 C5 108.3(3) . .
C6 N2 C4 110.8(4) . .
C5 N2 C4 110.1(3) . .
C6 N2 Na1 105.4(2) . .
C5 N2 Na1 116.0(2) . .
C4 N2 Na1 106.1(2) . .
C15 N5 C13 109.5(3) . .
C15 N5 C14 111.6(3) . .
C13 N5 C14 108.7(3) . .
C15 N5 Na3 104.0(2) . .
C13 N5 Na3 111.7(2) . .
C14 N5 Na3 111.3(2) . .
C16 N6 C17 109.9(3) . .
C16 N6 C18 109.8(3) . .
C17 N6 C18 108.7(3) . .
C16 N6 Na3 106.7(2) . .
C17 N6 Na3 105.2(2) . .
C18 N6 Na3 116.3(2) . .
N1 C1 H1A 109.5 . .
N1 C1 H1B 109.5 . .
H1A C1 H1B 109.5 . .
N1 C1 H1C 109.5 . .
H1A C1 H1C 109.5 . .
H1B C1 H1C 109.5 . .
N1 C2 H2A 109.5 . .
N1 C2 H2B 109.5 . .
H2A C2 H2B 109.5 . .
N1 C2 H2C 109.5 . .
H2A C2 H2C 109.5 . .
H2B C2 H2C 109.5 . .
N1 C3 C4 114.1(4) . .
N1 C3 H3A 108.7 . .
C4 C3 H3A 108.7 . .
N1 C3 H3B 108.7 . .
C4 C3 H3B 108.7 . .
H3A C3 H3B 107.6 . .
N2 C4 C3 115.8(4) . .
N2 C4 H4A 108.3 . .
C3 C4 H4A 108.3 . .
N2 C4 H4B 108.3 . .
C3 C4 H4B 108.3 . .
H4A C4 H4B 107.4 . .
N2 C5 H5A 109.5 . .
N2 C5 H5B 109.5 . .
H5A C5 H5B 109.5 . .
N2 C5 H5C 109.5 . .
H5A C5 H5C 109.5 . .
H5B C5 H5C 109.5 . .
N2 C6 H6A 109.5 . .
N2 C6 H6B 109.5 . .
H6A C6 H6B 109.5 . .
N2 C6 H6C 109.5 . .
H6A C6 H6C 109.5 . .
H6B C6 H6C 109.5 . .
C7 N3 C8 109.3(8) . .
C7 N3 C9 109.5(8) . .
C8 N3 C9 115.3(8) . .
C7 N3 Na2 105.5(6) . .
C8 N3 Na2 115.1(5) . .
C9 N3 Na2 101.5(6) . .
C12 N4 C11 104.7(9) . .
C12 N4 C10 110.7(10) . .
C11 N4 C10 115.2(9) . .
C12 N4 Na2 115.7(6) . .
C11 N4 Na2 112.6(6) . .
C10 N4 Na2 98.2(8) . .
C10 C9 N3 112.7(9) . .
C10 C9 Na2 79.0(7) . .
N3 C9 Na2 48.1(4) . .
C10 C9 H9A 109.1 . .
N3 C9 H9A 109.0 . .
Na2 C9 H9A 155.8 . .
C10 C9 H9B 109.0 . .
N3 C9 H9B 109.0 . .
Na2 C9 H9B 90.1 . .
H9A C9 H9B 107.8 . .
N4 C10 C9 116.0(13) . .
N4 C10 H10A 108.3 . .
C9 C10 H10A 108.3 . .
N4 C10 H10B 108.3 . .
C9 C10 H10B 108.3 . .
H10A C10 H10B 107.4 . .
N4 C12 H12D 86.3 . .
H12A C12 H12D 110.9 . .
H12B C12 H12D 24.8 . .
H12C C12 H12D 128.0 . .
N4 C12 H12E 114.8 . .
H12A C12 H12E 122.9 . .
H12B C12 H12E 88.0 . .
H12C C12 H12E 21.9 . .
H12D C12 H12E 106.2 . .
N4 C12 H12F 85.5 . .
H12A C12 H12F 44.5 . .
H12B C12 H12F 83.9 . .
H12C C12 H12F 153.9 . .
H12D C12 H12F 72.6 . .
H12E C12 H12F 159.7 . .
N5 C13 H13A 109.5 . .
N5 C13 H13B 109.5 . .
H13A C13 H13B 109.5 . .
N5 C13 H13C 109.5 . .
H13A C13 H13C 109.5 . .
H13B C13 H13C 109.5 . .
N5 C14 H14A 109.5 . .
N5 C14 H14B 109.5 . .
H14A C14 H14B 109.5 . .
N5 C14 H14C 109.5 . .
H14A C14 H14C 109.5 . .
H14B C14 H14C 109.5 . .
N5 C15 C16 112.9(3) . .
N5 C15 H15A 109.0 . .
C16 C15 H15A 109.0 . .
N5 C15 H15B 109.0 . .
C16 C15 H15B 109.0 . .
H15A C15 H15B 107.8 . .
N6 C16 C15 112.7(3) . .
N6 C16 H16A 109.1 . .
C15 C16 H16A 109.1 . .
N6 C16 H16B 109.1 . .
C15 C16 H16B 109.1 . .
H16A C16 H16B 107.8 . .
N6 C17 H17A 109.5 . .
N6 C17 H17B 109.5 . .
H17A C17 H17B 109.5 . .
N6 C17 H17C 109.5 . .
H17A C17 H17C 109.5 . .
H17B C17 H17C 109.5 . .
N6 C18 H18A 109.5 . .
N6 C18 H18B 109.5 . .
H18A C18 H18B 109.5 . .
N6 C18 H18C 109.5 . .
H18A C18 H18C 109.5 . .
H18B C18 H18C 109.5 . .
Si1 C19 Mg1 116.29(18) . .
Si1 C19 H19A 108.2 . .
Mg1 C19 H19A 108.2 . .
Si1 C19 H19B 108.2 . .
Mg1 C19 H19B 108.2 . .
H19A C19 H19B 107.4 . .
Si1 C20 H20A 109.5 . .
Si1 C20 H20B 109.5 . .
H20A C20 H20B 109.5 . .
Si1 C20 H20C 109.5 . .
H20A C20 H20C 109.5 . .
H20B C20 H20C 109.5 . .
Si1 C21 H21A 109.5 . .
Si1 C21 H21B 109.5 . .
H21A C21 H21B 109.5 . .
Si1 C21 H21C 109.5 . .
H21A C21 H21C 109.5 . .
H21B C21 H21C 109.5 . .
Si1 C22 H22A 109.5 . .
Si1 C22 H22B 109.5 . .
H22A C22 H22B 109.5 . .
Si1 C22 H22C 109.5 . .
H22A C22 H22C 109.5 . .
H22B C22 H22C 109.5 . .
C24 C23 O1 102.3(3) . .
C24 C23 Mg1 135.4(3) . .
O1 C23 Mg1 121.61(19) . .
C24 C23 Na1 113.5(3) . .
O1 C23 Na1 56.93(14) . .
Mg1 C23 Na1 86.75(10) . .
C24 C23 Na6 137.8(2) . .
O1 C23 Na6 47.09(13) . .
Mg1 C23 Na6 83.94(10) . .
Na1 C23 Na6 76.78(8) . .
C23 C24 C25 112.1(3) . .
C23 C24 H24 124.0 . .
C25 C24 H24 124.0 . .
C26 C25 C24 106.2(3) . .
C26 C25 H25 126.9 . .
C24 C25 H25 126.9 . .
C25 C26 O1 110.2(3) . .
C25 C26 H26 124.9 . .
O1 C26 H26 124.9 . .
C28 C27 O2 104.0(2) . .
C28 C27 Mg2 135.5(2) . .
O2 C27 Mg2 119.80(19) . .
C28 C27 Na3 116.3(2) . .
O2 C27 Na3 53.17(14) . .
Mg2 C27 Na3 86.47(11) . .
C27 C28 C29 111.1(3) . .
C27 C28 H28 124.5 . .
C29 C28 H28 124.5 . .
C30 C29 C28 106.3(3) . .
C30 C29 H29 126.9 . .
C28 C29 H29 126.9 . .
C29 C30 O2 110.0(3) . .
C29 C30 H30 125.0 . .
O2 C30 H30 125.0 . .
C32 C31 O3 103.1(2) . .
C32 C31 Mg2 145.8(3) . .
O3 C31 Mg2 107.37(19) . .
C32 C31 Na5A 88.4(2) . .
O3 C31 Na5A 136.3(2) . .
Mg2 C31 Na5A 80.22(15) . .
C32 C31 Na3 84.93(19) . .
O3 C31 Na3 64.86(13) . .
Mg2 C31 Na3 94.14(10) . .
Na5A C31 Na3 158.82(16) . .
C32 C31 Na5 98.3(2) . .
O3 C31 Na5 137.79(18) . .
Mg2 C31 Na5 68.75(9) . .
Na5A C31 Na5 11.47(10) . .
Na3 C31 Na5 153.92(12) . .
C32 C31 Na4 109.4(2) . .
O3 C31 Na4 50.44(12) . .
Mg2 C31 Na4 101.90(12) . .
Na5A C31 Na4 85.90(12) . .
Na3 C31 Na4 115.27(11) . .
Na5 C31 Na4 88.23(9) . .
C31 C32 C33 111.0(3) . .
C31 C32 Na5A 64.16(19) . .
C33 C32 Na5A 141.5(2) . .
C31 C32 Na3 68.02(18) . .
C33 C32 Na3 74.09(19) . .
Na5A C32 Na3 128.35(15) . .
C31 C32 H32 124.5 . .
C33 C32 H32 124.5 . .
Na5A C32 H32 72.2 . .
Na3 C32 H32 124.9 . .
C34 C33 C32 111.3(3) . .
C34 C33 Na3 66.60(19) . .
C32 C33 Na3 77.67(19) . .
C34 C33 H33 124.4 . .
C32 C33 H33 124.4 . .
Na3 C33 H33 122.7 . .
C33 C34 O3 103.2(3) . .
C33 C34 Mg1 141.9(2) . .
O3 C34 Mg1 114.8(2) . .
C33 C34 Na3 85.8(2) . .
O3 C34 Na3 67.45(13) . .
Mg1 C34 Na3 110.10(12) . .
C33 C34 Na4 110.0(2) . .
O3 C34 Na4 51.20(12) . .
Mg1 C34 Na4 92.94(12) . .
Na3 C34 Na4 118.48(11) . .
C36 C35 O4 102.7(3) . .
C36 C35 Mg2 144.5(3) . .
O4 C35 Mg2 112.35(19) . .
C36 C35 Na2 77.3(2) . .
O4 C35 Na2 70.16(17) . .
Mg2 C35 Na2 108.58(12) . .
C36 C35 Na5 99.8(2) . .
O4 C35 Na5 123.0(2) . .
Mg2 C35 Na5 66.26(11) . .
Na2 C35 Na5 166.70(15) . .
C35 C36 C37 110.8(3) . .
C35 C36 Na2 74.4(2) . .
C37 C36 Na2 74.3(2) . .
C35 C36 Na4 106.8(2) . 2_576
C37 C36 Na4 63.28(18) . 2_576
Na2 C36 Na4 135.11(18) . 2_576
C35 C36 H36 124.6 . .
C37 C36 H36 124.6 . .
Na2 C36 H36 118.4 . .
Na4 C36 H36 98.1 2_576 .
C38 C37 C36 111.5(3) . .
C38 C37 Na4 100.0(2) . 2_576
C36 C37 Na4 86.8(2) . 2_576
C38 C37 Na2 73.09(19) . .
C36 C37 Na2 76.5(2) . .
Na4 C37 Na2 157.57(17) 2_576 .
C38 C37 H37 124.3 . .
C36 C37 H37 124.3 . .
Na4 C37 H37 84.0 2_576 .
Na2 C37 H37 117.8 . .
C37 C38 O4 102.9(3) . .
C37 C38 Mg3 140.3(3) . .
O4 C38 Mg3 108.8(2) . .
C37 C38 Na2 78.6(2) . .
O4 C38 Na2 72.11(15) . .
Mg3 C38 Na2 88.86(12) . .
C37 C38 Na4 54.35(18) . 2_576
O4 C38 Na4 97.1(2) . 2_576
Mg3 C38 Na4 140.10(15) . 2_576
Na2 C38 Na4 128.61(15) . 2_576
C40A C39 O5 95.1(7) . .
C40A C39 C40 24.3(7) . .
O5 C39 C40 100.5(4) . .
C40A C39 O5A 113.5(8) . .
O5 C39 O5A 31.1(3) . .
C40 C39 O5A 106.8(4) . .
C40A C39 Mg2 139.3(7) . .
O5 C39 Mg2 120.1(3) . .
C40 C39 Mg2 139.3(3) . .
O5A C39 Mg2 107.1(3) . .
C40A C39 Na5 146.9(7) . .
O5 C39 Na5 52.17(19) . .
C40 C39 Na5 147.7(3) . .
O5A C39 Na5 41.0(3) . .
Mg2 C39 Na5 69.73(11) . .
C41 C40 C39 112.6(6) . .
C41 C40 H40 123.7 . .
C39 C40 H40 123.7 . .
C42 C41 C40 106.3(6) . .
C42 C41 H41 126.9 . .
C40 C41 H41 126.9 . .
C41 C42 O5 109.1(5) . .
C41 C42 H42 125.5 . .
O5 C42 H42 125.5 . .
C44 C43 O6 111.4(5) . .
C44 C43 H43 124.3 . .
O6 C43 H43 124.3 . .
C43 C44 C45 106.3(6) . .
C43 C44 H44 126.9 . .
C45 C44 H44 126.9 . .
C46 C45 C44 108.9(6) . .
C46 C45 H45 125.6 . .
C44 C45 H45 125.6 . .
C45 C46 O6 107.0(5) . .
C45 C46 Mg3 144.1(5) . .
O6 C46 Mg3 105.5(4) . .
C48 C47 O7 102.9(3) . .
C48 C47 Mg1 141.4(2) . .
O7 C47 Mg1 113.39(18) . .
C48 C47 Na1 82.3(2) . .
O7 C47 Na1 72.27(16) . .
Mg1 C47 Na1 95.91(11) . .
C48 C47 Na4 117.6(2) . .
O7 C47 Na4 54.01(14) . .
Mg1 C47 Na4 95.14(12) . .
Na1 C47 Na4 125.02(11) . .
C47 C48 C49 111.2(3) . .
C47 C48 Na1 69.05(19) . .
C49 C48 Na1 79.05(19) . .
C47 C48 H48 124.4 . .
C49 C48 H48 124.4 . .
Na1 C48 H48 119.0 . .
C50 C49 C48 110.8(3) . .
C50 C49 Na5 72.30(18) . 2_576
C48 C49 Na5 127.6(2) . 2_576
C50 C49 Na1 73.44(18) . .
C48 C49 Na1 71.81(17) . .
Na5 C49 Na1 145.08(13) 2_576 .
C50 C49 H49 124.6 . .
C48 C49 H49 124.6 . .
Na5 C49 H49 74.4 2_576 .
Na1 C49 H49 121.7 . .
C49 C50 O7 103.1(3) . .
C49 C50 Mg3 144.0(3) . .
O7 C50 Mg3 112.76(19) . .
C49 C50 Na5 79.39(19) . 2_576
O7 C50 Na5 126.2(2) . 2_576
Mg3 C50 Na5 81.33(11) . 2_576
C49 C50 Na1 79.04(19) . .
O7 C50 Na1 65.98(14) . .
Mg3 C50 Na1 113.08(13) . .
Na5 C50 Na1 157.38(14) 2_576 .
C49 C50 Na5A 90.7(2) . 2_576
O7 C50 Na5A 128.5(2) . 2_576
Mg3 C50 Na5A 69.10(14) . 2_576
Na5 C50 Na5A 12.32(8) 2_576 2_576
Na1 C50 Na5A 164.37(16) . 2_576
C52 C51 O8 110.6(3) . .
C52 C51 H51 124.7 . .
O8 C51 H51 124.7 . .
C51 C52 C53 106.4(3) . .
C51 C52 H52 126.8 . .
C53 C52 H52 126.8 . .
C54 C53 C52 110.4(3) . .
C54 C53 H53 124.8 . .
C52 C53 H53 124.8 . .
C53 C54 O8 104.1(3) . .
C53 C54 Mg3 136.5(3) . .
O8 C54 Mg3 119.3(2) . .
C53 C54 Na2 114.5(2) . .
O8 C54 Na2 60.70(14) . .
Mg3 C54 Na2 88.03(11) . .
C8A N3A C7A 105.4(7) . .
C8A N3A C9A 114.3(7) . .
C7A N3A C9A 112.5(7) . .
C8A N3A Na2 116.1(5) . .
C7A N3A Na2 108.2(6) . .
C9A N3A Na2 100.4(5) . .
C11A N4A C10A 111.4(7) . .
C11A N4A C12A 117.4(9) . .
C10A N4A C12A 94.8(9) . .
C11A N4A Na2 112.5(6) . .
C10A N4A Na2 107.5(5) . .
C12A N4A Na2 111.5(6) . .
N3A C7A H7A1 109.5 . .
N3A C7A H7A2 109.5 . .
H7A1 C7A H7A2 109.5 . .
N3A C7A H7A3 109.5 . .
H7A1 C7A H7A3 109.5 . .
H7A2 C7A H7A3 109.5 . .
N3A C8A H8A1 109.5 . .
N3A C8A H8A2 109.5 . .
H8A1 C8A H8A2 109.5 . .
N3A C8A H8A3 109.5 . .
H8A1 C8A H8A3 109.5 . .
H8A2 C8A H8A3 109.5 . .
C10A C9A N3A 118.0(7) . .
C10A C9A H9A1 107.8 . .
N3A C9A H9A1 107.8 . .
C10A C9A H9A2 107.8 . .
N3A C9A H9A2 107.8 . .
H9A1 C9A H9A2 107.1 . .
C9A C10A N4A 113.8(9) . .
C9A C10A H10C 108.8 . .
N4A C10A H10C 108.8 . .
C9A C10A H10D 108.8 . .
N4A C10A H10D 108.8 . .
H10C C10A H10D 107.7 . .
N4A C11A H11D 109.5 . .
N4A C11A H11E 109.5 . .
H11D C11A H11E 109.5 . .
N4A C11A H11F 109.5 . .
H11D C11A H11F 109.5 . .
H11E C11A H11F 109.5 . .
N4A C12A H12D 109.4 . .
N4A C12A H12E 109.7 . .
H12D C12A H12E 109.5 . .
N4A C12A H12F 109.3 . .
H12D C12A H12F 109.5 . .
H12E C12A H12F 109.5 . .
O6A Na5A O5A 81.8(3) 2_576 .
O6A Na5A C31 104.7(3) 2_576 .
O5A Na5A C31 91.7(2) . .
O6A Na5A C46A 28.7(2) 2_576 2_576
O5A Na5A C46A 107.0(3) . 2_576
C31 Na5A C46A 116.7(3) . 2_576
O6A Na5A C50 95.2(3) 2_576 2_576
O5A Na5A C50 104.0(2) . 2_576
C31 Na5A C50 156.29(19) . 2_576
C46A Na5A C50 76.0(3) 2_576 2_576
O6A Na5A C32 78.7(3) 2_576 .
O5A Na5A C32 96.3(2) . .
C31 Na5A C32 27.39(11) . .
C46A Na5A C32 89.7(3) 2_576 .
C50 Na5A C32 157.8(2) 2_576 .
O6A Na5A Mg3 70.2(2) 2_576 2_576
O5A Na5A Mg3 131.6(2) . 2_576
C31 Na5A Mg3 132.7(2) . 2_576
C46A Na5A Mg3 42.2(2) 2_576 2_576
C50 Na5A Mg3 43.73(8) 2_576 2_576
C32 Na5A Mg3 114.9(2) . 2_576
O6A Na5A Mg2 127.3(2) 2_576 .
O5A Na5A Mg2 63.1(2) . .
C31 Na5A Mg2 44.08(9) . .
C46A Na5A Mg2 153.5(3) 2_576 .
C50 Na5A Mg2 129.2(2) 2_576 .
C32 Na5A Mg2 68.43(10) . .
Mg3 Na5A Mg2 161.60(15) 2_576 .
O6A Na5A Na4 128.6(3) 2_576 .
O5A Na5A Na4 133.6(2) . .
C31 Na5A Na4 50.92(10) . .
C46A Na5A Na4 114.0(3) 2_576 .
C50 Na5A Na4 106.29(12) 2_576 .
C32 Na5A Na4 63.88(11) . .
Mg3 Na5A Na4 94.23(12) 2_576 .
Mg2 Na5A Na4 70.55(8) . .
O6A Na5A Na4 138.2(3) 2_576 2_576
O5A Na5A Na4 124.2(2) . 2_576
C31 Na5A Na4 106.23(14) . 2_576
C46A Na5A Na4 110.4(2) 2_576 2_576
C50 Na5A Na4 50.19(10) 2_576 2_576
C32 Na5A Na4 123.30(14) . 2_576
Mg3 Na5A Na4 68.24(7) 2_576 2_576
Mg2 Na5A Na4 94.51(11) . 2_576
Na4 Na5A Na4 59.48(6) . 2_576
C42A O5A C39 102.0(7) . .
C42A O5A Na5A 142.1(7) . .
C39 O5A Na5A 114.7(4) . .
C41A C42A O5A 117.3(13) . .
C41A C42A H42A 121.4 . .
O5A C42A H42A 121.4 . .
C46A C45A C44A 122.7(9) . .
C46A C45A O6A 44.5(5) . .
C44A C45A O6A 78.9(7) . .
C46A C45A C43A 85.2(7) . .
C44A C45A C43A 38.1(5) . .
O6A C45A C43A 40.9(3) . .
C46A C45A H45A 118.7 . .
C44A C45A H45A 118.7 . .
O6A C45A H45A 160.8 . .
C43A C45A H45A 155.2 . .
C43A C44A C45A 97.5(11) . .
C43A C44A H44A 131.3 . .
C45A C44A H44A 131.3 . .
C46A O6A C43A 116.8(9) . .
C46A O6A C45A 43.8(5) . .
C43A O6A C45A 73.4(7) . .
C46A O6A Na5A 101.1(7) . 2_576
C43A O6A Na5A 142.0(7) . 2_576
C45A O6A Na5A 143.6(5) . 2_576
C45A C46A O6A 91.7(8) . .
C45A C46A Mg3 145.5(8) . .
O6A C46A Mg3 122.2(7) . .
C45A C46A Na5A 140.6(7) . 2_576
O6A C46A Na5A 50.2(5) . 2_576
Mg3 C46A Na5A 73.9(3) . 2_576
C44A C43A O6A 110.1(11) . .
C44A C43A C45A 44.5(6) . .
O6A C43A C45A 65.8(6) . .
C44A C43A H43A 125.0 . .
O6A C43A H43A 125.0 . .
C45A C43A H43A 168.8 . .
C42A C41A C40A 104.5(13) . .
C42A C41A H41A 127.7 . .
C40A C41A H41A 127.7 . .
C39 C40A C41A 102.5(11) . .
C39 C40A H40A 128.8 . .
C41A C40A H40A 128.8 . .

loop_
_geom_bond_atom_site_label_1
_geom_bond_atom_site_label_2
_geom_bond_distance
_geom_bond_site_symmetry_2
Mg1 C19 2.177(3) .
Mg1 C47 2.203(3) .
Mg1 C34 2.214(4) .
Mg1 C23 2.271(4) .
Mg1 Na1 3.6001(18) .
Mg1 Na6 3.6439(15) .
Mg1 Na4 3.7861(15) .
Mg2 C39 2.157(4) .
Mg2 C27 2.185(3) .
Mg2 C35 2.201(4) .
Mg2 C31 2.215(3) .
Mg2 Na5 2.969(2) .
Mg2 Na5A 3.138(4) .
Mg2 Na6 3.5974(16) .
Mg2 Na3 3.6473(15) .
Mg3 C46A 2.067(10) .
Mg3 C50 2.186(3) .
Mg3 C46 2.194(6) .
Mg3 C54 2.201(3) .
Mg3 C38 2.237(4) .
Mg3 Na5A 2.954(4) 2_576
Mg3 Na5 3.226(2) 2_576
Mg3 Na2 3.4992(18) .
Mg3 Na6 3.6811(16) .
Na1 O1 2.455(2) .
Na1 N1 2.463(4) .
Na1 N2 2.467(3) .
Na1 O7 2.588(3) .
Na1 C47 2.629(4) .
Na1 C48 2.790(3) .
Na1 C50 2.815(3) .
Na1 C49 2.883(3) .
Na1 C23 2.925(4) .
Na1 Na6 3.7432(17) .
Na2 N3 2.336(8) .
Na2 N4A 2.394(7) .
Na2 O8 2.440(2) .
Na2 N4 2.614(9) .
Na2 N3A 2.628(7) .
Na2 O4 2.676(2) .
Na2 C38 2.736(4) .
Na2 C35 2.796(4) .
Na2 C54 2.797(3) .
Na2 C37 2.803(3) .
Na2 C36 2.832(4) .
Na2 C9 3.074(10) .
Na3 N6 2.463(3) .
Na3 N5 2.464(3) .
Na3 O2 2.479(3) .
Na3 O3 2.500(2) .
Na3 C34 2.668(3) .
Na3 C31 2.742(3) .
Na3 C33 2.899(4) .
Na3 C32 2.945(4) .
Na3 C27 3.058(3) .
Na3 Na6 3.6822(18) .
Na4 O3 2.343(2) .
Na4 O7 2.349(3) .
Na4 O4 2.470(2) .
Na4 C37 2.546(3) 2_576
Na4 C36 2.846(4) 2_576
Na4 C47 2.888(3) .
Na4 C34 2.960(3) .
Na4 C31 2.984(3) .
Na4 Na6 3.0514(16) .
Na4 C38 3.085(4) 2_576
Na4 Na5A 3.835(4) .
Na6 O1 2.364(2) .
Na6 O8 2.397(2) .
Na6 O2 2.410(2) .
Na6 O3 2.440(2) .
Na6 O7 2.466(2) .
Na6 O4 2.622(2) .
Na6 C23 3.099(3) .
Si1 C19 1.796(4) .
Si1 C20 1.863(4) .
Si1 C22 1.873(5) .
Si1 C21 1.889(4) .
O1 C26 1.377(4) .
O1 C23 1.448(4) .
O2 C30 1.377(3) .
O2 C27 1.442(4) .
O3 C34 1.442(3) .
O3 C31 1.458(4) .
O4 C35 1.444(4) .
O4 C38 1.459(4) .
Na5 O6 2.319(5) 2_576
Na5 O5 2.341(4) .
Na5 C50 2.724(3) 2_576
Na5 C49 2.811(4) 2_576
Na5 C39 2.919(4) .
Na5 C31 2.936(4) .
Na5 C35 3.066(4) .
Na5 Mg3 3.226(2) 2_576
Na5 Na4 3.968(2) 2_576
O5 C39 1.386(5) .
O5 C42 1.391(7) .
O6 C43 1.378(7) .
O6 C46 1.441(6) .
O6 Na5 2.319(5) 2_576
O7 C50 1.439(4) .
O7 C47 1.452(3) .
O8 C51 1.381(3) .
O8 C54 1.437(4) .
N1 C3 1.455(5) .
N1 C2 1.465(5) .
N1 C1 1.468(5) .
N2 C6 1.465(5) .
N2 C5 1.467(5) .
N2 C4 1.478(5) .
N5 C15 1.469(5) .
N5 C13 1.472(4) .
N5 C14 1.473(5) .
N6 C16 1.469(4) .
N6 C17 1.474(5) .
N6 C18 1.477(5) .
C1 H1A 0.9800 .
C1 H1B 0.9800 .
C1 H1C 0.9800 .
C2 H2A 0.9800 .
C2 H2B 0.9800 .
C2 H2C 0.9800 .
C3 C4 1.481(6) .
C3 H3A 0.9900 .
C3 H3B 0.9900 .
C4 H4A 0.9900 .
C4 H4B 0.9900 .
C5 H5A 0.9800 .
C5 H5B 0.9800 .
C5 H5C 0.9800 .
C6 H6A 0.9800 .
C6 H6B 0.9800 .
C6 H6C 0.9800 .
N3 C7 1.469(14) .
N3 C8 1.488(12) .
N3 C9 1.586(13) .
N4 C12 1.369(14) .
N4 C11 1.388(11) .
N4 C10 1.399(16) .
C7 H7A 0.9800 .
C7 H7B 0.9800 .
C7 H7C 0.9800 .
C8 H8A 0.9800 .
C8 H8B 0.9800 .
C8 H8C 0.9800 .
C9 C10 1.445(17) .
C9 H9A 0.9900 .
C9 H9B 0.9900 .
C10 H10A 0.9900 .
C10 H10B 0.9900 .
C11 H11A 0.9800 .
C11 H11B 0.9800 .
C11 H11C 0.9800 .
C12 H12A 0.9800 .
C12 H12B 0.9800 .
C12 H12C 0.9800 .
C12 H12D 1.4511 .
C12 H12E 0.3820 .
C12 H12F 1.2365 .
C13 H13A 0.9800 .
C13 H13B 0.9800 .
C13 H13C 0.9800 .
C14 H14A 0.9800 .
C14 H14B 0.9800 .
C14 H14C 0.9800 .
C15 C16 1.510(5) .
C15 H15A 0.9900 .
C15 H15B 0.9900 .
C16 H16A 0.9900 .
C16 H16B 0.9900 .
C17 H17A 0.9800 .
C17 H17B 0.9800 .
C17 H17C 0.9800 .
C18 H18A 0.9800 .
C18 H18B 0.9800 .
C18 H18C 0.9800 .
C19 H19A 0.9900 .
C19 H19B 0.9900 .
C20 H20A 0.9800 .
C20 H20B 0.9800 .
C20 H20C 0.9800 .
C21 H21A 0.9800 .
C21 H21B 0.9800 .
C21 H21C 0.9800 .
C22 H22A 0.9800 .
C22 H22B 0.9800 .
C22 H22C 0.9800 .
C23 C24 1.364(4) .
C24 C25 1.424(5) .
C24 H24 0.9500 .
C25 C26 1.316(5) .
C25 H25 0.9500 .
C26 H26 0.9500 .
C27 C28 1.359(4) .
C28 C29 1.428(4) .
C28 H28 0.9500 .
C29 C30 1.335(4) .
C29 H29 0.9500 .
C30 H30 0.9500 .
C31 C32 1.345(4) .
C31 Na5A 2.631(5) .
C32 C33 1.427(5) .
C32 Na5A 2.922(6) .
C32 H32 0.9500 .
C33 C34 1.347(5) .
C33 H33 0.9500 .
C35 C36 1.377(4) .
C36 C37 1.422(6) .
C36 Na4 2.846(4) 2_576
C36 H36 0.9500 .
C37 C38 1.354(5) .
C37 Na4 2.546(3) 2_576
C37 H37 0.9500 .
C38 Na4 3.085(4) 2_576
C39 C40A 1.225(14) .
C39 C40 1.448(8) .
C39 O5A 1.483(8) .
C40 C41 1.362(9) .
C40 H40 0.9500 .
C41 C42 1.343(9) .
C41 H41 0.9500 .
C42 H42 0.9500 .
C43 C44 1.355(9) .
C43 H43 0.9500 .
C44 C45 1.398(8) .
C44 H44 0.9500 .
C45 C46 1.360(9) .
C45 H45 0.9500 .
C47 C48 1.350(4) .
C48 C49 1.430(5) .
C48 H48 0.9500 .
C49 C50 1.356(4) .
C49 Na5 2.811(4) 2_576
C49 H49 0.9500 .
C50 Na5 2.724(3) 2_576
C50 Na5A 2.915(5) 2_576
C51 C52 1.316(5) .
C51 H51 0.9500 .
C52 C53 1.437(5) .
C52 H52 0.9500 .
C53 C54 1.365(5) .
C53 H53 0.9500 .
N3A C8A 1.451(11) .
N3A C7A 1.458(13) .
N3A C9A 1.478(9) .
N4A C11A 1.446(11) .
N4A C10A 1.489(13) .
N4A C12A 1.496(17) .
C7A H7A1 0.9800 .
C7A H7A2 0.9800 .
C7A H7A3 0.9800 .
C8A H8A1 0.9800 .
C8A H8A2 0.9800 .
C8A H8A3 0.9800 .
C9A C10A 1.443(14) .
C9A H9A1 0.9900 .
C9A H9A2 0.9900 .
C10A H10C 0.9900 .
C10A H10D 0.9900 .
C11A H11D 0.9800 .
C11A H11E 0.9800 .
C11A H11F 0.9800 .
C12A H12D 0.9800 .
C12A H12E 0.9800 .
C12A H12F 0.9800 .
Na5A O6A 2.163(9) 2_576
Na5A O5A 2.379(8) .
Na5A C46A 2.762(12) 2_576
Na5A C50 2.915(5) 2_576
Na5A Mg3 2.954(4) 2_576
Na5A Na4 4.107(4) 2_576
O5A C42A 1.370(14) .
C42A C41A 1.194(19) .
C42A H42A 0.9500 .
C45A C46A 1.334(9) .
C45A C44A 1.431(9) .
C45A O6A 1.928(11) .
C45A C43A 2.025(16) .
C45A H45A 0.9500 .
C44A C43A 1.260(9) .
C44A H44A 0.9500 .
O6A C46A 1.352(9) .
O6A C43A 1.384(9) .
O6A Na5A 2.163(9) 2_576
C46A Na5A 2.762(12) 2_576
C43A H43A 0.9500 .
C41A C40A 1.65(2) .
C41A H41A 0.9500 .
C40A H40A 0.9500 .

loop_
_geom_torsion_atom_site_label_1
_geom_torsion_atom_site_label_2
_geom_torsion_atom_site_label_3
_geom_torsion_atom_site_label_4
_geom_torsion
_geom_torsion_site_symmetry_1
_geom_torsion_site_symmetry_4
C19 Mg1 Na1 O1 126.56(12) . .
C47 Mg1 Na1 O1 -128.47(12) . .
C34 Mg1 Na1 O1 -60.96(12) . .
C23 Mg1 Na1 O1 24.75(11) . .
Na6 Mg1 Na1 O1 -43.92(6) . .
Na4 Mg1 Na1 O1 -90.25(6) . .
C19 Mg1 Na1 N1 23.3(14) . .
C47 Mg1 Na1 N1 128.2(14) . .
C34 Mg1 Na1 N1 -164.3(14) . .
C23 Mg1 Na1 N1 -78.6(14) . .
Na6 Mg1 Na1 N1 -147.2(14) . .
Na4 Mg1 Na1 N1 166.4(14) . .
C19 Mg1 Na1 N2 11.62(13) . .
C47 Mg1 Na1 N2 116.59(14) . .
C34 Mg1 Na1 N2 -175.89(13) . .
C23 Mg1 Na1 N2 -90.18(13) . .
Na6 Mg1 Na1 N2 -158.85(9) . .
Na4 Mg1 Na1 N2 154.82(9) . .
C19 Mg1 Na1 O7 -140.99(12) . .
C47 Mg1 Na1 O7 -36.02(11) . .
C34 Mg1 Na1 O7 31.49(11) . .
C23 Mg1 Na1 O7 117.20(11) . .
Na6 Mg1 Na1 O7 48.53(5) . .
Na4 Mg1 Na1 O7 2.20(5) . .
C19 Mg1 Na1 C47 -104.97(15) . .
C34 Mg1 Na1 C47 67.52(14) . .
C23 Mg1 Na1 C47 153.22(15) . .
Na6 Mg1 Na1 C47 84.56(11) . .
Na4 Mg1 Na1 C47 38.22(11) . .
C19 Mg1 Na1 C48 -85.04(13) . .
C47 Mg1 Na1 C48 19.93(12) . .
C34 Mg1 Na1 C48 87.45(12) . .
C23 Mg1 Na1 C48 173.15(12) . .
Na6 Mg1 Na1 C48 104.49(8) . .
Na4 Mg1 Na1 C48 58.15(8) . .
C19 Mg1 Na1 C50 -129.46(12) . .
C47 Mg1 Na1 C50 -24.49(12) . .
C34 Mg1 Na1 C50 43.03(12) . .
C23 Mg1 Na1 C50 128.73(12) . .
Na6 Mg1 Na1 C50 60.07(7) . .
Na4 Mg1 Na1 C50 13.73(7) . .
C19 Mg1 Na1 C49 -101.89(12) . .
C47 Mg1 Na1 C49 3.08(12) . .
C34 Mg1 Na1 C49 70.60(12) . .
C23 Mg1 Na1 C49 156.30(12) . .
Na6 Mg1 Na1 C49 87.64(7) . .
Na4 Mg1 Na1 C49 41.31(7) . .
C19 Mg1 Na1 C23 101.81(14) . .
C47 Mg1 Na1 C23 -153.22(15) . .
C34 Mg1 Na1 C23 -85.71(14) . .
Na6 Mg1 Na1 C23 -68.67(10) . .
Na4 Mg1 Na1 C23 -115.00(10) . .
C19 Mg1 Na1 Na6 170.47(11) . .
C47 Mg1 Na1 Na6 -84.56(11) . .
C34 Mg1 Na1 Na6 -17.04(10) . .
C23 Mg1 Na1 Na6 68.67(10) . .
Na4 Mg1 Na1 Na6 -46.33(3) . .
C39 Mg2 Na3 N6 14.45(14) . .
C27 Mg2 Na3 N6 -90.64(14) . .
C35 Mg2 Na3 N6 172.85(14) . .
C31 Mg2 Na3 N6 109.79(14) . .
Na5 Mg2 Na3 N6 89.49(10) . .
Na5A Mg2 Na3 N6 92.53(11) . .
Na6 Mg2 Na3 N6 -162.38(9) . .
C39 Mg2 Na3 N5 60.5(5) . .
C27 Mg2 Na3 N5 -44.6(5) . .
C35 Mg2 Na3 N5 -141.1(5) . .
C31 Mg2 Na3 N5 155.8(5) . .
Na5 Mg2 Na3 N5 135.5(5) . .
Na5A Mg2 Na3 N5 138.6(5) . .
Na6 Mg2 Na3 N5 -116.3(5) . .
C39 Mg2 Na3 O2 129.07(12) . .
C27 Mg2 Na3 O2 23.98(12) . .
C35 Mg2 Na3 O2 -72.53(13) . .
C31 Mg2 Na3 O2 -135.59(13) . .
Na5 Mg2 Na3 O2 -155.89(8) . .
Na5A Mg2 Na3 O2 -152.85(10) . .
Na6 Mg2 Na3 O2 -47.76(6) . .
C39 Mg2 Na3 O3 -133.61(13) . .
C27 Mg2 Na3 O3 121.31(13) . .
C35 Mg2 Na3 O3 24.79(14) . .
C31 Mg2 Na3 O3 -38.26(13) . .
Na5 Mg2 Na3 O3 -58.56(8) . .
Na5A Mg2 Na3 O3 -55.53(10) . .
Na6 Mg2 Na3 O3 49.56(7) . .
C39 Mg2 Na3 C34 -122.27(14) . .
C27 Mg2 Na3 C34 132.64(14) . .
C35 Mg2 Na3 C34 36.13(15) . .
C31 Mg2 Na3 C34 -26.93(14) . .
Na5 Mg2 Na3 C34 -47.23(10) . .
Na5A Mg2 Na3 C34 -44.19(12) . .
Na6 Mg2 Na3 C34 60.90(9) . .
C39 Mg2 Na3 C31 -95.34(16) . .
C27 Mg2 Na3 C31 159.57(16) . .
C35 Mg2 Na3 C31 63.05(16) . .
Na5 Mg2 Na3 C31 -20.30(12) . .
Na5A Mg2 Na3 C31 -17.26(14) . .
Na6 Mg2 Na3 C31 87.83(12) . .
C39 Mg2 Na3 C33 -94.57(13) . .
C27 Mg2 Na3 C33 160.34(13) . .
C35 Mg2 Na3 C33 63.83(14) . .
C31 Mg2 Na3 C33 0.77(13) . .
Na5 Mg2 Na3 C33 -19.53(9) . .
Na5A Mg2 Na3 C33 -16.49(11) . .
Na6 Mg2 Na3 C33 88.60(8) . .
C39 Mg2 Na3 C32 -78.35(13) . .
C27 Mg2 Na3 C32 176.56(14) . .
C35 Mg2 Na3 C32 80.05(14) . .
C31 Mg2 Na3 C32 16.99(14) . .
Na5 Mg2 Na3 C32 -3.31(9) . .
Na5A Mg2 Na3 C32 -0.27(11) . .
Na6 Mg2 Na3 C32 104.82(8) . .
C39 Mg2 Na3 C27 105.08(16) . .
C35 Mg2 Na3 C27 -96.52(16) . .
C31 Mg2 Na3 C27 -159.57(16) . .
Na5 Mg2 Na3 C27 -179.87(13) . .
Na5A Mg2 Na3 C27 -176.83(14) . .
Na6 Mg2 Na3 C27 -71.74(11) . .
C39 Mg2 Na3 Na6 176.83(11) . .
C27 Mg2 Na3 Na6 71.74(11) . .
C35 Mg2 Na3 Na6 -24.78(12) . .
C31 Mg2 Na3 Na6 -87.83(12) . .
Na5 Mg2 Na3 Na6 -108.13(6) . .
Na5A Mg2 Na3 Na6 -105.09(8) . .
C19 Mg1 Na4 O3 -124.4(2) . .
C47 Mg1 Na4 O3 155.46(13) . .
C34 Mg1 Na4 O3 -30.50(12) . .
C23 Mg1 Na4 O3 69.44(12) . .
Na1 Mg1 Na4 O3 119.19(7) . .
Na6 Mg1 Na4 O3 60.41(7) . .
C19 Mg1 Na4 O7 113.9(2) . .
C47 Mg1 Na4 O7 33.77(12) . .
C34 Mg1 Na4 O7 -152.18(12) . .
C23 Mg1 Na4 O7 -52.24(11) . .
Na1 Mg1 Na4 O7 -2.50(6) . .
Na6 Mg1 Na4 O7 -61.28(7) . .
C19 Mg1 Na4 O4 174.4(2) . .
C47 Mg1 Na4 O4 94.24(14) . .
C34 Mg1 Na4 O4 -91.72(13) . .
C23 Mg1 Na4 O4 8.22(13) . .
Na1 Mg1 Na4 O4 57.96(9) . .
Na6 Mg1 Na4 O4 -0.82(8) . .
C19 Mg1 Na4 C37 -15.8(2) . 2_576
C47 Mg1 Na4 C37 -95.92(16) . 2_576
C34 Mg1 Na4 C37 78.12(15) . 2_576
C23 Mg1 Na4 C37 178.06(15) . 2_576
Na1 Mg1 Na4 C37 -132.19(12) . 2_576
Na6 Mg1 Na4 C37 169.03(13) . 2_576
C19 Mg1 Na4 C36 15.1(2) . 2_576
C47 Mg1 Na4 C36 -65.00(15) . 2_576
C34 Mg1 Na4 C36 109.04(15) . 2_576
C23 Mg1 Na4 C36 -151.02(14) . 2_576
Na1 Mg1 Na4 C36 -101.28(11) . 2_576
Na6 Mg1 Na4 C36 -160.05(11) . 2_576
C19 Mg1 Na4 C47 80.1(2) . .
C34 Mg1 Na4 C47 174.04(15) . .
C23 Mg1 Na4 C47 -86.02(14) . .
Na1 Mg1 Na4 C47 -36.27(11) . .
Na6 Mg1 Na4 C47 -95.05(11) . .
C19 Mg1 Na4 C34 -93.9(2) . .
C47 Mg1 Na4 C34 -174.04(15) . .
C23 Mg1 Na4 C34 99.94(14) . .
Na1 Mg1 Na4 C34 149.68(11) . .
Na6 Mg1 Na4 C34 90.90(11) . .
C19 Mg1 Na4 C31 -111.5(2) . .
C47 Mg1 Na4 C31 168.41(13) . .
C34 Mg1 Na4 C31 -17.55(12) . .
C23 Mg1 Na4 C31 82.39(12) . .
Na1 Mg1 Na4 C31 132.14(7) . .
Na6 Mg1 Na4 C31 73.36(7) . .
C19 Mg1 Na4 Na6 175.17(19) . .
C47 Mg1 Na4 Na6 95.05(11) . .
C34 Mg1 Na4 Na6 -90.90(11) . .
C23 Mg1 Na4 Na6 9.03(10) . .
Na1 Mg1 Na4 Na6 58.78(4) . .
C19 Mg1 Na4 C38 -28.1(2) . 2_576
C47 Mg1 Na4 C38 -108.22(15) . 2_576
C34 Mg1 Na4 C38 65.82(15) . 2_576
C23 Mg1 Na4 C38 165.76(14) . 2_576
Na1 Mg1 Na4 C38 -144.49(11) . 2_576
Na6 Mg1 Na4 C38 156.73(12) . 2_576
C19 Mg1 Na4 Na5A -92.4(2) . .
C47 Mg1 Na4 Na5A -172.47(14) . .
C34 Mg1 Na4 Na5A 1.57(13) . .
C23 Mg1 Na4 Na5A 101.51(13) . .
Na1 Mg1 Na4 Na5A 151.25(9) . .
Na6 Mg1 Na4 Na5A 92.48(10) . .
O3 Na4 Na6 O1 -94.12(11) . .
O7 Na4 Na6 O1 35.25(11) . .
O4 Na4 Na6 O1 150.16(12) . .
C37 Na4 Na6 O1 -72.8(4) 2_576 .
C36 Na4 Na6 O1 30.4(3) 2_576 .
C47 Na4 Na6 O1 8.58(11) . .
C34 Na4 Na6 O1 -67.64(11) . .
C31 Na4 Na6 O1 -118.34(10) . .
C38 Na4 Na6 O1 -155.7(2) 2_576 .
Mg1 Na4 Na6 O1 -28.97(8) . .
Na5A Na4 Na6 O1 -145.62(12) . .
O3 Na4 Na6 O8 144.82(11) . .
O7 Na4 Na6 O8 -85.82(11) . .
O4 Na4 Na6 O8 29.10(11) . .
C37 Na4 Na6 O8 166.1(4) 2_576 .
C36 Na4 Na6 O8 -90.6(2) 2_576 .
C47 Na4 Na6 O8 -112.49(11) . .
C34 Na4 Na6 O8 171.29(11) . .
C31 Na4 Na6 O8 120.60(10) . .
C38 Na4 Na6 O8 83.2(2) 2_576 .
Mg1 Na4 Na6 O8 -150.04(9) . .
Na5A Na4 Na6 O8 93.31(12) . .
O3 Na4 Na6 O2 24.29(9) . .
O7 Na4 Na6 O2 153.66(10) . .
O4 Na4 Na6 O2 -91.43(11) . .
C37 Na4 Na6 O2 45.6(4) 2_576 .
C36 Na4 Na6 O2 148.9(2) 2_576 .
C47 Na4 Na6 O2 126.99(10) . .
C34 Na4 Na6 O2 50.77(10) . .
C31 Na4 Na6 O2 0.07(10) . .
C38 Na4 Na6 O2 -37.3(2) 2_576 .
Mg1 Na4 Na6 O2 89.44(8) . .
Na5A Na4 Na6 O2 -27.21(12) . .
O7 Na4 Na6 O3 129.37(9) . .
O4 Na4 Na6 O3 -115.72(10) . .
C37 Na4 Na6 O3 21.3(4) 2_576 .
C36 Na4 Na6 O3 124.6(2) 2_576 .
C47 Na4 Na6 O3 102.69(10) . .
C34 Na4 Na6 O3 26.47(9) . .
C31 Na4 Na6 O3 -24.22(8) . .
C38 Na4 Na6 O3 -61.6(2) 2_576 .
Mg1 Na4 Na6 O3 65.15(7) . .
Na5A Na4 Na6 O3 -51.50(11) . .
O3 Na4 Na6 O7 -129.37(10) . .
O4 Na4 Na6 O7 114.91(11) . .
C37 Na4 Na6 O7 -108.0(4) 2_576 .
C36 Na4 Na6 O7 -4.8(2) 2_576 .
C47 Na4 Na6 O7 -26.67(9) . .
C34 Na4 Na6 O7 -102.89(10) . .
C31 Na4 Na6 O7 -153.59(9) . .
C38 Na4 Na6 O7 169.0(2) 2_576 .
Mg1 Na4 Na6 O7 -64.22(7) . .
Na5A Na4 Na6 O7 179.13(11) . .
O3 Na4 Na6 O4 115.72(10) . .
O7 Na4 Na6 O4 -114.91(11) . .
C37 Na4 Na6 O4 137.0(4) 2_576 .
C36 Na4 Na6 O4 -119.7(2) 2_576 .
C47 Na4 Na6 O4 -141.59(11) . .
C34 Na4 Na6 O4 142.20(11) . .
C31 Na4 Na6 O4 91.50(10) . .
C38 Na4 Na6 O4 54.1(2) 2_576 .
Mg1 Na4 Na6 O4 -179.13(9) . .
Na5A Na4 Na6 O4 64.22(11) . .
O3 Na4 Na6 C23 -71.77(10) . .
O7 Na4 Na6 C23 57.60(10) . .
O4 Na4 Na6 C23 172.51(11) . .
C37 Na4 Na6 C23 -50.5(4) 2_576 .
C36 Na4 Na6 C23 52.8(2) 2_576 .
C47 Na4 Na6 C23 30.93(10) . .
C34 Na4 Na6 C23 -45.29(10) . .
C31 Na4 Na6 C23 -95.99(10) . .
C38 Na4 Na6 C23 -133.4(2) 2_576 .
Mg1 Na4 Na6 C23 -6.62(8) . .
Na5A Na4 Na6 C23 -123.27(11) . .
O3 Na4 Na6 Mg2 57.15(7) . .
O7 Na4 Na6 Mg2 -173.48(7) . .
O4 Na4 Na6 Mg2 -58.57(8) . .
C37 Na4 Na6 Mg2 78.5(4) 2_576 .
C36 Na4 Na6 Mg2 -178.3(2) 2_576 .
C47 Na4 Na6 Mg2 159.85(8) . .
C34 Na4 Na6 Mg2 83.63(7) . .
C31 Na4 Na6 Mg2 32.93(6) . .
C38 Na4 Na6 Mg2 -4.5(2) 2_576 .
Mg1 Na4 Na6 Mg2 122.30(4) . .
Na5A Na4 Na6 Mg2 5.65(9) . .
O3 Na4 Na6 Mg1 -65.15(7) . .
O7 Na4 Na6 Mg1 64.22(7) . .
O4 Na4 Na6 Mg1 179.13(9) . .
C37 Na4 Na6 Mg1 -43.8(4) 2_576 .
C36 Na4 Na6 Mg1 59.4(2) 2_576 .
C47 Na4 Na6 Mg1 37.55(7) . .
C34 Na4 Na6 Mg1 -38.67(7) . .
C31 Na4 Na6 Mg1 -89.37(7) . .
C38 Na4 Na6 Mg1 -126.8(2) 2_576 .
Na5A Na4 Na6 Mg1 -116.65(9) . .
O3 Na4 Na6 Mg3 172.90(7) . .
O7 Na4 Na6 Mg3 -57.73(7) . .
O4 Na4 Na6 Mg3 57.18(8) . .
C37 Na4 Na6 Mg3 -165.8(4) 2_576 .
C36 Na4 Na6 Mg3 -62.5(2) 2_576 .
C47 Na4 Na6 Mg3 -84.40(8) . .
C34 Na4 Na6 Mg3 -160.62(8) . .
C31 Na4 Na6 Mg3 148.68(7) . .
C38 Na4 Na6 Mg3 111.3(2) 2_576 .
Mg1 Na4 Na6 Mg3 -121.95(4) . .
Na5A Na4 Na6 Mg3 121.40(9) . .
O3 Na4 Na6 Na3 -1.34(6) . .
O7 Na4 Na6 Na3 128.02(7) . .
O4 Na4 Na6 Na3 -117.06(8) . .
C37 Na4 Na6 Na3 20.0(4) 2_576 .
C36 Na4 Na6 Na3 123.2(2) 2_576 .
C47 Na4 Na6 Na3 101.35(8) . .
C34 Na4 Na6 Na3 25.13(7) . .
C31 Na4 Na6 Na3 -25.56(6) . .
C38 Na4 Na6 Na3 -63.0(2) 2_576 .
Mg1 Na4 Na6 Na3 63.80(3) . .
Na5A Na4 Na6 Na3 -52.85(9) . .
C39 Mg2 Na6 O1 -16.8(16) . .
C27 Mg2 Na6 O1 -36.27(16) . .
C35 Mg2 Na6 O1 -170.62(16) . .
C31 Mg2 Na6 O1 82.77(15) . .
Na5 Mg2 Na6 O1 132.98(14) . .
Na5A Mg2 Na6 O1 123.34(16) . .
Na3 Mg2 Na6 O1 29.81(13) . .
C39 Mg2 Na6 O8 87.7(15) . .
C27 Mg2 Na6 O8 68.24(11) . .
C35 Mg2 Na6 O8 -66.11(11) . .
C31 Mg2 Na6 O8 -172.72(10) . .
Na5 Mg2 Na6 O8 -122.50(8) . .
Na5A Mg2 Na6 O8 -132.15(11) . .
Na3 Mg2 Na6 O8 134.32(6) . .
C39 Mg2 Na6 O2 2.2(15) . .
C27 Mg2 Na6 O2 -17.32(11) . .
C35 Mg2 Na6 O2 -151.67(11) . .
C31 Mg2 Na6 O2 101.72(10) . .
Na5 Mg2 Na6 O2 151.94(9) . .
Na5A Mg2 Na6 O2 142.29(12) . .
Na3 Mg2 Na6 O2 48.76(6) . .
C39 Mg2 Na6 O3 -96.9(15) . .
C27 Mg2 Na6 O3 -116.42(12) . .
C35 Mg2 Na6 O3 109.23(11) . .
C31 Mg2 Na6 O3 2.62(10) . .
Na5 Mg2 Na6 O3 52.84(9) . .
Na5A Mg2 Na6 O3 43.19(11) . .
Na3 Mg2 Na6 O3 -50.34(6) . .
C39 Mg2 Na6 O7 -153.1(15) . .
C27 Mg2 Na6 O7 -172.57(12) . .
C35 Mg2 Na6 O7 53.08(12) . .
C31 Mg2 Na6 O7 -53.53(11) . .
Na5 Mg2 Na6 O7 -3.31(11) . .
Na5A Mg2 Na6 O7 -12.96(13) . .
Na3 Mg2 Na6 O7 -106.49(8) . .
C39 Mg2 Na6 O4 160.0(15) . .
C27 Mg2 Na6 O4 140.55(12) . .
C35 Mg2 Na6 O4 6.20(10) . .
C31 Mg2 Na6 O4 -100.41(10) . .
Na5 Mg2 Na6 O4 -50.19(9) . .
Na5A Mg2 Na6 O4 -59.84(11) . .
Na3 Mg2 Na6 O4 -153.37(7) . .
C39 Mg2 Na6 Na4 -147.2(15) . .
C27 Mg2 Na6 Na4 -166.66(11) . .
C35 Mg2 Na6 Na4 58.99(10) . .
C31 Mg2 Na6 Na4 -47.62(8) . .
Na5 Mg2 Na6 Na4 2.60(7) . .
Na5A Mg2 Na6 Na4 -7.05(10) . .
Na3 Mg2 Na6 Na4 -100.58(4) . .
C39 Mg2 Na6 C23 -48.9(15) . .
C27 Mg2 Na6 C23 -68.41(13) . .
C35 Mg2 Na6 C23 157.24(13) . .
C31 Mg2 Na6 C23 50.63(12) . .
Na5 Mg2 Na6 C23 100.85(11) . .
Na5A Mg2 Na6 C23 91.20(13) . .
Na3 Mg2 Na6 C23 -2.33(9) . .
C39 Mg2 Na6 Mg1 -89.0(15) . .
C27 Mg2 Na6 Mg1 -108.51(10) . .
C35 Mg2 Na6 Mg1 117.14(10) . .
C31 Mg2 Na6 Mg1 10.53(8) . .
Na5 Mg2 Na6 Mg1 60.75(8) . .
Na5A Mg2 Na6 Mg1 51.10(10) . .
Na3 Mg2 Na6 Mg1 -42.43(4) . .
C39 Mg2 Na6 Mg3 146.4(15) . .
C27 Mg2 Na6 Mg3 126.93(11) . .
C35 Mg2 Na6 Mg3 -7.42(10) . .
C31 Mg2 Na6 Mg3 -114.03(8) . .
Na5 Mg2 Na6 Mg3 -63.82(8) . .
Na5A Mg2 Na6 Mg3 -73.46(10) . .
Na3 Mg2 Na6 Mg3 -166.99(4) . .
C39 Mg2 Na6 Na3 -46.6(15) . .
C27 Mg2 Na6 Na3 -66.08(10) . .
C35 Mg2 Na6 Na3 159.57(10) . .
C31 Mg2 Na6 Na3 52.96(8) . .
Na5 Mg2 Na6 Na3 103.18(7) . .
Na5A Mg2 Na6 Na3 93.53(10) . .
C19 Mg1 Na6 O1 -10.7(6) . .
C47 Mg1 Na6 O1 97.73(12) . .
C34 Mg1 Na6 O1 -148.69(11) . .
C23 Mg1 Na6 O1 -17.03(12) . .
Na1 Mg1 Na6 O1 46.27(7) . .
Na4 Mg1 Na6 O1 152.67(8) . .
C19 Mg1 Na6 O8 -38.9(7) . .
C47 Mg1 Na6 O8 69.58(16) . .
C34 Mg1 Na6 O8 -176.84(15) . .
C23 Mg1 Na6 O8 -45.18(16) . .
Na1 Mg1 Na6 O8 18.12(12) . .
Na4 Mg1 Na6 O8 124.52(14) . .
C19 Mg1 Na6 O2 72.6(6) . .
C47 Mg1 Na6 O2 -178.91(11) . .
C34 Mg1 Na6 O2 -65.33(10) . .
C23 Mg1 Na6 O2 66.33(12) . .
Na1 Mg1 Na6 O2 129.63(7) . .
Na4 Mg1 Na6 O2 -123.97(8) . .
C19 Mg1 Na6 O3 142.3(6) . .
C47 Mg1 Na6 O3 -109.25(11) . .
C34 Mg1 Na6 O3 4.33(10) . .
C23 Mg1 Na6 O3 135.99(12) . .
Na1 Mg1 Na6 O3 -160.71(7) . .
Na4 Mg1 Na6 O3 -54.31(7) . .
C19 Mg1 Na6 O7 -109.1(6) . .
C47 Mg1 Na6 O7 -0.58(11) . .
C34 Mg1 Na6 O7 113.00(11) . .
C23 Mg1 Na6 O7 -115.34(13) . .
Na1 Mg1 Na6 O7 -52.04(7) . .
Na4 Mg1 Na6 O7 54.36(7) . .
C19 Mg1 Na6 O4 -162.6(6) . .
C47 Mg1 Na6 O4 -54.17(12) . .
C34 Mg1 Na6 O4 59.41(11) . .
C23 Mg1 Na6 O4 -168.93(13) . .
Na1 Mg1 Na6 O4 -105.63(8) . .
Na4 Mg1 Na6 O4 0.77(8) . .
C19 Mg1 Na6 Na4 -163.4(6) . .
C47 Mg1 Na6 Na4 -54.94(10) . .
C34 Mg1 Na6 Na4 58.64(9) . .
C23 Mg1 Na6 Na4 -169.70(11) . .
Na1 Mg1 Na6 Na4 -106.40(5) . .
C19 Mg1 Na6 C23 6.3(6) . .
C47 Mg1 Na6 C23 114.76(14) . .
C34 Mg1 Na6 C23 -131.66(14) . .
Na1 Mg1 Na6 C23 63.30(11) . .
Na4 Mg1 Na6 C23 169.70(11) . .
C19 Mg1 Na6 Mg2 134.5(6) . .
C47 Mg1 Na6 Mg2 -116.99(10) . .
C34 Mg1 Na6 Mg2 -3.41(9) . .
C23 Mg1 Na6 Mg2 128.25(11) . .
Na1 Mg1 Na6 Mg2 -168.45(4) . .
Na4 Mg1 Na6 Mg2 -62.05(4) . .
C19 Mg1 Na6 Mg3 -102.2(6) . .
C47 Mg1 Na6 Mg3 6.29(10) . .
C34 Mg1 Na6 Mg3 119.86(9) . .
C23 Mg1 Na6 Mg3 -108.47(11) . .
Na1 Mg1 Na6 Mg3 -45.18(4) . .
Na4 Mg1 Na6 Mg3 61.23(5) . .
C19 Mg1 Na6 Na3 94.9(6) . .
C47 Mg1 Na6 Na3 -156.67(10) . .
C34 Mg1 Na6 Na3 -43.09(8) . .
C23 Mg1 Na6 Na3 88.57(11) . .
Na1 Mg1 Na6 Na3 151.87(4) . .
Na4 Mg1 Na6 Na3 -101.73(5) . .
C46A Mg3 Na6 O1 -51(9) . .
C50 Mg3 Na6 O1 -65.42(12) . .
C46 Mg3 Na6 O1 -15.2(8) . .
C54 Mg3 Na6 O1 70.22(11) . .
C38 Mg3 Na6 O1 -174.33(11) . .
Na5A Mg3 Na6 O1 -113.98(13) 2_576 .
Na5 Mg3 Na6 O1 -104.75(8) 2_576 .
Na2 Mg3 Na6 O1 130.43(7) . .
C46A Mg3 Na6 O8 -136(9) . .
C50 Mg3 Na6 O8 -150.37(12) . .
C46 Mg3 Na6 O8 -100.1(8) . .
C54 Mg3 Na6 O8 -14.74(11) . .
C38 Mg3 Na6 O8 100.72(11) . .
Na5A Mg3 Na6 O8 161.07(13) 2_576 .
Na5 Mg3 Na6 O8 170.30(9) 2_576 .
Na2 Mg3 Na6 O8 45.48(6) . .
C46A Mg3 Na6 O2 -158(9) . .
C50 Mg3 Na6 O2 -172.47(16) . .
C46 Mg3 Na6 O2 -122.2(8) . .
C54 Mg3 Na6 O2 -36.84(16) . .
C38 Mg3 Na6 O2 78.62(15) . .
Na5A Mg3 Na6 O2 138.97(16) 2_576 .
Na5 Mg3 Na6 O2 148.20(12) 2_576 .
Na2 Mg3 Na6 O2 23.38(12) . .
C46A Mg3 Na6 O3 77(9) . .
C50 Mg3 Na6 O3 62.72(12) . .
C46 Mg3 Na6 O3 113.0(8) . .
C54 Mg3 Na6 O3 -161.64(12) . .
C38 Mg3 Na6 O3 -46.19(11) . .
Na5A Mg3 Na6 O3 14.16(14) 2_576 .
Na5 Mg3 Na6 O3 23.39(9) 2_576 .
Na2 Mg3 Na6 O3 -101.43(7) . .
C46A Mg3 Na6 O7 20(9) . .
C50 Mg3 Na6 O7 5.43(12) . .
C46 Mg3 Na6 O7 55.7(8) . .
C54 Mg3 Na6 O7 141.07(12) . .
C38 Mg3 Na6 O7 -103.48(11) . .
Na5A Mg3 Na6 O7 -43.13(13) 2_576 .
Na5 Mg3 Na6 O7 -33.90(8) 2_576 .
Na2 Mg3 Na6 O7 -158.72(8) . .
C46A Mg3 Na6 O4 124(9) . .
C50 Mg3 Na6 O4 109.60(12) . .
C46 Mg3 Na6 O4 159.8(8) . .
C54 Mg3 Na6 O4 -114.76(11) . .
C38 Mg3 Na6 O4 0.69(11) . .
Na5A Mg3 Na6 O4 61.04(13) 2_576 .
Na5 Mg3 Na6 O4 70.27(8) 2_576 .
Na2 Mg3 Na6 O4 -54.55(6) . .
C46A Mg3 Na6 Na4 71(9) . .
C50 Mg3 Na6 Na4 56.38(11) . .
C46 Mg3 Na6 Na4 106.6(8) . .
C54 Mg3 Na6 Na4 -167.98(10) . .
C38 Mg3 Na6 Na4 -52.53(9) . .
Na5A Mg3 Na6 Na4 7.82(12) 2_576 .
Na5 Mg3 Na6 Na4 17.05(6) 2_576 .
Na2 Mg3 Na6 Na4 -107.77(4) . .
C46A Mg3 Na6 C23 -29(9) . .
C50 Mg3 Na6 C23 -43.38(13) . .
C46 Mg3 Na6 C23 6.9(8) . .
C54 Mg3 Na6 C23 92.26(12) . .
C38 Mg3 Na6 C23 -152.29(12) . .
Na5A Mg3 Na6 C23 -91.94(14) 2_576 .
Na5 Mg3 Na6 C23 -82.71(10) 2_576 .
Na2 Mg3 Na6 C23 152.47(8) . .
C46A Mg3 Na6 Mg2 138(9) . .
C50 Mg3 Na6 Mg2 123.51(11) . .
C46 Mg3 Na6 Mg2 173.8(8) . .
C54 Mg3 Na6 Mg2 -100.85(10) . .
C38 Mg3 Na6 Mg2 14.60(10) . .
Na5A Mg3 Na6 Mg2 74.95(12) 2_576 .
Na5 Mg3 Na6 Mg2 84.18(6) 2_576 .
Na2 Mg3 Na6 Mg2 -40.64(4) . .
C46A Mg3 Na6 Mg1 13(9) . .
C50 Mg3 Na6 Mg1 -1.56(11) . .
C46 Mg3 Na6 Mg1 48.7(8) . .
C54 Mg3 Na6 Mg1 134.08(10) . .
C38 Mg3 Na6 Mg1 -110.47(10) . .
Na5A Mg3 Na6 Mg1 -50.12(12) 2_576 .
Na5 Mg3 Na6 Mg1 -40.89(7) 2_576 .
Na2 Mg3 Na6 Mg1 -165.71(5) . .
C46A Mg3 Na6 Na3 92(9) . .
C50 Mg3 Na6 Na3 77.92(18) . .
C46 Mg3 Na6 Na3 128.2(8) . .
C54 Mg3 Na6 Na3 -146.45(17) . .
C38 Mg3 Na6 Na3 -30.99(18) . .
Na5A Mg3 Na6 Na3 29.4(2) 2_576 .
Na5 Mg3 Na6 Na3 38.59(17) 2_576 .
Na2 Mg3 Na6 Na3 -86.23(15) . .
N6 Na3 Na6 O1 -126.95(19) . .
N5 Na3 Na6 O1 2.86(11) . .
O2 Na3 Na6 O1 -88.24(9) . .
O3 Na3 Na6 O1 124.99(9) . .
C34 Na3 Na6 O1 93.76(10) . .
C31 Na3 Na6 O1 153.02(9) . .
C33 Na3 Na6 O1 108.79(9) . .
C32 Na3 Na6 O1 137.08(9) . .
C27 Na3 Na6 O1 -120.83(9) . .
Mg2 Na3 Na6 O1 -164.82(6) . .
N6 Na3 Na6 O8 -33.3(2) . .
N5 Na3 Na6 O8 96.48(12) . .
O2 Na3 Na6 O8 5.38(11) . .
O3 Na3 Na6 O8 -141.39(11) . .
C34 Na3 Na6 O8 -172.62(12) . .
C31 Na3 Na6 O8 -113.36(11) . .
C33 Na3 Na6 O8 -157.59(11) . .
C32 Na3 Na6 O8 -129.30(10) . .
C27 Na3 Na6 O8 -27.21(11) . .
Mg2 Na3 Na6 O8 -71.20(9) . .
N6 Na3 Na6 O2 -38.71(19) . .
N5 Na3 Na6 O2 91.11(12) . .
O3 Na3 Na6 O2 -146.77(11) . .
C34 Na3 Na6 O2 -178.00(11) . .
C31 Na3 Na6 O2 -118.73(11) . .
C33 Na3 Na6 O2 -162.97(11) . .
C32 Na3 Na6 O2 -134.68(10) . .
C27 Na3 Na6 O2 -32.59(10) . .
Mg2 Na3 Na6 O2 -76.57(8) . .
N6 Na3 Na6 O3 108.1(2) . .
N5 Na3 Na6 O3 -122.12(12) . .
O2 Na3 Na6 O3 146.77(11) . .
C34 Na3 Na6 O3 -31.22(10) . .
C31 Na3 Na6 O3 28.04(9) . .
C33 Na3 Na6 O3 -16.20(10) . .
C32 Na3 Na6 O3 12.10(9) . .
C27 Na3 Na6 O3 114.18(10) . .
Mg2 Na3 Na6 O3 70.20(7) . .
N6 Na3 Na6 O7 152.25(18) . .
N5 Na3 Na6 O7 -77.94(12) . .
O2 Na3 Na6 O7 -169.04(11) . .
O3 Na3 Na6 O7 44.19(9) . .
C34 Na3 Na6 O7 12.96(10) . .
C31 Na3 Na6 O7 72.22(10) . .
C33 Na3 Na6 O7 27.99(10) . .
C32 Na3 Na6 O7 56.28(10) . .
C27 Na3 Na6 O7 158.37(10) . .
Mg2 Na3 Na6 O7 114.38(7) . .
N6 Na3 Na6 O4 61.5(2) . .
N5 Na3 Na6 O4 -168.68(10) . .
O2 Na3 Na6 O4 100.22(10) . .
O3 Na3 Na6 O4 -46.55(9) . .
C34 Na3 Na6 O4 -77.78(10) . .
C31 Na3 Na6 O4 -18.52(9) . .
C33 Na3 Na6 O4 -62.75(9) . .
C32 Na3 Na6 O4 -34.46(9) . .
C27 Na3 Na6 O4 67.63(9) . .
Mg2 Na3 Na6 O4 23.64(6) . .
N6 Na3 Na6 Na4 109.57(18) . .
N5 Na3 Na6 Na4 -120.62(10) . .
O2 Na3 Na6 Na4 148.27(9) . .
O3 Na3 Na6 Na4 1.50(7) . .
C34 Na3 Na6 Na4 -29.72(8) . .
C31 Na3 Na6 Na4 29.54(7) . .
C33 Na3 Na6 Na4 -14.70(8) . .
C32 Na3 Na6 Na4 13.60(7) . .
C27 Na3 Na6 Na4 115.68(8) . .
Mg2 Na3 Na6 Na4 71.70(4) . .
N6 Na3 Na6 C23 -144.00(19) . .
N5 Na3 Na6 C23 -14.19(11) . .
O2 Na3 Na6 C23 -105.29(10) . .
O3 Na3 Na6 C23 107.93(10) . .
C34 Na3 Na6 C23 76.71(10) . .
C31 Na3 Na6 C23 135.97(10) . .
C33 Na3 Na6 C23 91.74(10) . .
C32 Na3 Na6 C23 120.03(9) . .
C27 Na3 Na6 C23 -137.88(10) . .
Mg2 Na3 Na6 C23 178.13(7) . .
N6 Na3 Na6 Mg2 37.87(18) . .
N5 Na3 Na6 Mg2 167.68(10) . .
O2 Na3 Na6 Mg2 76.57(8) . .
O3 Na3 Na6 Mg2 -70.20(7) . .
C34 Na3 Na6 Mg2 -101.42(8) . .
C31 Na3 Na6 Mg2 -42.16(7) . .
C33 Na3 Na6 Mg2 -86.39(7) . .
C32 Na3 Na6 Mg2 -58.10(7) . .
C27 Na3 Na6 Mg2 43.98(7) . .
N6 Na3 Na6 Mg1 174.99(18) . .
N5 Na3 Na6 Mg1 -55.20(10) . .
O2 Na3 Na6 Mg1 -146.30(8) . .
O3 Na3 Na6 Mg1 66.93(7) . .
C34 Na3 Na6 Mg1 35.70(8) . .
C31 Na3 Na6 Mg1 94.96(7) . .
C33 Na3 Na6 Mg1 50.73(7) . .
C32 Na3 Na6 Mg1 79.02(7) . .
C27 Na3 Na6 Mg1 -178.89(8) . .
Mg2 Na3 Na6 Mg1 137.13(4) . .
N6 Na3 Na6 Mg3 88.9(2) . .
N5 Na3 Na6 Mg3 -141.27(16) . .
O2 Na3 Na6 Mg3 127.62(17) . .
O3 Na3 Na6 Mg3 -19.15(16) . .
C34 Na3 Na6 Mg3 -50.37(17) . .
C31 Na3 Na6 Mg3 8.89(17) . .
C33 Na3 Na6 Mg3 -35.35(17) . .
C32 Na3 Na6 Mg3 -7.05(17) . .
C27 Na3 Na6 Mg3 95.03(17) . .
Mg2 Na3 Na6 Mg3 51.05(15) . .
O8 Na6 O1 C26 -34.6(3) . .
O2 Na6 O1 C26 55.0(3) . .
O3 Na6 O1 C26 134.1(3) . .
O7 Na6 O1 C26 -144.3(3) . .
O4 Na6 O1 C26 -102.3(3) . .
Na4 Na6 O1 C26 -170.5(2) . .
C23 Na6 O1 C26 135.0(3) . .
Mg2 Na6 O1 C26 71.3(3) . .
Mg1 Na6 O1 C26 158.8(3) . .
Mg3 Na6 O1 C26 -92.5(3) . .
Na3 Na6 O1 C26 96.9(3) . .
O8 Na6 O1 C23 -169.59(17) . .
O2 Na6 O1 C23 -79.93(17) . .
O3 Na6 O1 C23 -0.89(19) . .
O7 Na6 O1 C23 80.72(17) . .
O4 Na6 O1 C23 122.7(2) . .
Na4 Na6 O1 C23 54.57(19) . .
Mg2 Na6 O1 C23 -63.7(2) . .
Mg1 Na6 O1 C23 23.86(15) . .
Mg3 Na6 O1 C23 132.50(16) . .
Na3 Na6 O1 C23 -38.11(17) . .
O8 Na6 O1 Na1 93.21(9) . .
O2 Na6 O1 Na1 -177.13(9) . .
O3 Na6 O1 Na1 -98.09(10) . .
O7 Na6 O1 Na1 -16.48(9) . .
O4 Na6 O1 Na1 25.5(2) . .
Na4 Na6 O1 Na1 -42.63(12) . .
C23 Na6 O1 Na1 -97.20(18) . .
Mg2 Na6 O1 Na1 -160.86(9) . .
Mg1 Na6 O1 Na1 -73.34(7) . .
Mg3 Na6 O1 Na1 35.29(8) . .
Na3 Na6 O1 Na1 -135.32(7) . .
N1 Na1 O1 C26 32.0(2) . .
N2 Na1 O1 C26 -55.8(2) . .
O7 Na1 O1 C26 156.9(2) . .
C47 Na1 O1 C26 -172.3(2) . .
C48 Na1 O1 C26 -174.96(19) . .
C50 Na1 O1 C26 136.8(2) . .
C49 Na1 O1 C26 152.3(2) . .
C23 Na1 O1 C26 -111.6(3) . .
Mg1 Na1 O1 C26 -143.8(2) . .
Na6 Na1 O1 C26 141.0(2) . .
N1 Na1 O1 C23 143.59(18) . .
N2 Na1 O1 C23 55.8(2) . .
O7 Na1 O1 C23 -91.51(17) . .
C47 Na1 O1 C23 -60.73(17) . .
C48 Na1 O1 C23 -63.35(18) . .
C50 Na1 O1 C23 -111.63(17) . .
C49 Na1 O1 C23 -96.10(18) . .
Mg1 Na1 O1 C23 -32.24(15) . .
Na6 Na1 O1 C23 -107.41(19) . .
N1 Na1 O1 Na6 -109.00(12) . .
N2 Na1 O1 Na6 163.25(11) . .
O7 Na1 O1 Na6 15.90(8) . .
C47 Na1 O1 Na6 46.68(10) . .
C48 Na1 O1 Na6 44.06(12) . .
C50 Na1 O1 Na6 -4.22(11) . .
C49 Na1 O1 Na6 11.31(14) . .
C23 Na1 O1 Na6 107.41(19) . .
Mg1 Na1 O1 Na6 75.17(7) . .
O1 Na6 O2 C30 -29.7(2) . .
O8 Na6 O2 C30 61.9(2) . .
O3 Na6 O2 C30 -144.1(2) . .
O7 Na6 O2 C30 -94.6(3) . .
O4 Na6 O2 C30 140.3(2) . .
Na4 Na6 O2 C30 -162.5(2) . .
C23 Na6 O2 C30 -56.0(2) . .
Mg2 Na6 O2 C30 160.1(3) . .
Mg1 Na6 O2 C30 -90.8(2) . .
Mg3 Na6 O2 C30 80.6(3) . .
Na3 Na6 O2 C30 -122.1(3) . .
O1 Na6 O2 C27 -165.61(18) . .
O8 Na6 O2 C27 -73.92(18) . .
O3 Na6 O2 C27 80.00(18) . .
O7 Na6 O2 C27 129.5(3) . .
O4 Na6 O2 C27 4.4(2) . .
Na4 Na6 O2 C27 61.63(19) . .
C23 Na6 O2 C27 168.09(19) . .
Mg2 Na6 O2 C27 24.24(16) . .
Mg1 Na6 O2 C27 133.37(17) . .
Mg3 Na6 O2 C27 -55.3(2) . .
Na3 Na6 O2 C27 102.05(19) . .
O1 Na6 O2 Na3 92.35(8) . .
O8 Na6 O2 Na3 -175.97(8) . .
O3 Na6 O2 Na3 -22.05(7) . .
O7 Na6 O2 Na3 27.5(3) . .
O4 Na6 O2 Na3 -97.65(9) . .
Na4 Na6 O2 Na3 -40.42(10) . .
C23 Na6 O2 Na3 66.04(9) . .
Mg2 Na6 O2 Na3 -77.80(7) . .
Mg1 Na6 O2 Na3 31.32(8) . .
Mg3 Na6 O2 Na3 -157.31(9) . .
N6 Na3 O2 C30 -61.8(2) . .
N5 Na3 O2 C30 23.7(2) . .
O3 Na3 O2 C30 159.60(19) . .
C34 Na3 O2 C30 139.74(19) . .
C31 Na3 O2 C30 -169.74(19) . .
C33 Na3 O2 C30 158.72(19) . .
C32 Na3 O2 C30 -170.92(18) . .
C27 Na3 O2 C30 -113.2(2) . .
Mg2 Na3 O2 C30 -144.63(19) . .
Na6 Na3 O2 C30 137.9(2) . .
N6 Na3 O2 C27 51.40(18) . .
N5 Na3 O2 C27 136.87(17) . .
O3 Na3 O2 C27 -87.24(16) . .
C34 Na3 O2 C27 -107.10(17) . .
C31 Na3 O2 C27 -56.58(16) . .
C33 Na3 O2 C27 -88.13(18) . .
C32 Na3 O2 C27 -57.77(17) . .
Mg2 Na3 O2 C27 -31.47(14) . .
Na6 Na3 O2 C27 -108.93(17) . .
N6 Na3 O2 Na6 160.33(10) . .
N5 Na3 O2 Na6 -114.20(10) . .
O3 Na3 O2 Na6 21.69(7) . .
C34 Na3 O2 Na6 1.83(10) . .
C31 Na3 O2 Na6 52.35(9) . .
C33 Na3 O2 Na6 20.80(13) . .
C32 Na3 O2 Na6 51.17(11) . .
C27 Na3 O2 Na6 108.93(17) . .
Mg2 Na3 O2 Na6 77.46(6) . .
O7 Na4 O3 C34 81.96(18) . .
O4 Na4 O3 C34 167.82(18) . .
C37 Na4 O3 C34 -54.2(2) 2_576 .
C36 Na4 O3 C34 -32.0(2) 2_576 .
C47 Na4 O3 C34 52.09(18) . .
C31 Na4 O3 C34 -114.4(2) . .
Na6 Na4 O3 C34 119.73(18) . .
C38 Na4 O3 C34 -82.37(19) 2_576 .
Mg1 Na4 O3 C34 38.15(16) . .
Na5A Na4 O3 C34 -113.0(2) . .
O7 Na4 O3 C31 -163.69(16) . .
O4 Na4 O3 C31 -77.83(16) . .
C37 Na4 O3 C31 60.13(19) 2_576 .
C36 Na4 O3 C31 82.3(2) 2_576 .
C47 Na4 O3 C31 166.44(16) . .
C34 Na4 O3 C31 114.4(2) . .
Na6 Na4 O3 C31 -125.92(16) . .
C38 Na4 O3 C31 31.99(18) 2_576 .
Mg1 Na4 O3 C31 152.51(17) . .
Na5A Na4 O3 C31 1.37(17) . .
O7 Na4 O3 Na6 -37.77(7) . .
O4 Na4 O3 Na6 48.09(8) . .
C37 Na4 O3 Na6 -173.95(11) 2_576 .
C36 Na4 O3 Na6 -151.77(15) 2_576 .
C47 Na4 O3 Na6 -67.64(8) . .
C34 Na4 O3 Na6 -119.73(18) . .
C31 Na4 O3 Na6 125.92(16) . .
C38 Na4 O3 Na6 157.91(9) 2_576 .
Mg1 Na4 O3 Na6 -81.58(6) . .
Na5A Na4 O3 Na6 127.29(10) . .
O7 Na4 O3 Na3 -13.4(12) . .
O4 Na4 O3 Na3 72.5(12) . .
C37 Na4 O3 Na3 -149.6(12) 2_576 .
C36 Na4 O3 Na3 -127.4(11) 2_576 .
C47 Na4 O3 Na3 -43.2(12) . .
C34 Na4 O3 Na3 -95.3(12) . .
C31 Na4 O3 Na3 150.3(12) . .
Na6 Na4 O3 Na3 24.4(11) . .
C38 Na4 O3 Na3 -177.7(11) 2_576 .
Mg1 Na4 O3 Na3 -57.2(12) . .
Na5A Na4 O3 Na3 151.7(12) . .
O1 Na6 O3 C34 18.9(2) . .
O8 Na6 O3 C34 174.14(19) . .
O2 Na6 O3 C34 104.34(18) . .
O7 Na6 O3 C34 -59.67(18) . .
O4 Na6 O3 C34 -140.58(19) . .
Na4 Na6 O3 C34 -95.46(19) . .
C23 Na6 O3 C34 18.45(19) . .
Mg2 Na6 O3 C34 164.2(2) . .
Mg1 Na6 O3 C34 -7.09(16) . .
Mg3 Na6 O3 C34 -103.54(18) . .
Na3 Na6 O3 C34 82.55(18) . .
O1 Na6 O3 C31 -150.07(19) . .
O8 Na6 O3 C31 5.2(3) . .
O2 Na6 O3 C31 -64.6(2) . .
O7 Na6 O3 C31 131.4(2) . .
O4 Na6 O3 C31 50.5(2) . .
Na4 Na6 O3 C31 95.6(2) . .
C23 Na6 O3 C31 -150.5(2) . .
Mg2 Na6 O3 C31 -4.68(17) . .
Mg1 Na6 O3 C31 -176.0(2) . .
Mg3 Na6 O3 C31 87.5(2) . .
Na3 Na6 O3 C31 -86.4(2) . .
O1 Na6 O3 Na4 114.31(8) . .
O8 Na6 O3 Na4 -90.40(17) . .
O2 Na6 O3 Na4 -160.20(8) . .
O7 Na6 O3 Na4 35.80(7) . .
O4 Na6 O3 Na4 -45.12(7) . .
C23 Na6 O3 Na4 113.92(8) . .
Mg2 Na6 O3 Na4 -100.30(6) . .
Mg1 Na6 O3 Na4 88.38(6) . .
Mg3 Na6 O3 Na4 -8.08(8) . .
Na3 Na6 O3 Na4 178.01(9) . .
O1 Na6 O3 Na3 -63.70(10) . .
O8 Na6 O3 Na3 91.59(17) . .
O2 Na6 O3 Na3 21.79(7) . .
O7 Na6 O3 Na3 -142.22(8) . .
O4 Na6 O3 Na3 136.87(8) . .
Na4 Na6 O3 Na3 -178.01(10) . .
C23 Na6 O3 Na3 -64.10(8) . .
Mg2 Na6 O3 Na3 81.69(6) . .
Mg1 Na6 O3 Na3 -89.64(6) . .
Mg3 Na6 O3 Na3 173.91(5) . .
N6 Na3 O3 C34 105.1(2) . .
N5 Na3 O3 C34 -25.5(2) . .
O2 Na3 O3 C34 -141.61(18) . .
C31 Na3 O3 C34 113.2(2) . .
C33 Na3 O3 C34 37.40(17) . .
C32 Na3 O3 C34 76.45(18) . .
C27 Na3 O3 C34 -170.03(18) . .
Mg2 Na3 O3 C34 158.45(18) . .
Na6 Na3 O3 C34 -120.26(18) . .
N6 Na3 O3 C31 -8.1(2) . .
N5 Na3 O3 C31 -138.62(19) . .
O2 Na3 O3 C31 105.24(15) . .
C34 Na3 O3 C31 -113.2(2) . .
C33 Na3 O3 C31 -75.76(17) . .
C32 Na3 O3 C31 -36.71(15) . .
C27 Na3 O3 C31 76.81(15) . .
Mg2 Na3 O3 C31 45.29(13) . .
Na6 Na3 O3 C31 126.58(16) . .
N6 Na3 O3 Na4 -158.8(11) . .
N5 Na3 O3 Na4 70.7(12) . .
O2 Na3 O3 Na4 -45.4(12) . .
C34 Na3 O3 Na4 96.2(12) . .
C31 Na3 O3 Na4 -150.7(12) . .
C33 Na3 O3 Na4 133.6(12) . .
C32 Na3 O3 Na4 172.6(12) . .
C27 Na3 O3 Na4 -73.9(12) . .
Mg2 Na3 O3 Na4 -105.4(12) . .
Na6 Na3 O3 Na4 -24.1(11) . .
N6 Na3 O3 Na6 -134.66(15) . .
N5 Na3 O3 Na6 94.80(15) . .
O2 Na3 O3 Na6 -21.34(7) . .
C34 Na3 O3 Na6 120.26(18) . .
C31 Na3 O3 Na6 -126.58(16) . .
C33 Na3 O3 Na6 157.66(13) . .
C32 Na3 O3 Na6 -163.29(12) . .
C27 Na3 O3 Na6 -49.77(8) . .
Mg2 Na3 O3 Na6 -81.29(6) . .
O3 Na4 O4 C35 69.57(18) . .
O7 Na4 O4 C35 160.84(18) . .
C37 Na4 O4 C35 -50.4(3) 2_576 .
C36 Na4 O4 C35 -92.4(2) 2_576 .
C47 Na4 O4 C35 155.47(18) . .
C34 Na4 O4 C35 75.9(2) . .
C31 Na4 O4 C35 41.21(18) . .
Na6 Na4 O4 C35 114.76(19) . .
C38 Na4 O4 C35 -45.8(2) 2_576 .
Mg1 Na4 O4 C35 115.65(17) . .
Na5A Na4 O4 C35 -2.68(18) . .
O3 Na4 O4 C38 -167.88(19) . .
O7 Na4 O4 C38 -76.62(19) . .
C37 Na4 O4 C38 72.1(3) 2_576 .
C36 Na4 O4 C38 30.2(3) 2_576 .
C47 Na4 O4 C38 -82.0(2) . .
C34 Na4 O4 C38 -161.52(19) . .
C31 Na4 O4 C38 163.8(2) . .
Na6 Na4 O4 C38 -122.7(2) . .
C38 Na4 O4 C38 76.7(2) 2_576 .
Mg1 Na4 O4 C38 -121.81(18) . .
Na5A Na4 O4 C38 119.86(19) . .
O3 Na4 O4 Na6 -45.19(7) . .
O7 Na4 O4 Na6 46.07(7) . .
C37 Na4 O4 Na6 -165.21(17) 2_576 .
C36 Na4 O4 Na6 152.88(15) 2_576 .
C47 Na4 O4 Na6 40.70(10) . .
C34 Na4 O4 Na6 -38.83(11) . .
C31 Na4 O4 Na6 -73.56(8) . .
C38 Na4 O4 Na6 -160.58(10) 2_576 .
Mg1 Na4 O4 Na6 0.88(9) . .
Na5A Na4 O4 Na6 -117.45(8) . .
O3 Na4 O4 Na2 -75.0(4) . .
O7 Na4 O4 Na2 16.2(4) . .
C37 Na4 O4 Na2 165.0(4) 2_576 .
C36 Na4 O4 Na2 123.1(4) 2_576 .
C47 Na4 O4 Na2 10.9(4) . .
C34 Na4 O4 Na2 -68.7(4) . .
C31 Na4 O4 Na2 -103.4(4) . .
Na6 Na4 O4 Na2 -29.8(4) . .
C38 Na4 O4 Na2 169.6(4) 2_576 .
Mg1 Na4 O4 Na2 -28.9(4) . .
Na5A Na4 O4 Na2 -147.3(4) . .
O1 Na6 O4 C35 165.8(2) . .
O8 Na6 O4 C35 95.5(2) . .
O2 Na6 O4 C35 10.4(2) . .
O3 Na6 O4 C35 -64.7(2) . .
O7 Na6 O4 C35 -152.1(2) . .
Na4 Na6 O4 C35 -108.2(2) . .
C23 Na6 O4 C35 -126.1(3) . .
Mg2 Na6 O4 C35 -10.22(18) . .
Mg1 Na6 O4 C35 -109.10(19) . .
Mg3 Na6 O4 C35 153.9(2) . .
Na3 Na6 O4 C35 -34.9(2) . .
O1 Na6 O4 C38 10.6(3) . .
O8 Na6 O4 C38 -59.6(2) . .
O2 Na6 O4 C38 -144.8(2) . .
O3 Na6 O4 C38 140.2(2) . .
O7 Na6 O4 C38 52.7(2) . .
Na4 Na6 O4 C38 96.6(2) . .
C23 Na6 O4 C38 78.7(3) . .
Mg2 Na6 O4 C38 -165.4(2) . .
Mg1 Na6 O4 C38 95.7(2) . .
Mg3 Na6 O4 C38 -1.22(19) . .
Na3 Na6 O4 C38 169.90(19) . .
O1 Na6 O4 Na4 -86.1(2) . .
O8 Na6 O4 Na4 -156.28(9) . .
O2 Na6 O4 Na4 118.58(9) . .
O3 Na6 O4 Na4 43.51(7) . .
O7 Na6 O4 Na4 -43.96(8) . .
C23 Na6 O4 Na4 -17.9(3) . .
Mg2 Na6 O4 Na4 97.97(7) . .
Mg1 Na6 O4 Na4 -0.92(9) . .
Mg3 Na6 O4 Na4 -97.87(7) . .
Na3 Na6 O4 Na4 73.26(7) . .
O1 Na6 O4 Na2 86.3(2) . .
O8 Na6 O4 Na2 16.10(8) . .
O2 Na6 O4 Na2 -69.04(10) . .
O3 Na6 O4 Na2 -144.11(9) . .
O7 Na6 O4 Na2 128.42(9) . .
Na4 Na6 O4 Na2 172.38(11) . .
C23 Na6 O4 Na2 154.4(2) . .
Mg2 Na6 O4 Na2 -89.66(7) . .
Mg1 Na6 O4 Na2 171.46(6) . .
Mg3 Na6 O4 Na2 74.51(7) . .
Na3 Na6 O4 Na2 -114.37(7) . .
N3 Na2 O4 C35 -21.1(3) . .
N4A Na2 O4 C35 94.8(3) . .
O8 Na2 O4 C35 -134.64(16) . .
N4 Na2 O4 C35 106.1(3) . .
N3A Na2 O4 C35 -31.3(3) . .
C38 Na2 O4 C35 116.0(2) . .
C54 Na2 O4 C35 -165.77(17) . .
C37 Na2 O4 C35 78.1(2) . .
C36 Na2 O4 C35 37.88(19) . .
C9 Na2 O4 C35 29.6(4) . .
N3 Na2 O4 C38 -137.1(3) . .
N4A Na2 O4 C38 -21.3(3) . .
O8 Na2 O4 C38 109.35(19) . .
N4 Na2 O4 C38 -9.9(3) . .
N3A Na2 O4 C38 -147.3(3) . .
C35 Na2 O4 C38 -116.0(2) . .
C54 Na2 O4 C38 78.22(18) . .
C37 Na2 O4 C38 -37.9(2) . .
C36 Na2 O4 C38 -78.1(2) . .
C9 Na2 O4 C38 -86.4(5) . .
N3 Na2 O4 Na4 126.2(5) . .
N4A Na2 O4 Na4 -118.0(4) . .
O8 Na2 O4 Na4 12.6(4) . .
N4 Na2 O4 Na4 -106.6(5) . .
N3A Na2 O4 Na4 116.0(4) . .
C38 Na2 O4 Na4 -96.7(5) . .
C35 Na2 O4 Na4 147.3(5) . .
C54 Na2 O4 Na4 -18.5(4) . .
C37 Na2 O4 Na4 -134.6(5) . .
C36 Na2 O4 Na4 -174.9(5) . .
C9 Na2 O4 Na4 176.9(5) . .
N3 Na2 O4 Na6 97.7(3) . .
N4A Na2 O4 Na6 -146.5(3) . .
O8 Na2 O4 Na6 -15.91(8) . .
N4 Na2 O4 Na6 -135.2(3) . .
N3A Na2 O4 Na6 87.5(2) . .
C38 Na2 O4 Na6 -125.3(2) . .
C35 Na2 O4 Na6 118.73(17) . .
C54 Na2 O4 Na6 -47.04(9) . .
C37 Na2 O4 Na6 -163.14(17) . .
C36 Na2 O4 Na6 156.61(16) . .
C9 Na2 O4 Na6 148.3(4) . .
C39 Mg2 Na5 O6 64.58(19) . 2_576
C27 Mg2 Na5 O6 -46.0(7) . 2_576
C35 Mg2 Na5 O6 -169.6(2) . 2_576
C31 Mg2 Na5 O6 -61.78(18) . 2_576
Na5A Mg2 Na5 O6 -60.5(4) . 2_576
Na6 Mg2 Na5 O6 -113.28(16) . 2_576
Na3 Mg2 Na5 O6 -45.39(17) . 2_576
C39 Mg2 Na5 O5 -7.56(14) . .
C27 Mg2 Na5 O5 -118.1(6) . .
C35 Mg2 Na5 O5 118.24(15) . .
C31 Mg2 Na5 O5 -133.92(15) . .
Na5A Mg2 Na5 O5 -132.6(5) . .
Na6 Mg2 Na5 O5 174.58(12) . .
Na3 Mg2 Na5 O5 -117.53(11) . .
C39 Mg2 Na5 C50 -105.2(3) . 2_576
C27 Mg2 Na5 C50 144.3(6) . 2_576
C35 Mg2 Na5 C50 20.7(2) . 2_576
C31 Mg2 Na5 C50 128.5(2) . 2_576
Na5A Mg2 Na5 C50 129.8(5) . 2_576
Na6 Mg2 Na5 C50 77.0(2) . 2_576
Na3 Mg2 Na5 C50 144.9(2) . 2_576
C39 Mg2 Na5 C49 -66.77(17) . 2_576
C27 Mg2 Na5 C49 -177.4(6) . 2_576
C35 Mg2 Na5 C49 59.04(16) . 2_576
C31 Mg2 Na5 C49 166.87(16) . 2_576
Na5A Mg2 Na5 C49 168.2(5) . 2_576
Na6 Mg2 Na5 C49 115.37(13) . 2_576
Na3 Mg2 Na5 C49 -176.74(12) . 2_576
C27 Mg2 Na5 C39 -110.6(6) . .
C35 Mg2 Na5 C39 125.81(14) . .
C31 Mg2 Na5 C39 -126.36(14) . .
Na5A Mg2 Na5 C39 -125.1(5) . .
Na6 Mg2 Na5 C39 -177.86(11) . .
Na3 Mg2 Na5 C39 -109.97(11) . .
C39 Mg2 Na5 C31 126.36(14) . .
C27 Mg2 Na5 C31 15.8(6) . .
C35 Mg2 Na5 C31 -107.83(13) . .
Na5A Mg2 Na5 C31 1.3(4) . .
Na6 Mg2 Na5 C31 -51.50(10) . .
Na3 Mg2 Na5 C31 16.39(9) . .
C39 Mg2 Na5 C35 -125.81(14) . .
C27 Mg2 Na5 C35 123.6(6) . .
C31 Mg2 Na5 C35 107.83(13) . .
Na5A Mg2 Na5 C35 109.1(5) . .
Na6 Mg2 Na5 C35 56.33(11) . .
Na3 Mg2 Na5 C35 124.23(11) . .
C39 Mg2 Na5 Mg3 163.5(2) . 2_576
C27 Mg2 Na5 Mg3 52.9(7) . 2_576
C35 Mg2 Na5 Mg3 -70.7(2) . 2_576
C31 Mg2 Na5 Mg3 37.1(2) . 2_576
Na5A Mg2 Na5 Mg3 38.4(4) . 2_576
Na6 Mg2 Na5 Mg3 -14.4(2) . 2_576
Na3 Mg2 Na5 Mg3 53.5(2) . 2_576
C39 Mg2 Na5 Na4 -134.65(13) . 2_576
C27 Mg2 Na5 Na4 114.8(6) . 2_576
C35 Mg2 Na5 Na4 -8.85(10) . 2_576
C31 Mg2 Na5 Na4 98.99(11) . 2_576
Na5A Mg2 Na5 Na4 100.3(4) . 2_576
Na6 Mg2 Na5 Na4 47.49(9) . 2_576
Na3 Mg2 Na5 Na4 115.38(6) . 2_576
C39 Mg2 Na5 Na4 175.86(11) . .
C27 Mg2 Na5 Na4 65.3(6) . .
C35 Mg2 Na5 Na4 -58.34(10) . .
C31 Mg2 Na5 Na4 49.49(9) . .
Na5A Mg2 Na5 Na4 50.8(4) . .
Na6 Mg2 Na5 Na4 -2.00(6) . .
Na3 Mg2 Na5 Na4 65.89(5) . .
O3 Na4 Na5 O6 79.28(14) . 2_576
O7 Na4 Na5 O6 137.95(19) . 2_576
O4 Na4 Na5 O6 170.75(14) . 2_576
C37 Na4 Na5 O6 -40.69(15) 2_576 2_576
C36 Na4 Na5 O6 -57.62(15) 2_576 2_576
C47 Na4 Na5 O6 58.8(3) . 2_576
C34 Na4 Na5 O6 55.07(14) . 2_576
C31 Na4 Na5 O6 74.63(15) . 2_576
Na6 Na4 Na5 O6 123.73(13) . 2_576
C38 Na4 Na5 O6 -57.56(15) 2_576 2_576
Mg1 Na4 Na5 O6 58.62(14) . 2_576
Na5A Na4 Na5 O6 4.4(4) . 2_576
O3 Na4 Na5 O5 -47.07(18) . .
O7 Na4 Na5 O5 11.6(3) . .
O4 Na4 Na5 O5 44.40(18) . .
C37 Na4 Na5 O5 -167.0(2) 2_576 .
C36 Na4 Na5 O5 176.03(18) 2_576 .
C47 Na4 Na5 O5 -67.5(3) . .
C34 Na4 Na5 O5 -71.28(19) . .
C31 Na4 Na5 O5 -51.72(19) . .
Na6 Na4 Na5 O5 -2.62(19) . .
C38 Na4 Na5 O5 176.1(2) 2_576 .
Mg1 Na4 Na5 O5 -67.73(19) . .
Na5A Na4 Na5 O5 -121.9(5) . .
O3 Na4 Na5 C50 170.26(12) . 2_576
O7 Na4 Na5 C50 -131.08(16) . 2_576
O4 Na4 Na5 C50 -98.27(12) . 2_576
C37 Na4 Na5 C50 50.28(13) 2_576 2_576
C36 Na4 Na5 C50 33.36(13) 2_576 2_576
C47 Na4 Na5 C50 149.8(2) . 2_576
C34 Na4 Na5 C50 146.05(12) . 2_576
C31 Na4 Na5 C50 165.61(16) . 2_576
Na6 Na4 Na5 C50 -145.30(10) . 2_576
C38 Na4 Na5 C50 33.42(12) 2_576 2_576
Mg1 Na4 Na5 C50 149.60(9) . 2_576
Na5A Na4 Na5 C50 95.4(5) . 2_576
O3 Na4 Na5 C49 -169.61(14) . 2_576
O7 Na4 Na5 C49 -110.94(18) . 2_576
O4 Na4 Na5 C49 -78.14(14) . 2_576
C37 Na4 Na5 C49 70.42(15) 2_576 2_576
C36 Na4 Na5 C49 53.49(15) 2_576 2_576
C47 Na4 Na5 C49 170.0(2) . 2_576
C34 Na4 Na5 C49 166.18(14) . 2_576
C31 Na4 Na5 C49 -174.26(18) . 2_576
Na6 Na4 Na5 C49 -125.16(12) . 2_576
C38 Na4 Na5 C49 53.55(14) 2_576 2_576
Mg1 Na4 Na5 C49 169.73(11) . 2_576
Na5A Na4 Na5 C49 115.5(5) . 2_576
O3 Na4 Na5 C39 -39.27(11) . .
O7 Na4 Na5 C39 19.4(2) . .
O4 Na4 Na5 C39 52.20(11) . .
C37 Na4 Na5 C39 -159.24(14) 2_576 .
C36 Na4 Na5 C39 -176.16(12) 2_576 .
C47 Na4 Na5 C39 -59.7(3) . .
C34 Na4 Na5 C39 -63.47(12) . .
C31 Na4 Na5 C39 -43.92(12) . .
Na6 Na4 Na5 C39 5.18(11) . .
C38 Na4 Na5 C39 -176.10(14) 2_576 .
Mg1 Na4 Na5 C39 -59.93(12) . .
Na5A Na4 Na5 C39 -114.1(5) . .
O3 Na4 Na5 C31 4.65(10) . .
O7 Na4 Na5 C31 63.32(19) . .
O4 Na4 Na5 C31 96.12(11) . .
C37 Na4 Na5 C31 -115.32(13) 2_576 .
C36 Na4 Na5 C31 -132.25(12) 2_576 .
C47 Na4 Na5 C31 -15.8(3) . .
C34 Na4 Na5 C31 -19.56(11) . .
Na6 Na4 Na5 C31 49.10(10) . .
C38 Na4 Na5 C31 -132.18(13) 2_576 .
Mg1 Na4 Na5 C31 -16.01(11) . .
Na5A Na4 Na5 C31 -70.2(5) . .
O3 Na4 Na5 Mg2 -42.28(7) . .
O7 Na4 Na5 Mg2 16.38(17) . .
O4 Na4 Na5 Mg2 49.19(7) . .
C37 Na4 Na5 Mg2 -162.26(10) 2_576 .
C36 Na4 Na5 Mg2 -179.18(9) 2_576 .
C47 Na4 Na5 Mg2 -62.7(3) . .
C34 Na4 Na5 Mg2 -66.49(8) . .
C31 Na4 Na5 Mg2 -46.94(9) . .
Na6 Na4 Na5 Mg2 2.16(6) . .
C38 Na4 Na5 Mg2 -179.12(10) 2_576 .
Mg1 Na4 Na5 Mg2 -62.94(7) . .
Na5A Na4 Na5 Mg2 -117.2(5) . .
O3 Na4 Na5 C35 -88.95(10) . .
O7 Na4 Na5 C35 -30.28(18) . .
O4 Na4 Na5 C35 2.52(9) . .
C37 Na4 Na5 C35 151.08(12) 2_576 .
C36 Na4 Na5 C35 134.15(11) 2_576 .
C47 Na4 Na5 C35 -109.4(3) . .
C34 Na4 Na5 C35 -113.16(10) . .
C31 Na4 Na5 C35 -93.60(12) . .
Na6 Na4 Na5 C35 -44.50(9) . .
C38 Na4 Na5 C35 134.22(12) 2_576 .
Mg1 Na4 Na5 C35 -109.61(9) . .
Na5A Na4 Na5 C35 -163.8(5) . .
O3 Na4 Na5 Mg3 131.96(8) . 2_576
O7 Na4 Na5 Mg3 -169.37(15) . 2_576
O4 Na4 Na5 Mg3 -136.57(7) . 2_576
C37 Na4 Na5 Mg3 11.99(9) 2_576 2_576
C36 Na4 Na5 Mg3 -4.93(9) 2_576 2_576
C47 Na4 Na5 Mg3 111.5(2) . 2_576
C34 Na4 Na5 Mg3 107.76(8) . 2_576
C31 Na4 Na5 Mg3 127.31(12) . 2_576
Na6 Na4 Na5 Mg3 176.41(5) . 2_576
C38 Na4 Na5 Mg3 -4.87(8) 2_576 2_576
Mg1 Na4 Na5 Mg3 111.30(5) . 2_576
Na5A Na4 Na5 Mg3 57.1(4) . 2_576
O3 Na4 Na5 Na4 -160.78(8) . 2_576
O7 Na4 Na5 Na4 -102.12(16) . 2_576
O4 Na4 Na5 Na4 -69.31(6) . 2_576
C37 Na4 Na5 Na4 79.24(9) 2_576 2_576
C36 Na4 Na5 Na4 62.32(8) 2_576 2_576
C47 Na4 Na5 Na4 178.8(2) . 2_576
C34 Na4 Na5 Na4 175.01(8) . 2_576
C31 Na4 Na5 Na4 -165.44(11) . 2_576
Na6 Na4 Na5 Na4 -116.34(6) . 2_576
C38 Na4 Na5 Na4 62.38(8) 2_576 2_576
Mg1 Na4 Na5 Na4 178.56(7) . 2_576
Na5A Na4 Na5 Na4 124.3(5) . 2_576
O6 Na5 O5 C39 -119.9(3) 2_576 .
C50 Na5 O5 C39 156.6(3) 2_576 .
C49 Na5 O5 C39 151.5(3) 2_576 .
C31 Na5 O5 C39 -19.8(3) . .
Mg2 Na5 O5 C39 11.1(2) . .
C35 Na5 O5 C39 47.8(3) . .
Mg3 Na5 O5 C39 -162.8(2) 2_576 .
Na4 Na5 O5 C39 98.6(3) 2_576 .
Na4 Na5 O5 C39 15.8(3) . .
O6 Na5 O5 C42 30.6(6) 2_576 .
C50 Na5 O5 C42 -52.9(6) 2_576 .
C49 Na5 O5 C42 -58.1(6) 2_576 .
C39 Na5 O5 C42 150.4(7) . .
C31 Na5 O5 C42 130.7(6) . .
Mg2 Na5 O5 C42 161.5(6) . .
C35 Na5 O5 C42 -161.7(6) . .
Mg3 Na5 O5 C42 -12.4(7) 2_576 .
Na4 Na5 O5 C42 -111.0(6) 2_576 .
Na4 Na5 O5 C42 166.2(5) . .
O3 Na4 O7 C50 159.20(17) . .
O4 Na4 O7 C50 73.27(17) . .
C37 Na4 O7 C50 -77.7(2) 2_576 .
C36 Na4 O7 C50 -60.12(19) 2_576 .
C47 Na4 O7 C50 -116.5(2) . .
C34 Na4 O7 C50 -172.40(17) . .
C31 Na4 O7 C50 150.39(17) . .
Na6 Na4 O7 C50 121.79(18) . .
C38 Na4 O7 C50 -49.8(3) 2_576 .
Mg1 Na4 O7 C50 -156.56(18) . .
Na5A Na4 O7 C50 119.6(3) . .
O3 Na4 O7 C47 -84.35(15) . .
O4 Na4 O7 C47 -170.28(16) . .
C37 Na4 O7 C47 38.8(2) 2_576 .
C36 Na4 O7 C47 56.33(17) 2_576 .
C34 Na4 O7 C47 -55.95(16) . .
C31 Na4 O7 C47 -93.16(16) . .
Na6 Na4 O7 C47 -121.75(16) . .
C38 Na4 O7 C47 66.7(2) 2_576 .
Mg1 Na4 O7 C47 -40.11(14) . .
Na5A Na4 O7 C47 -123.9(3) . .
O3 Na4 O7 Na6 37.40(7) . .
O4 Na4 O7 Na6 -48.52(7) . .
C37 Na4 O7 Na6 160.54(13) 2_576 .
C36 Na4 O7 Na6 178.09(9) 2_576 .
C47 Na4 O7 Na6 121.75(16) . .
C34 Na4 O7 Na6 65.81(7) . .
C31 Na4 O7 Na6 28.60(10) . .
C38 Na4 O7 Na6 -171.59(17) 2_576 .
Mg1 Na4 O7 Na6 81.64(6) . .
Na5A Na4 O7 Na6 -2.2(3) . .
O3 Na4 O7 Na1 -30.7(4) . .
O4 Na4 O7 Na1 -116.6(4) . .
C37 Na4 O7 Na1 92.5(4) 2_576 .
C36 Na4 O7 Na1 110.0(4) 2_576 .
C47 Na4 O7 Na1 53.7(4) . .
C34 Na4 O7 Na1 -2.3(4) . .
C31 Na4 O7 Na1 -39.5(4) . .
Na6 Na4 O7 Na1 -68.1(4) . .
C38 Na4 O7 Na1 120.3(4) 2_576 .
Mg1 Na4 O7 Na1 13.6(3) . .
Na5A Na4 O7 Na1 -70.3(5) . .
O1 Na6 O7 C50 101.2(2) . .
O8 Na6 O7 C50 12.6(2) . .
O2 Na6 O7 C50 167.6(2) . .
O3 Na6 O7 C50 -143.7(2) . .
O4 Na6 O7 C50 -62.4(2) . .
Na4 Na6 O7 C50 -108.0(2) . .
C23 Na6 O7 C50 128.1(2) . .
Mg2 Na6 O7 C50 -100.4(2) . .
Mg1 Na6 O7 C50 163.1(2) . .
Mg3 Na6 O7 C50 -9.15(19) . .
Na3 Na6 O7 C50 -171.9(2) . .
O1 Na6 O7 C47 -60.9(2) . .
O8 Na6 O7 C47 -149.5(2) . .
O2 Na6 O7 C47 5.5(4) . .
O3 Na6 O7 C47 54.1(2) . .
O4 Na6 O7 C47 135.5(2) . .
Na4 Na6 O7 C47 89.9(2) . .
C23 Na6 O7 C47 -34.0(2) . .
Mg2 Na6 O7 C47 97.5(2) . .
Mg1 Na6 O7 C47 0.97(18) . .
Mg3 Na6 O7 C47 -171.3(2) . .
Na3 Na6 O7 C47 26.0(2) . .
O1 Na6 O7 Na4 -150.83(9) . .
O8 Na6 O7 Na4 120.54(8) . .
O2 Na6 O7 Na4 -84.4(2) . .
O3 Na6 O7 Na4 -35.78(7) . .
O4 Na6 O7 Na4 45.58(7) . .
C23 Na6 O7 Na4 -123.90(9) . .
Mg2 Na6 O7 Na4 7.56(9) . .
Mg1 Na6 O7 Na4 -88.96(7) . .
Mg3 Na6 O7 Na4 98.82(7) . .
Na3 Na6 O7 Na4 -63.90(7) . .
O1 Na6 O7 Na1 15.34(8) . .
O8 Na6 O7 Na1 -73.29(9) . .
O2 Na6 O7 Na1 81.7(3) . .
O3 Na6 O7 Na1 130.39(8) . .
O4 Na6 O7 Na1 -148.25(9) . .
Na4 Na6 O7 Na1 166.17(10) . .
C23 Na6 O7 Na1 42.26(9) . .
Mg2 Na6 O7 Na1 173.73(6) . .
Mg1 Na6 O7 Na1 77.21(6) . .
Mg3 Na6 O7 Na1 -95.01(8) . .
Na3 Na6 O7 Na1 102.27(8) . .
O1 Na1 O7 C50 -138.20(16) . .
N1 Na1 O7 C50 -21.83(19) . .
N2 Na1 O7 C50 102.2(2) . .
C47 Na1 O7 C50 114.8(2) . .
C48 Na1 O7 C50 76.51(17) . .
C49 Na1 O7 C50 36.56(16) . .
C23 Na1 O7 C50 -168.37(16) . .
Mg1 Na1 O7 C50 156.90(16) . .
Na6 Na1 O7 C50 -123.23(17) . .
O1 Na1 O7 C47 106.95(16) . .
N1 Na1 O7 C47 -136.68(18) . .
N2 Na1 O7 C47 -12.7(2) . .
C48 Na1 O7 C47 -38.34(16) . .
C50 Na1 O7 C47 -114.8(2) . .
C49 Na1 O7 C47 -78.29(17) . .
C23 Na1 O7 C47 76.78(16) . .
Mg1 Na1 O7 C47 42.05(14) . .
Na6 Na1 O7 C47 121.92(17) . .
O1 Na1 O7 Na4 51.0(4) . .
N1 Na1 O7 Na4 167.4(3) . .
N2 Na1 O7 Na4 -68.6(4) . .
C47 Na1 O7 Na4 -55.9(4) . .
C48 Na1 O7 Na4 -94.2(4) . .
C50 Na1 O7 Na4 -170.8(4) . .
C49 Na1 O7 Na4 -134.2(4) . .
C23 Na1 O7 Na4 20.9(4) . .
Mg1 Na1 O7 Na4 -13.9(3) . .
Na6 Na1 O7 Na4 66.0(3) . .
O1 Na1 O7 Na6 -14.97(8) . .
N1 Na1 O7 Na6 101.40(12) . .
N2 Na1 O7 Na6 -134.61(17) . .
C47 Na1 O7 Na6 -121.92(17) . .
C48 Na1 O7 Na6 -160.26(13) . .
C50 Na1 O7 Na6 123.23(17) . .
C49 Na1 O7 Na6 159.79(13) . .
C23 Na1 O7 Na6 -45.14(9) . .
Mg1 Na1 O7 Na6 -79.87(6) . .
O1 Na6 O8 C51 55.0(2) . .
O2 Na6 O8 C51 -34.9(2) . .
O3 Na6 O8 C51 -102.5(3) . .
O7 Na6 O8 C51 136.3(2) . .
O4 Na6 O8 C51 -148.0(2) . .
Na4 Na6 O8 C51 -170.6(2) . .
C23 Na6 O8 C51 49.8(3) . .
Mg2 Na6 O8 C51 -94.3(2) . .
Mg1 Na6 O8 C51 79.6(3) . .
Mg3 Na6 O8 C51 157.2(2) . .
Na3 Na6 O8 C51 -38.5(3) . .
O1 Na6 O8 C54 -80.66(18) . .
O2 Na6 O8 C54 -170.63(18) . .
O3 Na6 O8 C54 121.8(2) . .
O7 Na6 O8 C54 0.59(19) . .
O4 Na6 O8 C54 76.27(18) . .
Na4 Na6 O8 C54 53.7(2) . .
C23 Na6 O8 C54 -85.92(19) . .
Mg2 Na6 O8 C54 130.02(17) . .
Mg1 Na6 O8 C54 -56.1(2) . .
Mg3 Na6 O8 C54 21.55(16) . .
Na3 Na6 O8 C54 -174.22(15) . .
O1 Na6 O8 Na2 -175.26(9) . .
O2 Na6 O8 Na2 94.77(9) . .
O3 Na6 O8 Na2 27.2(2) . .
O7 Na6 O8 Na2 -94.01(10) . .
O4 Na6 O8 Na2 -18.33(9) . .
Na4 Na6 O8 Na2 -40.92(12) . .
C23 Na6 O8 Na2 179.48(9) . .
Mg2 Na6 O8 Na2 35.42(8) . .
Mg1 Na6 O8 Na2 -150.69(10) . .
Mg3 Na6 O8 Na2 -73.05(7) . .
Na3 Na6 O8 Na2 91.18(9) . .
N3 Na2 O8 C51 17.0(3) . .
N4A Na2 O8 C51 -60.8(3) . .
N4 Na2 O8 C51 -73.1(3) . .
N3A Na2 O8 C51 23.6(3) . .
O4 Na2 O8 C51 156.2(2) . .
C38 Na2 O8 C51 -174.5(2) . .
C35 Na2 O8 C51 134.7(2) . .
C54 Na2 O8 C51 -109.0(3) . .
C37 Na2 O8 C51 -177.3(2) . .
C36 Na2 O8 C51 149.6(2) . .
C9 Na2 O8 C51 -12.3(4) . .
N3 Na2 O8 C54 126.1(3) . .
N4A Na2 O8 C54 48.3(3) . .
N4 Na2 O8 C54 36.0(3) . .
N3A Na2 O8 C54 132.6(2) . .
O4 Na2 O8 C54 -94.78(16) . .
C38 Na2 O8 C54 -65.47(18) . .
C35 Na2 O8 C54 -116.25(17) . .
C37 Na2 O8 C54 -68.2(2) . .
C36 Na2 O8 C54 -101.4(2) . .
C9 Na2 O8 C54 96.8(3) . .
N3 Na2 O8 Na6 -121.1(2) . .
N4A Na2 O8 Na6 161.1(2) . .
N4 Na2 O8 Na6 148.8(2) . .
N3A Na2 O8 Na6 -114.52(18) . .
O4 Na2 O8 Na6 18.06(9) . .
C38 Na2 O8 Na6 47.37(11) . .
C35 Na2 O8 Na6 -3.41(12) . .
C54 Na2 O8 Na6 112.84(17) . .
C37 Na2 O8 Na6 44.63(15) . .
C36 Na2 O8 Na6 11.45(16) . .
C9 Na2 O8 Na6 -150.4(3) . .
O1 Na1 N1 C3 -136.0(3) . .
N2 Na1 N1 C3 -22.9(3) . .
O7 Na1 N1 C3 128.8(2) . .
C47 Na1 N1 C3 89.4(3) . .
C48 Na1 N1 C3 71.6(3) . .
C50 Na1 N1 C3 117.8(3) . .
C49 Na1 N1 C3 90.2(3) . .
C23 Na1 N1 C3 -108.8(3) . .
Mg1 Na1 N1 C3 -34.7(15) . .
Na6 Na1 N1 C3 179.4(2) . .
O1 Na1 N1 C2 -16.1(3) . .
N2 Na1 N1 C2 97.0(3) . .
O7 Na1 N1 C2 -111.3(2) . .
C47 Na1 N1 C2 -150.7(2) . .
C48 Na1 N1 C2 -168.4(2) . .
C50 Na1 N1 C2 -122.3(2) . .
C49 Na1 N1 C2 -149.9(2) . .
C23 Na1 N1 C2 11.1(3) . .
Mg1 Na1 N1 C2 85.2(14) . .
Na6 Na1 N1 C2 -60.7(3) . .
O1 Na1 N1 C1 105.9(3) . .
N2 Na1 N1 C1 -141.0(3) . .
O7 Na1 N1 C1 10.8(3) . .
C47 Na1 N1 C1 -28.6(4) . .
C48 Na1 N1 C1 -46.4(3) . .
C50 Na1 N1 C1 -0.2(3) . .
C49 Na1 N1 C1 -27.9(3) . .
C23 Na1 N1 C1 133.1(3) . .
Mg1 Na1 N1 C1 -152.7(13) . .
Na6 Na1 N1 C1 61.3(3) . .
O1 Na1 N2 C6 -130.5(3) . .
N1 Na1 N2 C6 114.2(3) . .
O7 Na1 N2 C6 -22.4(4) . .
C47 Na1 N2 C6 -29.8(3) . .
C48 Na1 N2 C6 -3.3(3) . .
C50 Na1 N2 C6 29.6(4) . .
C49 Na1 N2 C6 24.1(3) . .
C23 Na1 N2 C6 -106.1(3) . .
Mg1 Na1 N2 C6 -66.6(3) . .
Na6 Na1 N2 C6 -108.2(3) . .
O1 Na1 N2 C5 -10.8(3) . .
N1 Na1 N2 C5 -126.0(3) . .
O7 Na1 N2 C5 97.4(3) . .
C47 Na1 N2 C5 90.0(3) . .
C48 Na1 N2 C5 116.5(3) . .
C50 Na1 N2 C5 149.4(3) . .
C49 Na1 N2 C5 143.9(3) . .
C23 Na1 N2 C5 13.7(3) . .
Mg1 Na1 N2 C5 53.2(3) . .
Na6 Na1 N2 C5 11.6(4) . .
O1 Na1 N2 C4 111.9(3) . .
N1 Na1 N2 C4 -3.3(3) . .
O7 Na1 N2 C4 -139.9(3) . .
C47 Na1 N2 C4 -147.3(3) . .
C48 Na1 N2 C4 -120.8(3) . .
C50 Na1 N2 C4 -87.9(3) . .
C49 Na1 N2 C4 -93.4(3) . .
C23 Na1 N2 C4 136.3(3) . .
Mg1 Na1 N2 C4 175.9(3) . .
Na6 Na1 N2 C4 134.3(3) . .
N6 Na3 N5 C15 -19.9(2) . .
O2 Na3 N5 C15 -130.3(2) . .
O3 Na3 N5 C15 129.2(2) . .
C34 Na3 N5 C15 115.4(2) . .
C31 Na3 N5 C15 80.0(3) . .
C33 Na3 N5 C15 86.7(2) . .
C32 Na3 N5 C15 66.4(2) . .
C27 Na3 N5 C15 -103.7(2) . .
Mg2 Na3 N5 C15 -67.5(6) . .
Na6 Na3 N5 C15 -177.00(19) . .
N6 Na3 N5 C13 -137.8(3) . .
O2 Na3 N5 C13 111.7(3) . .
O3 Na3 N5 C13 11.2(4) . .
C34 Na3 N5 C13 -2.6(3) . .
C31 Na3 N5 C13 -38.0(4) . .
C33 Na3 N5 C13 -31.2(3) . .
C32 Na3 N5 C13 -51.6(3) . .
C27 Na3 N5 C13 138.3(3) . .
Mg2 Na3 N5 C13 174.6(4) . .
Na6 Na3 N5 C13 65.0(3) . .
N6 Na3 N5 C14 100.4(2) . .
O2 Na3 N5 C14 -10.1(3) . .
O3 Na3 N5 C14 -110.5(2) . .
C34 Na3 N5 C14 -124.3(2) . .
C31 Na3 N5 C14 -159.8(3) . .
C33 Na3 N5 C14 -153.0(2) . .
C32 Na3 N5 C14 -173.3(2) . .
C27 Na3 N5 C14 16.6(3) . .
Mg2 Na3 N5 C14 52.8(6) . .
Na6 Na3 N5 C14 -56.7(2) . .
N5 Na3 N6 C16 -9.4(2) . .
O2 Na3 N6 C16 103.9(2) . .
O3 Na3 N6 C16 -156.6(2) . .
C34 Na3 N6 C16 -107.7(3) . .
C31 Na3 N6 C16 -161.0(2) . .
C33 Na3 N6 C16 -110.7(2) . .
C32 Na3 N6 C16 -136.1(2) . .
C27 Na3 N6 C16 125.3(2) . .
Mg2 Na3 N6 C16 162.3(2) . .
Na6 Na3 N6 C16 130.3(2) . .
N5 Na3 N6 C17 107.3(3) . .
O2 Na3 N6 C17 -139.4(2) . .
O3 Na3 N6 C17 -39.9(3) . .
C34 Na3 N6 C17 9.0(3) . .
C31 Na3 N6 C17 -44.3(3) . .
C33 Na3 N6 C17 6.1(3) . .
C32 Na3 N6 C17 -19.4(3) . .
C27 Na3 N6 C17 -118.0(3) . .
Mg2 Na3 N6 C17 -81.0(3) . .
Na6 Na3 N6 C17 -113.0(3) . .
N5 Na3 N6 C18 -132.3(3) . .
O2 Na3 N6 C18 -19.0(3) . .
O3 Na3 N6 C18 80.5(3) . .
C34 Na3 N6 C18 129.4(3) . .
C31 Na3 N6 C18 76.1(3) . .
C33 Na3 N6 C18 126.4(3) . .
C32 Na3 N6 C18 101.0(3) . .
C27 Na3 N6 C18 2.4(3) . .
Mg2 Na3 N6 C18 39.4(3) . .
Na6 Na3 N6 C18 7.4(4) . .
C2 N1 C3 C4 -68.1(5) . .
C1 N1 C3 C4 172.3(4) . .
Na1 N1 C3 C4 49.2(4) . .
C6 N2 C4 C3 -82.8(5) . .
C5 N2 C4 C3 157.4(4) . .
Na1 N2 C4 C3 31.1(5) . .
N1 C3 C4 N2 -59.4(6) . .
N4A Na2 N3 C7 -129.9(7) . .
O8 Na2 N3 C7 110.7(6) . .
N4 Na2 N3 C7 -131.5(7) . .
N3A Na2 N3 C7 66(2) . .
O4 Na2 N3 C7 10.7(8) . .
C38 Na2 N3 C7 -42.4(9) . .
C35 Na2 N3 C7 -0.5(7) . .
C54 Na2 N3 C7 143.1(6) . .
C37 Na2 N3 C7 -53.5(7) . .
C36 Na2 N3 C7 -30.0(7) . .
C9 Na2 N3 C7 -114.2(9) . .
N4A Na2 N3 C8 109.6(7) . .
O8 Na2 N3 C8 -9.9(7) . .
N4 Na2 N3 C8 107.9(7) . .
N3A Na2 N3 C8 -54.4(19) . .
O4 Na2 N3 C8 -109.8(6) . .
C38 Na2 N3 C8 -162.9(5) . .
C35 Na2 N3 C8 -121.1(6) . .
C54 Na2 N3 C8 22.5(8) . .
C37 Na2 N3 C8 -174.1(5) . .
C36 Na2 N3 C8 -150.5(6) . .
C9 Na2 N3 C8 125.3(10) . .
N4A Na2 N3 C9 -15.7(6) . .
O8 Na2 N3 C9 -135.1(5) . .
N4 Na2 N3 C9 -17.4(6) . .
N3A Na2 N3 C9 -180(2) . .
O4 Na2 N3 C9 124.9(6) . .
C38 Na2 N3 C9 71.8(8) . .
C35 Na2 N3 C9 113.7(6) . .
C54 Na2 N3 C9 -102.7(6) . .
C37 Na2 N3 C9 60.7(7) . .
C36 Na2 N3 C9 84.2(6) . .
N3 Na2 N4 C12 -129.6(8) . .
N4A Na2 N4 C12 -137.3(19) . .
O8 Na2 N4 C12 -17.9(8) . .
N3A Na2 N4 C12 -126.9(7) . .
O4 Na2 N4 C12 82.3(8) . .
C38 Na2 N4 C12 77.1(7) . .
C35 Na2 N4 C12 123.6(7) . .
C54 Na2 N4 C12 -0.3(7) . .
C37 Na2 N4 C12 102.5(7) . .
C36 Na2 N4 C12 126.8(7) . .
C9 Na2 N4 C12 -141.1(9) . .
N3 Na2 N4 C11 109.9(7) . .
N4A Na2 N4 C11 102.3(17) . .
O8 Na2 N4 C11 -138.4(6) . .
N3A Na2 N4 C11 112.6(7) . .
O4 Na2 N4 C11 -38.2(8) . .
C38 Na2 N4 C11 -43.4(7) . .
C35 Na2 N4 C11 3.1(8) . .
C54 Na2 N4 C11 -120.8(7) . .
C37 Na2 N4 C11 -18.0(7) . .
C36 Na2 N4 C11 6.3(7) . .
C9 Na2 N4 C11 98.5(8) . .
N3 Na2 N4 C10 -11.8(7) . .
N4A Na2 N4 C10 -19.5(13) . .
O8 Na2 N4 C10 99.9(7) . .
N3A Na2 N4 C10 -9.2(7) . .
O4 Na2 N4 C10 -160.0(6) . .
C38 Na2 N4 C10 -165.2(7) . .
C35 Na2 N4 C10 -118.6(7) . .
C54 Na2 N4 C10 117.5(7) . .
C37 Na2 N4 C10 -139.8(7) . .
C36 Na2 N4 C10 -115.4(7) . .
C9 Na2 N4 C10 -23.3(7) . .
C7 N3 C9 C10 160.4(11) . .
C8 N3 C9 C10 -76.0(12) . .
Na2 N3 C9 C10 49.2(11) . .
C7 N3 C9 Na2 111.2(8) . .
C8 N3 C9 Na2 -125.1(8) . .
N3 Na2 C9 C10 -134.7(11) . .
N4A Na2 C9 C10 21.5(7) . .
O8 Na2 C9 C10 -72.9(8) . .
N4 Na2 C9 C10 22.7(7) . .
N3A Na2 C9 C10 -134.6(10) . .
O4 Na2 C9 C10 128.4(8) . .
C38 Na2 C9 C10 81.6(9) . .
C35 Na2 C9 C10 145.2(7) . .
C54 Na2 C9 C10 -31.8(9) . .
C37 Na2 C9 C10 93.0(8) . .
C36 Na2 C9 C10 122.3(8) . .
N4A Na2 C9 N3 156.2(8) . .
O8 Na2 C9 N3 61.7(7) . .
N4 Na2 C9 N3 157.4(7) . .
N3A Na2 C9 N3 0.1(6) . .
O4 Na2 C9 N3 -96.9(6) . .
C38 Na2 C9 N3 -143.8(5) . .
C35 Na2 C9 N3 -80.2(6) . .
C54 Na2 C9 N3 102.9(6) . .
C37 Na2 C9 N3 -132.3(5) . .
C36 Na2 C9 N3 -103.1(6) . .
C12 N4 C10 C9 166.9(10) . .
C11 N4 C10 C9 -74.5(14) . .
Na2 N4 C10 C9 45.3(11) . .
N3 C9 C10 N4 -72.6(14) . .
Na2 C9 C10 N4 -37.6(10) . .
C13 N5 C15 C16 168.3(3) . .
C14 N5 C15 C16 -71.3(4) . .
Na3 N5 C15 C16 48.8(3) . .
C17 N6 C16 C15 -74.9(4) . .
C18 N6 C16 C15 165.5(4) . .
Na3 N6 C16 C15 38.6(4) . .
N5 C15 C16 N6 -64.1(5) . .
C20 Si1 C19 Mg1 -39.7(3) . .
C22 Si1 C19 Mg1 76.6(3) . .
C21 Si1 C19 Mg1 -162.2(2) . .
C47 Mg1 C19 Si1 71.7(2) . .
C34 Mg1 C19 Si1 -50.3(3) . .
C23 Mg1 C19 Si1 -178.62(18) . .
Na1 Mg1 C19 Si1 122.64(19) . .
Na6 Mg1 C19 Si1 175.7(4) . .
Na4 Mg1 C19 Si1 15.8(3) . .
C26 O1 C23 C24 0.8(3) . .
Na6 O1 C23 C24 146.4(2) . .
Na1 O1 C23 C24 -110.2(2) . .
C26 O1 C23 Mg1 172.3(2) . .
Na6 O1 C23 Mg1 -42.2(2) . .
Na1 O1 C23 Mg1 61.3(2) . .
C26 O1 C23 Na1 111.0(2) . .
Na6 O1 C23 Na1 -103.46(11) . .
C26 O1 C23 Na6 -145.5(3) . .
Na1 O1 C23 Na6 103.46(11) . .
C19 Mg1 C23 C24 19.0(4) . .
C47 Mg1 C23 C24 139.9(4) . .
C34 Mg1 C23 C24 -116.6(4) . .
Na1 Mg1 C23 C24 120.7(4) . .
Na6 Mg1 C23 C24 -162.3(4) . .
Na4 Mg1 C23 C24 -170.3(4) . .
C19 Mg1 C23 O1 -149.1(2) . .
C47 Mg1 C23 O1 -28.2(3) . .
C34 Mg1 C23 O1 75.3(3) . .
Na1 Mg1 C23 O1 -47.4(2) . .
Na6 Mg1 C23 O1 29.62(19) . .
Na4 Mg1 C23 O1 21.6(3) . .
C19 Mg1 C23 Na1 -101.73(14) . .
C47 Mg1 C23 Na1 19.26(11) . .
C34 Mg1 C23 Na1 122.72(11) . .
Na6 Mg1 C23 Na1 77.04(7) . .
Na4 Mg1 C23 Na1 69.05(8) . .
C19 Mg1 C23 Na6 -178.76(13) . .
C47 Mg1 C23 Na6 -57.78(11) . .
C34 Mg1 C23 Na6 45.68(12) . .
Na1 Mg1 C23 Na6 -77.04(8) . .
Na4 Mg1 C23 Na6 -7.99(9) . .
O1 Na1 C23 C24 89.7(3) . .
N1 Na1 C23 C24 35.5(3) . .
N2 Na1 C23 C24 -42.1(3) . .
O7 Na1 C23 C24 171.9(3) . .
C47 Na1 C23 C24 -155.4(3) . .
C48 Na1 C23 C24 -144.9(2) . .
C50 Na1 C23 C24 165.7(2) . .
C49 Na1 C23 C24 -166.9(2) . .
Mg1 Na1 C23 C24 -138.8(3) . .
Na6 Na1 C23 C24 136.7(3) . .
N1 Na1 C23 O1 -54.2(2) . .
N2 Na1 C23 O1 -131.78(17) . .
O7 Na1 C23 O1 82.24(16) . .
C47 Na1 C23 O1 115.00(17) . .
C48 Na1 C23 O1 125.41(17) . .
C50 Na1 C23 O1 76.00(18) . .
C49 Na1 C23 O1 103.43(18) . .
Mg1 Na1 C23 O1 131.6(2) . .
Na6 Na1 C23 O1 47.03(13) . .
O1 Na1 C23 Mg1 -131.6(2) . .
N1 Na1 C23 Mg1 174.26(13) . .
N2 Na1 C23 Mg1 96.66(12) . .
O7 Na1 C23 Mg1 -49.33(9) . .
C47 Na1 C23 Mg1 -16.57(9) . .
C48 Na1 C23 Mg1 -6.15(11) . .
C50 Na1 C23 Mg1 -55.56(12) . .
C49 Na1 C23 Mg1 -28.14(14) . .
Na6 Na1 C23 Mg1 -84.54(9) . .
O1 Na1 C23 Na6 -47.03(13) . .
N1 Na1 C23 Na6 -101.20(15) . .
N2 Na1 C23 Na6 -178.81(10) . .
O7 Na1 C23 Na6 35.21(6) . .
C47 Na1 C23 Na6 67.97(8) . .
C48 Na1 C23 Na6 78.38(9) . .
C50 Na1 C23 Na6 28.97(10) . .
C49 Na1 C23 Na6 56.40(11) . .
Mg1 Na1 C23 Na6 84.54(9) . .
O1 Na6 C23 C24 -53.7(4) . .
O8 Na6 C23 C24 -41.9(4) . .
O2 Na6 C23 C24 45.4(4) . .
O3 Na6 C23 C24 125.5(4) . .
O7 Na6 C23 C24 -148.0(4) . .
O4 Na6 C23 C24 -174.2(3) . .
Na4 Na6 C23 C24 171.4(4) . .
Mg2 Na6 C23 C24 87.7(4) . .
Mg1 Na6 C23 C24 161.4(5) . .
Mg3 Na6 C23 C24 -108.8(4) . .
Na3 Na6 C23 C24 85.6(4) . .
O8 Na6 C23 O1 11.79(19) . .
O2 Na6 C23 O1 99.01(17) . .
O3 Na6 C23 O1 179.19(18) . .
O7 Na6 C23 O1 -94.32(17) . .
O4 Na6 C23 O1 -120.6(3) . .
Na4 Na6 C23 O1 -134.97(16) . .
Mg2 Na6 C23 O1 141.35(15) . .
Mg1 Na6 C23 O1 -144.9(2) . .
Mg3 Na6 C23 O1 -55.10(18) . .
Na3 Na6 C23 O1 139.21(18) . .
O1 Na6 C23 Mg1 144.9(2) . .
O8 Na6 C23 Mg1 156.71(9) . .
O2 Na6 C23 Mg1 -116.07(11) . .
O3 Na6 C23 Mg1 -35.89(10) . .
O7 Na6 C23 Mg1 50.60(10) . .
O4 Na6 C23 Mg1 24.3(3) . .
Na4 Na6 C23 Mg1 9.94(11) . .
Mg2 Na6 C23 Mg1 -73.73(12) . .
Mg3 Na6 C23 Mg1 89.82(10) . .
Na3 Na6 C23 Mg1 -75.87(9) . .
O1 Na6 C23 Na1 56.84(16) . .
O8 Na6 C23 Na1 68.64(10) . .
O2 Na6 C23 Na1 155.86(9) . .
O3 Na6 C23 Na1 -123.96(8) . .
O7 Na6 C23 Na1 -37.47(8) . .
O4 Na6 C23 Na1 -63.7(3) . .
Na4 Na6 C23 Na1 -78.13(8) . .
Mg2 Na6 C23 Na1 -161.80(6) . .
Mg1 Na6 C23 Na1 -88.07(10) . .
Mg3 Na6 C23 Na1 1.75(10) . .
Na3 Na6 C23 Na1 -163.95(8) . .
O1 C23 C24 C25 -0.4(4) . .
Mg1 C23 C24 C25 -170.0(3) . .
Na1 C23 C24 C25 -59.4(4) . .
Na6 C23 C24 C25 36.8(5) . .
C23 C24 C25 C26 -0.2(5) . .
C24 C25 C26 O1 0.8(4) . .
C23 O1 C26 C25 -1.1(4) . .
Na6 O1 C26 C25 -135.1(3) . .
Na1 O1 C26 C25 99.6(3) . .
C30 O2 C27 C28 -0.1(3) . .
Na6 O2 C27 C28 146.3(2) . .
Na3 O2 C27 C28 -112.6(2) . .
C30 O2 C27 Mg2 171.4(2) . .
Na6 O2 C27 Mg2 -42.2(3) . .
Na3 O2 C27 Mg2 58.8(2) . .
C30 O2 C27 Na3 112.5(2) . .
Na6 O2 C27 Na3 -101.07(12) . .
C39 Mg2 C27 C28 19.2(4) . .
C35 Mg2 C27 C28 -114.4(4) . .
C31 Mg2 C27 C28 140.3(4) . .
Na5 Mg2 C27 C28 125.4(6) . .
Na5A Mg2 C27 C28 133.3(4) . .
Na6 Mg2 C27 C28 -162.2(4) . .
Na3 Mg2 C27 C28 124.8(4) . .
C39 Mg2 C27 O2 -148.9(2) . .
C35 Mg2 C27 O2 77.5(3) . .
C31 Mg2 C27 O2 -27.7(3) . .
Na5 Mg2 C27 O2 -42.7(8) . .
Na5A Mg2 C27 O2 -34.8(5) . .
Na6 Mg2 C27 O2 29.7(2) . .
Na3 Mg2 C27 O2 -43.3(2) . .
C39 Mg2 C27 Na3 -105.56(13) . .
C35 Mg2 C27 Na3 120.86(12) . .
C31 Mg2 C27 Na3 15.58(12) . .
Na5 Mg2 C27 Na3 0.7(7) . .
Na5A Mg2 C27 Na3 8.5(4) . .
Na6 Mg2 C27 Na3 72.99(7) . .
N6 Na3 C27 C28 -46.3(3) . .
N5 Na3 C27 C28 29.0(3) . .
O2 Na3 C27 C28 88.1(3) . .
O3 Na3 C27 C28 174.6(3) . .
C34 Na3 C27 C28 169.0(2) . .
C31 Na3 C27 C28 -152.8(3) . .
C33 Na3 C27 C28 -162.6(2) . .
C32 Na3 C27 C28 -143.1(2) . .
Mg2 Na3 C27 C28 -140.0(3) . .
Na6 Na3 C27 C28 136.7(3) . .
N6 Na3 C27 O2 -134.39(16) . .
N5 Na3 C27 O2 -59.1(2) . .
O3 Na3 C27 O2 86.55(16) . .
C34 Na3 C27 O2 80.94(17) . .
C31 Na3 C27 O2 119.13(17) . .
C33 Na3 C27 O2 109.32(17) . .
C32 Na3 C27 O2 128.89(16) . .
Mg2 Na3 C27 O2 131.9(2) . .
Na6 Na3 C27 O2 48.61(13) . .
N6 Na3 C27 Mg2 93.68(12) . .
N5 Na3 C27 Mg2 168.97(13) . .
O2 Na3 C27 Mg2 -131.9(2) . .
O3 Na3 C27 Mg2 -45.38(10) . .
C34 Na3 C27 Mg2 -51.00(14) . .
C31 Na3 C27 Mg2 -12.80(10) . .
C33 Na3 C27 Mg2 -22.61(15) . .
C32 Na3 C27 Mg2 -3.04(12) . .
Na6 Na3 C27 Mg2 -83.32(9) . .
O2 C27 C28 C29 0.6(4) . .
Mg2 C27 C28 C29 -168.8(3) . .
Na3 C27 C28 C29 -54.9(4) . .
C27 C28 C29 C30 -1.0(4) . .
C28 C29 C30 O2 0.9(4) . .
C27 O2 C30 C29 -0.5(4) . .
Na6 O2 C30 C29 -135.9(2) . .
Na3 O2 C30 C29 106.0(3) . .
C34 O3 C31 C32 1.1(3) . .
Na4 O3 C31 C32 -104.5(2) . .
Na6 O3 C31 C32 170.86(18) . .
Na3 O3 C31 C32 77.9(2) . .
C34 O3 C31 Mg2 -163.21(17) . .
Na4 O3 C31 Mg2 91.24(14) . .
Na6 O3 C31 Mg2 6.6(2) . .
Na3 O3 C31 Mg2 -86.37(12) . .
C34 O3 C31 Na5A 102.8(3) . .
Na4 O3 C31 Na5A -2.8(3) . .
Na6 O3 C31 Na5A -87.4(3) . .
Na3 O3 C31 Na5A 179.6(3) . .
C34 O3 C31 Na3 -76.84(17) . .
Na4 O3 C31 Na3 177.61(11) . .
Na6 O3 C31 Na3 92.95(15) . .
C34 O3 C31 Na5 119.5(3) . .
Na4 O3 C31 Na5 14.0(3) . .
Na6 O3 C31 Na5 -70.7(3) . .
Na3 O3 C31 Na5 -163.6(3) . .
C34 O3 C31 Na4 105.5(2) . .
Na6 O3 C31 Na4 -84.67(16) . .
Na3 O3 C31 Na4 -177.61(11) . .
C39 Mg2 C31 C32 20.1(4) . .
C27 Mg2 C31 C32 -104.5(4) . .
C35 Mg2 C31 C32 138.1(4) . .
Na5 Mg2 C31 C32 72.7(4) . .
Na5A Mg2 C31 C32 72.4(4) . .
Na6 Mg2 C31 C32 -155.8(4) . .
Na3 Mg2 C31 C32 -87.1(4) . .
C39 Mg2 C31 O3 172.07(17) . .
C27 Mg2 C31 O3 47.5(2) . .
C35 Mg2 C31 O3 -69.94(19) . .
Na5 Mg2 C31 O3 -135.32(19) . .
Na5A Mg2 C31 O3 -135.6(2) . .
Na6 Mg2 C31 O3 -3.79(14) . .
Na3 Mg2 C31 O3 64.94(15) . .
C39 Mg2 C31 Na5A -52.30(15) . .
C27 Mg2 C31 Na5A -176.88(14) . .
C35 Mg2 C31 Na5A 65.70(14) . .
Na5 Mg2 C31 Na5A 0.31(11) . .
Na6 Mg2 C31 Na5A 131.84(12) . .
Na3 Mg2 C31 Na5A -159.43(16) . .
C39 Mg2 C31 Na3 107.13(13) . .
C27 Mg2 C31 Na3 -17.45(14) . .
C35 Mg2 C31 Na3 -134.87(12) . .
Na5 Mg2 C31 Na3 159.74(12) . .
Na5A Mg2 C31 Na3 159.43(16) . .
Na6 Mg2 C31 Na3 -68.73(8) . .
C39 Mg2 C31 Na5 -52.61(12) . .
C27 Mg2 C31 Na5 -177.19(11) . .
C35 Mg2 C31 Na5 65.38(11) . .
Na5A Mg2 C31 Na5 -0.31(11) . .
Na6 Mg2 C31 Na5 131.53(7) . .
Na3 Mg2 C31 Na5 -159.74(12) . .
C39 Mg2 C31 Na4 -135.95(12) . .
C27 Mg2 C31 Na4 99.47(12) . .
C35 Mg2 C31 Na4 -17.96(13) . .
Na5 Mg2 C31 Na4 -83.34(9) . .
Na5A Mg2 C31 Na4 -83.66(12) . .
Na6 Mg2 C31 Na4 48.18(7) . .
Na3 Mg2 C31 Na4 116.91(13) . .
N6 Na3 C31 C32 67.4(2) . .
N5 Na3 C31 C32 -24.4(3) . .
O2 Na3 C31 C32 -177.6(2) . .
O3 Na3 C31 C32 -107.0(2) . .
C34 Na3 C31 C32 -68.9(2) . .
C33 Na3 C31 C32 -33.25(19) . .
C27 Na3 C31 C32 158.3(2) . .
Mg2 Na3 C31 C32 145.7(3) . .
Na6 Na3 C31 C32 -142.9(2) . .
N6 Na3 C31 O3 174.46(15) . .
N5 Na3 C31 O3 82.6(3) . .
O2 Na3 C31 O3 -70.61(14) . .
C34 Na3 C31 O3 38.11(14) . .
C33 Na3 C31 O3 73.78(16) . .
C32 Na3 C31 O3 107.0(2) . .
C27 Na3 C31 O3 -94.63(15) . .
Mg2 Na3 C31 O3 -107.26(19) . .
Na6 Na3 C31 O3 -35.90(12) . .
N6 Na3 C31 Mg2 -78.27(13) . .
N5 Na3 C31 Mg2 -170.1(2) . .
O2 Na3 C31 Mg2 36.66(11) . .
O3 Na3 C31 Mg2 107.26(19) . .
C34 Na3 C31 Mg2 145.37(17) . .
C33 Na3 C31 Mg2 -178.96(18) . .
C32 Na3 C31 Mg2 -145.7(3) . .
C27 Na3 C31 Mg2 12.63(10) . .
Na6 Na3 C31 Mg2 71.37(9) . .
N6 Na3 C31 Na5A -4.8(5) . .
N5 Na3 C31 Na5A -96.6(5) . .
O2 Na3 C31 Na5A 110.1(5) . .
O3 Na3 C31 Na5A -179.3(6) . .
C34 Na3 C31 Na5A -141.2(5) . .
C33 Na3 C31 Na5A -105.5(5) . .
C32 Na3 C31 Na5A -72.3(5) . .
C27 Na3 C31 Na5A 86.1(5) . .
Mg2 Na3 C31 Na5A 73.4(5) . .
Na6 Na3 C31 Na5A 144.8(5) . .
N6 Na3 C31 Na5 -31.0(3) . .
N5 Na3 C31 Na5 -122.9(3) . .
O2 Na3 C31 Na5 83.9(3) . .
O3 Na3 C31 Na5 154.5(4) . .
C34 Na3 C31 Na5 -167.4(4) . .
C33 Na3 C31 Na5 -131.7(4) . .
C32 Na3 C31 Na5 -98.5(4) . .
C27 Na3 C31 Na5 59.9(3) . .
Mg2 Na3 C31 Na5 47.2(3) . .
Na6 Na3 C31 Na5 118.6(3) . .
N6 Na3 C31 Na4 176.50(12) . .
N5 Na3 C31 Na4 84.7(3) . .
O2 Na3 C31 Na4 -68.57(11) . .
O3 Na3 C31 Na4 2.03(9) . .
C34 Na3 C31 Na4 40.14(12) . .
C33 Na3 C31 Na4 75.81(14) . .
C32 Na3 C31 Na4 109.1(2) . .
C27 Na3 C31 Na4 -92.60(12) . .
Mg2 Na3 C31 Na4 -105.23(16) . .
Na6 Na3 C31 Na4 -33.86(8) . .
O6 Na5 C31 C32 -12.4(2) 2_576 .
O5 Na5 C31 C32 -103.3(2) . .
C50 Na5 C31 C32 82.9(3) 2_576 .
C49 Na5 C31 C32 137.7(8) 2_576 .
C39 Na5 C31 C32 -112.7(2) . .
Mg2 Na5 C31 C32 -147.2(2) . .
C35 Na5 C31 C32 168.4(2) . .
Mg3 Na5 C31 C32 50.5(2) 2_576 .
Na4 Na5 C31 C32 122.1(2) 2_576 .
Na4 Na5 C31 C32 109.3(2) . .
O6 Na5 C31 O3 -132.5(3) 2_576 .
O5 Na5 C31 O3 136.6(3) . .
C50 Na5 C31 O3 -37.1(4) 2_576 .
C49 Na5 C31 O3 17.6(10) 2_576 .
C39 Na5 C31 O3 127.2(3) . .
Mg2 Na5 C31 O3 92.8(3) . .
C35 Na5 C31 O3 48.4(3) . .
Mg3 Na5 C31 O3 -69.6(3) 2_576 .
Na4 Na5 C31 O3 2.0(3) 2_576 .
Na4 Na5 C31 O3 -10.7(2) . .
O6 Na5 C31 Mg2 134.73(13) 2_576 .
O5 Na5 C31 Mg2 43.87(14) . .
C50 Na5 C31 Mg2 -129.9(2) 2_576 .
C49 Na5 C31 Mg2 -75.1(8) 2_576 .
C39 Na5 C31 Mg2 34.48(10) . .
C35 Na5 C31 Mg2 -44.38(10) . .
Mg3 Na5 C31 Mg2 -162.35(9) 2_576 .
Na4 Na5 C31 Mg2 -90.77(9) 2_576 .
Na4 Na5 C31 Mg2 -103.49(11) . .
O6 Na5 C31 Na5A -43.7(5) 2_576 .
O5 Na5 C31 Na5A -134.6(5) . .
C50 Na5 C31 Na5A 51.7(5) 2_576 .
C49 Na5 C31 Na5A 106.4(10) 2_576 .
C39 Na5 C31 Na5A -144.0(5) . .
Mg2 Na5 C31 Na5A -178.4(5) . .
C35 Na5 C31 Na5A 137.2(5) . .
Mg3 Na5 C31 Na5A 19.2(5) 2_576 .
Na4 Na5 C31 Na5A 90.8(5) 2_576 .
Na4 Na5 C31 Na5A 78.1(5) . .
O6 Na5 C31 Na3 83.0(3) 2_576 .
O5 Na5 C31 Na3 -7.9(4) . .
C50 Na5 C31 Na3 178.3(3) 2_576 .
C49 Na5 C31 Na3 -126.9(7) 2_576 .
C39 Na5 C31 Na3 -17.3(3) . .
Mg2 Na5 C31 Na3 -51.8(3) . .
C35 Na5 C31 Na3 -96.2(3) . .
Mg3 Na5 C31 Na3 145.9(3) 2_576 .
Na4 Na5 C31 Na3 -142.5(3) 2_576 .
Na4 Na5 C31 Na3 -155.3(4) . .
O6 Na5 C31 Na4 -121.77(12) 2_576 .
O5 Na5 C31 Na4 147.36(13) . .
C50 Na5 C31 Na4 -26.4(3) 2_576 .
C49 Na5 C31 Na4 28.4(8) 2_576 .
C39 Na5 C31 Na4 137.98(11) . .
Mg2 Na5 C31 Na4 103.49(11) . .
C35 Na5 C31 Na4 59.11(10) . .
Mg3 Na5 C31 Na4 -58.85(10) 2_576 .
Na4 Na5 C31 Na4 12.72(10) 2_576 .
O3 Na4 C31 C32 91.2(2) . .
O7 Na4 C31 C32 109.8(2) . .
O4 Na4 C31 C32 -170.0(2) . .
C37 Na4 C31 C32 -35.6(2) 2_576 .
C36 Na4 C31 C32 -32.0(3) 2_576 .
C47 Na4 C31 C32 76.1(2) . .
C34 Na4 C31 C32 54.9(2) . .
Na6 Na4 C31 C32 133.4(2) . .
C38 Na4 C31 C32 -60.2(2) 2_576 .
Mg1 Na4 C31 C32 68.7(2) . .
Na5A Na4 C31 C32 -86.9(3) . .
O7 Na4 C31 O3 18.61(18) . .
O4 Na4 C31 O3 98.81(16) . .
C37 Na4 C31 O3 -126.77(17) 2_576 .
C36 Na4 C31 O3 -123.22(17) 2_576 .
C47 Na4 C31 O3 -15.09(18) . .
C34 Na4 C31 O3 -36.33(15) . .
Na6 Na4 C31 O3 42.22(14) . .
C38 Na4 C31 O3 -151.37(16) 2_576 .
Mg1 Na4 C31 O3 -22.52(14) . .
Na5A Na4 C31 O3 -178.1(2) . .
O3 Na4 C31 Mg2 -102.81(19) . .
O7 Na4 C31 Mg2 -84.20(12) . .
O4 Na4 C31 Mg2 -4.00(10) . .
C37 Na4 C31 Mg2 130.42(12) 2_576 .
C36 Na4 C31 Mg2 133.96(12) 2_576 .
C47 Na4 C31 Mg2 -117.90(11) . .
C34 Na4 C31 Mg2 -139.14(16) . .
Na6 Na4 C31 Mg2 -60.59(9) . .
C38 Na4 C31 Mg2 105.82(11) 2_576 .
Mg1 Na4 C31 Mg2 -125.33(10) . .
Na5A Na4 C31 Mg2 79.09(16) . .
O3 Na4 C31 Na5A 178.1(2) . .
O7 Na4 C31 Na5A -163.30(15) . .
O4 Na4 C31 Na5A -83.09(15) . .
C37 Na4 C31 Na5A 51.33(16) 2_576 .
C36 Na4 C31 Na5A 54.87(18) 2_576 .
C47 Na4 C31 Na5A 163.01(15) . .
C34 Na4 C31 Na5A 141.77(19) . .
Na6 Na4 C31 Na5A -139.69(15) . .
C38 Na4 C31 Na5A 26.73(15) 2_576 .
Mg1 Na4 C31 Na5A 155.57(15) . .
O3 Na4 C31 Na3 -2.39(11) . .
O7 Na4 C31 Na3 16.22(15) . .
O4 Na4 C31 Na3 96.42(12) . .
C37 Na4 C31 Na3 -129.15(13) 2_576 .
C36 Na4 C31 Na3 -125.61(12) 2_576 .
C47 Na4 C31 Na3 -17.47(15) . .
C34 Na4 C31 Na3 -38.72(11) . .
Na6 Na4 C31 Na3 39.83(10) . .
C38 Na4 C31 Na3 -153.75(12) 2_576 .
Mg1 Na4 C31 Na3 -24.91(10) . .
Na5A Na4 C31 Na3 179.5(2) . .
O3 Na4 C31 Na5 -170.7(2) . .
O7 Na4 C31 Na5 -152.04(10) . .
O4 Na4 C31 Na5 -71.84(10) . .
C37 Na4 C31 Na5 62.58(11) 2_576 .
C36 Na4 C31 Na5 66.12(14) 2_576 .
C47 Na4 C31 Na5 174.26(10) . .
C34 Na4 C31 Na5 153.02(15) . .
Na6 Na4 C31 Na5 -128.43(9) . .
C38 Na4 C31 Na5 37.98(10) 2_576 .
Mg1 Na4 C31 Na5 166.83(9) . .
Na5A Na4 C31 Na5 11.25(10) . .
O3 C31 C32 C33 -0.8(3) . .
Mg2 C31 C32 C33 151.8(3) . .
Na5A C31 C32 C33 -138.2(3) . .
Na3 C31 C32 C33 61.9(2) . .
Na5 C31 C32 C33 -144.2(2) . .
Na4 C31 C32 C33 -53.1(3) . .
O3 C31 C32 Na5A 137.4(2) . .
Mg2 C31 C32 Na5A -70.0(4) . .
Na3 C31 C32 Na5A -159.87(15) . .
Na5 C31 C32 Na5A -5.93(10) . .
Na4 C31 C32 Na5A 85.10(15) . .
O3 C31 C32 Na3 -62.71(16) . .
Mg2 C31 C32 Na3 89.9(4) . .
Na5A C31 C32 Na3 159.87(15) . .
Na5 C31 C32 Na3 153.94(13) . .
Na4 C31 C32 Na3 -115.03(15) . .
N6 Na3 C32 C31 -117.7(2) . .
N5 Na3 C32 C31 166.26(19) . .
O2 Na3 C32 C31 2.6(2) . .
O3 Na3 C32 C31 43.93(18) . .
C34 Na3 C32 C31 88.3(2) . .
C33 Na3 C32 C31 121.1(3) . .
C27 Na3 C32 C31 -20.8(2) . .
Mg2 Na3 C32 C31 -22.91(17) . .
Na6 Na3 C32 C31 33.00(19) . .
N6 Na3 C32 C33 121.2(2) . .
N5 Na3 C32 C33 45.2(2) . .
O2 Na3 C32 C33 -118.48(19) . .
O3 Na3 C32 C33 -77.1(2) . .
C34 Na3 C32 C33 -32.79(19) . .
C31 Na3 C32 C33 -121.1(3) . .
C27 Na3 C32 C33 -141.9(2) . .
Mg2 Na3 C32 C33 -144.0(2) . .
Na6 Na3 C32 C33 -88.07(19) . .
N6 Na3 C32 Na5A -94.43(19) . .
N5 Na3 C32 Na5A -170.47(16) . .
O2 Na3 C32 Na5A 25.9(2) . .
O3 Na3 C32 Na5A 67.20(17) . .
C34 Na3 C32 Na5A 111.6(2) . .
C31 Na3 C32 Na5A 23.27(18) . .
C33 Na3 C32 Na5A 144.3(3) . .
C27 Na3 C32 Na5A 2.44(19) . .
Mg2 Na3 C32 Na5A 0.36(14) . .
Na6 Na3 C32 Na5A 56.27(17) . .
C31 C32 C33 C34 0.3(4) . .
Na5A C32 C33 C34 -74.1(5) . .
Na3 C32 C33 C34 58.6(2) . .
C31 C32 C33 Na3 -58.3(2) . .
Na5A C32 C33 Na3 -132.7(4) . .
N6 Na3 C33 C34 175.60(19) . .
N5 Na3 C33 C34 96.1(2) . .
O2 Na3 C33 C34 -43.2(2) . .
O3 Na3 C33 C34 -44.34(18) . .
C31 Na3 C33 C34 -88.1(2) . .
C32 Na3 C33 C34 -119.9(3) . .
C27 Na3 C33 C34 -75.4(2) . .
Mg2 Na3 C33 C34 -88.78(19) . .
Na6 Na3 C33 C34 -29.81(18) . .
N6 Na3 C33 C32 -64.5(2) . .
N5 Na3 C33 C32 -144.0(2) . .
O2 Na3 C33 C32 76.8(2) . .
O3 Na3 C33 C32 75.61(19) . .
C34 Na3 C33 C32 119.9(3) . .
C31 Na3 C33 C32 31.80(18) . .
C27 Na3 C33 C32 44.5(2) . .
Mg2 Na3 C33 C32 31.17(18) . .
Na6 Na3 C33 C32 90.14(19) . .
C32 C33 C34 O3 0.4(3) . .
Na3 C33 C34 O3 65.65(16) . .
C32 C33 C34 Mg1 177.0(3) . .
Na3 C33 C34 Mg1 -117.7(4) . .
C32 C33 C34 Na3 -65.3(3) . .
C32 C33 C34 Na4 53.5(3) . .
Na3 C33 C34 Na4 118.82(15) . .
C31 O3 C34 C33 -0.9(3) . .
Na4 O3 C34 C33 105.2(2) . .
Na6 O3 C34 C33 -171.4(2) . .
Na3 O3 C34 C33 -79.7(2) . .
C31 O3 C34 Mg1 -178.63(17) . .
Na4 O3 C34 Mg1 -72.58(17) . .
Na6 O3 C34 Mg1 10.9(2) . .
Na3 O3 C34 Mg1 102.58(15) . .
C31 O3 C34 Na3 78.79(17) . .
Na4 O3 C34 Na3 -175.16(11) . .
Na6 O3 C34 Na3 -91.72(13) . .
C31 O3 C34 Na4 -106.0(2) . .
Na6 O3 C34 Na4 83.45(15) . .
Na3 O3 C34 Na4 175.16(11) . .
C19 Mg1 C34 C33 5.0(4) . .
C47 Mg1 C34 C33 -123.7(4) . .
C23 Mg1 C34 C33 135.3(4) . .
Na1 Mg1 C34 C33 -166.8(3) . .
Na6 Mg1 C34 C33 176.8(4) . .
Na4 Mg1 C34 C33 -128.3(4) . .
C19 Mg1 C34 O3 -178.53(18) . .
C47 Mg1 C34 O3 52.7(2) . .
C23 Mg1 C34 O3 -48.3(2) . .
Na1 Mg1 C34 O3 9.7(2) . .
Na6 Mg1 C34 O3 -6.81(15) . .
Na4 Mg1 C34 O3 48.12(15) . .
C19 Mg1 C34 Na3 -104.84(16) . .
C47 Mg1 C34 Na3 126.42(13) . .
C23 Mg1 C34 Na3 25.44(16) . .
Na1 Mg1 C34 Na3 83.36(13) . .
Na6 Mg1 C34 Na3 66.88(10) . .
Na4 Mg1 C34 Na3 121.82(15) . .
C19 Mg1 C34 Na4 133.35(13) . .
C47 Mg1 C34 Na4 4.60(11) . .
C23 Mg1 C34 Na4 -96.37(11) . .
Na1 Mg1 C34 Na4 -38.46(12) . .
Na6 Mg1 C34 Na4 -54.93(6) . .
N6 Na3 C34 C33 -6.1(3) . .
N5 Na3 C34 C33 -91.8(2) . .
O2 Na3 C34 C33 144.71(19) . .
O3 Na3 C34 C33 106.2(3) . .
C31 Na3 C34 C33 68.5(2) . .
C32 Na3 C34 C33 33.59(18) . .
C27 Na3 C34 C33 116.5(2) . .
Mg2 Na3 C34 C33 88.74(19) . .
Na6 Na3 C34 C33 146.0(2) . .
N6 Na3 C34 O3 -112.29(19) . .
N5 Na3 C34 O3 161.97(17) . .
O2 Na3 C34 O3 38.50(17) . .
C31 Na3 C34 O3 -37.69(15) . .
C33 Na3 C34 O3 -106.2(3) . .
C32 Na3 C34 O3 -72.62(16) . .
C27 Na3 C34 O3 10.34(18) . .
Mg2 Na3 C34 O3 -17.47(15) . .
Na6 Na3 C34 O3 39.83(13) . .
N6 Na3 C34 Mg1 138.32(15) . .
N5 Na3 C34 Mg1 52.58(16) . .
O2 Na3 C34 Mg1 -70.89(13) . .
O3 Na3 C34 Mg1 -109.4(2) . .
C31 Na3 C34 Mg1 -147.08(19) . .
C33 Na3 C34 Mg1 144.4(3) . .
C32 Na3 C34 Mg1 177.99(19) . .
C27 Na3 C34 Mg1 -99.06(13) . .
Mg2 Na3 C34 Mg1 -126.86(12) . .
Na6 Na3 C34 Mg1 -69.56(12) . .
N6 Na3 C34 Na4 -116.58(17) . .
N5 Na3 C34 Na4 157.69(14) . .
O2 Na3 C34 Na4 34.21(15) . .
O3 Na3 C34 Na4 -4.29(10) . .
C31 Na3 C34 Na4 -41.97(12) . .
C33 Na3 C34 Na4 -110.5(2) . .
C32 Na3 C34 Na4 -76.90(14) . .
C27 Na3 C34 Na4 6.05(17) . .
Mg2 Na3 C34 Na4 -21.76(12) . .
Na6 Na3 C34 Na4 35.55(10) . .
O3 Na4 C34 C33 -91.2(3) . .
O7 Na4 C34 C33 171.3(2) . .
O4 Na4 C34 C33 -104.5(2) . .
C37 Na4 C34 C33 40.6(2) 2_576 .
C36 Na4 C34 C33 66.3(2) 2_576 .
C47 Na4 C34 C33 145.3(2) . .
C31 Na4 C34 C33 -54.8(2) . .
Na6 Na4 C34 C33 -138.0(2) . .
C38 Na4 C34 C33 17.9(2) 2_576 .
Mg1 Na4 C34 C33 149.0(3) . .
Na5A Na4 C34 C33 -29.7(2) . .
O7 Na4 C34 O3 -97.53(17) . .
O4 Na4 C34 O3 -13.3(2) . .
C37 Na4 C34 O3 131.74(19) 2_576 .
C36 Na4 C34 O3 157.42(18) 2_576 .
C47 Na4 C34 O3 -123.52(19) . .
C31 Na4 C34 O3 36.31(16) . .
Na6 Na4 C34 O3 -46.89(15) . .
C38 Na4 C34 O3 109.07(18) 2_576 .
Mg1 Na4 C34 O3 -119.9(2) . .
Na5A Na4 C34 O3 61.49(18) . .
O3 Na4 C34 Mg1 119.9(2) . .
O7 Na4 C34 Mg1 22.34(10) . .
O4 Na4 C34 Mg1 106.55(11) . .
C37 Na4 C34 Mg1 -108.39(13) 2_576 .
C36 Na4 C34 Mg1 -82.71(14) 2_576 .
C47 Na4 C34 Mg1 -3.65(9) . .
C31 Na4 C34 Mg1 156.18(16) . .
Na6 Na4 C34 Mg1 72.98(9) . .
C38 Na4 C34 Mg1 -131.06(11) 2_576 .
Na5A Na4 C34 Mg1 -178.64(12) . .
O3 Na4 C34 Na3 5.08(12) . .
O7 Na4 C34 Na3 -92.45(14) . .
O4 Na4 C34 Na3 -8.24(18) . .
C37 Na4 C34 Na3 136.82(16) 2_576 .
C36 Na4 C34 Na3 162.50(14) 2_576 .
C47 Na4 C34 Na3 -118.44(15) . .
C31 Na4 C34 Na3 41.39(12) . .
Na6 Na4 C34 Na3 -41.81(12) . .
C38 Na4 C34 Na3 114.15(15) 2_576 .
Mg1 Na4 C34 Na3 -114.79(18) . .
Na5A Na4 C34 Na3 66.57(15) . .
C38 O4 C35 C36 -0.6(3) . .
Na4 O4 C35 C36 117.7(2) . .
Na6 O4 C35 C36 -158.8(2) . .
Na2 O4 C35 C36 -71.3(2) . .
C38 O4 C35 Mg2 173.30(19) . .
Na4 O4 C35 Mg2 -68.4(2) . .
Na6 O4 C35 Mg2 15.1(3) . .
Na2 O4 C35 Mg2 102.59(16) . .
C38 O4 C35 Na2 70.72(19) . .
Na4 O4 C35 Na2 -170.97(12) . .
Na6 O4 C35 Na2 -87.47(14) . .
C38 O4 C35 Na5 -111.3(2) . .
Na4 O4 C35 Na5 7.0(3) . .
Na6 O4 C35 Na5 90.5(2) . .
Na2 O4 C35 Na5 177.99(19) . .
C39 Mg2 C35 C36 -18.6(5) . .
C27 Mg2 C35 C36 116.5(4) . .
C31 Mg2 C35 C36 -135.2(4) . .
Na5 Mg2 C35 C36 -72.7(4) . .
Na5A Mg2 C35 C36 -84.0(4) . .
Na6 Mg2 C35 C36 159.5(5) . .
Na3 Mg2 C35 C36 -177.6(4) . .
C39 Mg2 C35 O4 171.7(2) . .
C27 Mg2 C35 O4 -53.2(2) . .
C31 Mg2 C35 O4 55.2(2) . .
Na5 Mg2 C35 O4 117.6(2) . .
Na5A Mg2 C35 O4 106.3(2) . .
Na6 Mg2 C35 O4 -10.15(17) . .
Na3 Mg2 C35 O4 12.7(3) . .
C39 Mg2 C35 Na2 -112.70(15) . .
C27 Mg2 C35 Na2 22.40(17) . .
C31 Mg2 C35 Na2 130.74(13) . .
Na5 Mg2 C35 Na2 -166.85(15) . .
Na5A Mg2 C35 Na2 -178.07(17) . .
Na6 Mg2 C35 Na2 65.43(10) . .
Na3 Mg2 C35 Na2 88.27(13) . .
C39 Mg2 C35 Na5 54.15(13) . .
C27 Mg2 C35 Na5 -170.76(11) . .
C31 Mg2 C35 Na5 -62.41(11) . .
Na5A Mg2 C35 Na5 -11.23(8) . .
Na6 Mg2 C35 Na5 -127.72(8) . .
Na3 Mg2 C35 Na5 -104.88(10) . .
N3 Na2 C35 C36 -85.7(3) . .
N4A Na2 C35 C36 -9.2(4) . .
O8 Na2 C35 C36 153.4(2) . .
N4 Na2 C35 C36 6.5(4) . .
N3A Na2 C35 C36 -94.3(3) . .
O4 Na2 C35 C36 108.7(3) . .
C38 Na2 C35 C36 72.2(2) . .
C54 Na2 C35 C36 123.8(2) . .
C37 Na2 C35 C36 35.3(2) . .
C9 Na2 C35 C36 -53.6(4) . .
N3 Na2 C35 O4 165.6(2) . .
N4A Na2 C35 O4 -117.8(3) . .
O8 Na2 C35 O4 44.76(16) . .
N4 Na2 C35 O4 -102.1(3) . .
N3A Na2 C35 O4 157.1(2) . .
C38 Na2 C35 O4 -36.51(15) . .
C54 Na2 C35 O4 15.13(18) . .
C37 Na2 C35 O4 -73.42(18) . .
C36 Na2 C35 O4 -108.7(3) . .
C9 Na2 C35 O4 -162.3(3) . .
N3 Na2 C35 Mg2 57.8(2) . .
N4A Na2 C35 Mg2 134.4(3) . .
O8 Na2 C35 Mg2 -63.01(14) . .
N4 Na2 C35 Mg2 150.1(3) . .
N3A Na2 C35 Mg2 49.3(2) . .
O4 Na2 C35 Mg2 -107.76(19) . .
C38 Na2 C35 Mg2 -144.27(19) . .
C54 Na2 C35 Mg2 -92.63(15) . .
C37 Na2 C35 Mg2 178.8(2) . .
C36 Na2 C35 Mg2 143.6(3) . .
C9 Na2 C35 Mg2 89.9(3) . .
N3 Na2 C35 Na5 -7.1(6) . .
N4A Na2 C35 Na5 69.5(7) . .
O8 Na2 C35 Na5 -127.9(6) . .
N4 Na2 C35 Na5 85.2(6) . .
N3A Na2 C35 Na5 -15.6(6) . .
O4 Na2 C35 Na5 -172.7(7) . .
C38 Na2 C35 Na5 150.8(6) . .
C54 Na2 C35 Na5 -157.5(5) . .
C37 Na2 C35 Na5 113.9(6) . .
C36 Na2 C35 Na5 78.7(6) . .
C9 Na2 C35 Na5 25.0(7) . .
O6 Na5 C35 C36 -172.5(6) 2_576 .
O5 Na5 C35 C36 89.7(3) . .
C50 Na5 C35 C36 -22.9(3) 2_576 .
C49 Na5 C35 C36 6.3(3) 2_576 .
C39 Na5 C35 C36 110.7(3) . .
C31 Na5 C35 C36 -168.5(3) . .
Mg2 Na5 C35 C36 145.7(3) . .
Mg3 Na5 C35 C36 -65.9(3) 2_576 .
Na4 Na5 C35 C36 -44.5(2) 2_576 .
Na4 Na5 C35 C36 -117.0(3) . .
O6 Na5 C35 O4 -60.4(8) 2_576 .
O5 Na5 C35 O4 -158.2(2) . .
C50 Na5 C35 O4 89.2(2) 2_576 .
C49 Na5 C35 O4 118.5(2) 2_576 .
C39 Na5 C35 O4 -137.1(2) . .
C31 Na5 C35 O4 -56.3(2) . .
Mg2 Na5 C35 O4 -102.1(2) . .
Mg3 Na5 C35 O4 46.3(3) 2_576 .
Na4 Na5 C35 O4 67.6(2) 2_576 .
Na4 Na5 C35 O4 -4.86(17) . .
O6 Na5 C35 Mg2 41.7(7) 2_576 .
O5 Na5 C35 Mg2 -56.08(12) . .
C50 Na5 C35 Mg2 -168.68(13) 2_576 .
C49 Na5 C35 Mg2 -139.44(12) 2_576 .
C39 Na5 C35 Mg2 -35.00(9) . .
C31 Na5 C35 Mg2 45.79(8) . .
Mg3 Na5 C35 Mg2 148.38(13) 2_576 .
Na4 Na5 C35 Mg2 169.72(12) 2_576 .
Na4 Na5 C35 Mg2 97.24(9) . .
O6 Na5 C35 Na2 111.4(8) 2_576 .
O5 Na5 C35 Na2 13.6(6) . .
C50 Na5 C35 Na2 -99.0(6) 2_576 .
C49 Na5 C35 Na2 -69.8(6) 2_576 .
C39 Na5 C35 Na2 34.7(6) . .
C31 Na5 C35 Na2 115.5(6) . .
Mg2 Na5 C35 Na2 69.7(6) . .
Mg3 Na5 C35 Na2 -142.0(5) 2_576 .
Na4 Na5 C35 Na2 -120.6(6) 2_576 .
Na4 Na5 C35 Na2 166.9(6) . .
O4 C35 C36 C37 0.0(4) . .
Mg2 C35 C36 C37 -170.2(3) . .
Na2 C35 C36 C37 -66.0(3) . .
Na5 C35 C36 C37 127.3(3) . .
O4 C35 C36 Na2 65.97(19) . .
Mg2 C35 C36 Na2 -104.3(4) . .
Na5 C35 C36 Na2 -166.77(15) . .
O4 C35 C36 Na4 -67.2(3) . 2_576
Mg2 C35 C36 Na4 122.6(4) . 2_576
Na2 C35 C36 Na4 -133.2(2) . 2_576
Na5 C35 C36 Na4 60.1(2) . 2_576
N3 Na2 C36 C35 103.6(3) . .
N4A Na2 C36 C35 173.1(3) . .
O8 Na2 C36 C35 -32.2(3) . .
N4 Na2 C36 C35 -175.0(3) . .
N3A Na2 C36 C35 94.4(3) . .
O4 Na2 C36 C35 -41.1(2) . .
C38 Na2 C36 C35 -83.6(2) . .
C54 Na2 C36 C35 -69.9(3) . .
C37 Na2 C36 C35 -117.5(3) . .
C9 Na2 C36 C35 134.4(3) . .
N3 Na2 C36 C37 -138.8(3) . .
N4A Na2 C36 C37 -69.4(3) . .
O8 Na2 C36 C37 85.3(2) . .
N4 Na2 C36 C37 -57.5(3) . .
N3A Na2 C36 C37 -148.1(2) . .
O4 Na2 C36 C37 76.5(2) . .
C38 Na2 C36 C37 33.91(18) . .
C35 Na2 C36 C37 117.5(3) . .
C54 Na2 C36 C37 47.7(2) . .
C9 Na2 C36 C37 -108.0(3) . .
N3 Na2 C36 Na4 -158.0(3) . 2_576
N4A Na2 C36 Na4 -88.6(3) . 2_576
O8 Na2 C36 Na4 66.1(2) . 2_576
N4 Na2 C36 Na4 -76.7(3) . 2_576
N3A Na2 C36 Na4 -167.3(2) . 2_576
O4 Na2 C36 Na4 57.27(16) . 2_576
C38 Na2 C36 Na4 14.72(14) . 2_576
C35 Na2 C36 Na4 98.3(3) . 2_576
C54 Na2 C36 Na4 28.5(2) . 2_576
C37 Na2 C36 Na4 -19.19(16) . 2_576
C9 Na2 C36 Na4 -127.2(3) . 2_576
C35 C36 C37 C38 0.6(4) . .
Na2 C36 C37 C38 -65.4(3) . .
Na4 C36 C37 C38 99.5(3) 2_576 .
C35 C36 C37 Na4 -98.9(3) . 2_576
Na2 C36 C37 Na4 -164.95(11) . 2_576
C35 C36 C37 Na2 66.0(2) . .
Na4 C36 C37 Na2 164.95(11) 2_576 .
N3 Na2 C37 C38 169.6(3) . .
N4A Na2 C37 C38 -127.0(3) . .
O8 Na2 C37 C38 5.8(3) . .
N4 Na2 C37 C38 -117.1(3) . .
N3A Na2 C37 C38 159.5(3) . .
O4 Na2 C37 C38 42.3(2) . .
C35 Na2 C37 C38 83.7(2) . .
C54 Na2 C37 C38 -23.5(3) . .
C36 Na2 C37 C38 117.8(3) . .
C9 Na2 C37 C38 -162.7(3) . .
N3 Na2 C37 C36 51.8(3) . .
N4A Na2 C37 C36 115.1(2) . .
O8 Na2 C37 C36 -112.0(2) . .
N4 Na2 C37 C36 125.1(3) . .
N3A Na2 C37 C36 41.7(3) . .
O4 Na2 C37 C36 -75.6(2) . .
C38 Na2 C37 C36 -117.8(3) . .
C35 Na2 C37 C36 -34.09(18) . .
C54 Na2 C37 C36 -141.29(19) . .
C9 Na2 C37 C36 79.4(3) . .
N3 Na2 C37 Na4 94.6(5) . 2_576
N4A Na2 C37 Na4 157.9(5) . 2_576
O8 Na2 C37 Na4 -69.2(5) . 2_576
N4 Na2 C37 Na4 167.9(5) . 2_576
N3A Na2 C37 Na4 84.5(5) . 2_576
O4 Na2 C37 Na4 -32.7(4) . 2_576
C38 Na2 C37 Na4 -75.0(4) . 2_576
C35 Na2 C37 Na4 8.7(4) . 2_576
C54 Na2 C37 Na4 -98.5(5) . 2_576
C36 Na2 C37 Na4 42.8(4) . 2_576
C9 Na2 C37 Na4 122.3(5) . 2_576
C36 C37 C38 O4 -0.9(4) . .
Na4 C37 C38 O4 89.6(2) 2_576 .
Na2 C37 C38 O4 -68.44(18) . .
C36 C37 C38 Mg3 141.6(3) . .
Na4 C37 C38 Mg3 -127.9(3) 2_576 .
Na2 C37 C38 Mg3 74.1(4) . .
C36 C37 C38 Na2 67.5(3) . .
Na4 C37 C38 Na2 158.02(17) 2_576 .
C36 C37 C38 Na4 -90.5(3) . 2_576
Na2 C37 C38 Na4 -158.02(17) . 2_576
C35 O4 C38 C37 0.9(3) . .
Na4 O4 C38 C37 -122.5(2) . .
Na6 O4 C38 C37 157.5(2) . .
Na2 O4 C38 C37 73.4(2) . .
C35 O4 C38 Mg3 -154.9(2) . .
Na4 O4 C38 Mg3 81.71(17) . .
Na6 O4 C38 Mg3 1.7(3) . .
Na2 O4 C38 Mg3 -82.42(14) . .
C35 O4 C38 Na2 -72.44(19) . .
Na4 O4 C38 Na2 164.14(12) . .
Na6 O4 C38 Na2 84.15(16) . .
C35 O4 C38 Na4 55.9(2) . 2_576
Na4 O4 C38 Na4 -67.52(14) . 2_576
Na6 O4 C38 Na4 -147.51(12) . 2_576
Na2 O4 C38 Na4 128.34(12) . 2_576
C46A Mg3 C38 C37 39.8(5) . .
C50 Mg3 C38 C37 155.7(4) . .
C46 Mg3 C38 C37 42.4(5) . .
C54 Mg3 C38 C37 -88.8(4) . .
Na5A Mg3 C38 C37 93.1(4) 2_576 .
Na5 Mg3 C38 C37 103.0(4) 2_576 .
Na2 Mg3 C38 C37 -70.6(4) . .
Na6 Mg3 C38 C37 -142.3(4) . .
C46A Mg3 C38 O4 -179.0(4) . .
C50 Mg3 C38 O4 -63.1(2) . .
C46 Mg3 C38 O4 -176.4(2) . .
C54 Mg3 C38 O4 52.4(2) . .
Na5A Mg3 C38 O4 -125.6(2) 2_576 .
Na5 Mg3 C38 O4 -115.8(2) 2_576 .
Na2 Mg3 C38 O4 70.65(18) . .
Na6 Mg3 C38 O4 -1.06(16) . .
C46A Mg3 C38 Na2 110.4(3) . .
C50 Mg3 C38 Na2 -133.75(10) . .
C46 Mg3 C38 Na2 112.98(19) . .
C54 Mg3 C38 Na2 -18.28(12) . .
Na5A Mg3 C38 Na2 163.72(14) 2_576 .
Na5 Mg3 C38 Na2 173.59(10) 2_576 .
Na6 Mg3 C38 Na2 -71.71(7) . .
C46A Mg3 C38 Na4 -51.3(4) . 2_576
C50 Mg3 C38 Na4 64.6(2) . 2_576
C46 Mg3 C38 Na4 -48.7(3) . 2_576
C54 Mg3 C38 Na4 -179.9(2) . 2_576
Na5A Mg3 C38 Na4 2.1(2) 2_576 2_576
Na5 Mg3 C38 Na4 11.92(19) 2_576 2_576
Na2 Mg3 C38 Na4 -161.7(3) . 2_576
Na6 Mg3 C38 Na4 126.6(2) . 2_576
N3 Na2 C38 C37 -19.2(6) . .
N4A Na2 C38 C37 57.9(3) . .
O8 Na2 C38 C37 -174.8(2) . .
N4 Na2 C38 C37 64.7(3) . .
N3A Na2 C38 C37 -39.6(5) . .
O4 Na2 C38 C37 -107.7(3) . .
C35 Na2 C38 C37 -72.1(3) . .
C54 Na2 C38 C37 156.5(3) . .
C36 Na2 C38 C37 -35.1(2) . .
C9 Na2 C38 C37 23.4(4) . .
N3 Na2 C38 O4 88.5(5) . .
N4A Na2 C38 O4 165.6(2) . .
O8 Na2 C38 O4 -67.13(17) . .
N4 Na2 C38 O4 172.4(3) . .
N3A Na2 C38 O4 68.1(4) . .
C35 Na2 C38 O4 35.60(15) . .
C54 Na2 C38 O4 -95.80(17) . .
C37 Na2 C38 O4 107.7(3) . .
C36 Na2 C38 O4 72.58(19) . .
C9 Na2 C38 O4 131.1(4) . .
N3 Na2 C38 Mg3 -161.3(5) . .
N4A Na2 C38 Mg3 -84.3(2) . .
O8 Na2 C38 Mg3 43.04(10) . .
N4 Na2 C38 Mg3 -77.4(2) . .
N3A Na2 C38 Mg3 178.2(4) . .
O4 Na2 C38 Mg3 110.17(19) . .
C35 Na2 C38 Mg3 145.77(15) . .
C54 Na2 C38 Mg3 14.37(10) . .
C37 Na2 C38 Mg3 -142.1(3) . .
C36 Na2 C38 Mg3 -177.25(17) . .
C9 Na2 C38 Mg3 -118.7(3) . .
N3 Na2 C38 Na4 3.7(6) . 2_576
N4A Na2 C38 Na4 80.8(2) . 2_576
O8 Na2 C38 Na4 -151.93(15) . 2_576
N4 Na2 C38 Na4 87.6(3) . 2_576
N3A Na2 C38 Na4 -16.7(5) . 2_576
O4 Na2 C38 Na4 -84.8(2) . 2_576
C35 Na2 C38 Na4 -49.20(15) . 2_576
C54 Na2 C38 Na4 179.41(17) . 2_576
C37 Na2 C38 Na4 22.9(2) . 2_576
C36 Na2 C38 Na4 -12.22(13) . 2_576
C9 Na2 C38 Na4 46.3(4) . 2_576
C42 O5 C39 C40A 22.9(9) . .
Na5 O5 C39 C40A -175.3(8) . .
C42 O5 C39 C40 -1.0(5) . .
Na5 O5 C39 C40 160.8(3) . .
C42 O5 C39 O5A -106.0(8) . .
Na5 O5 C39 O5A 55.7(6) . .
C42 O5 C39 Mg2 -178.5(3) . .
Na5 O5 C39 Mg2 -16.7(3) . .
C42 O5 C39 Na5 -161.8(5) . .
C27 Mg2 C39 C40A -30.4(12) . .
C35 Mg2 C39 C40A 104.0(12) . .
C31 Mg2 C39 C40A -147.3(12) . .
Na5 Mg2 C39 C40A 160.2(12) . .
Na5A Mg2 C39 C40A 169.9(12) . .
Na6 Mg2 C39 C40A -49(2) . .
Na3 Mg2 C39 C40A -94.3(12) . .
C27 Mg2 C39 O5 -176.5(3) . .
C35 Mg2 C39 O5 -42.2(3) . .
C31 Mg2 C39 O5 66.5(3) . .
Na5 Mg2 C39 O5 14.0(3) . .
Na5A Mg2 C39 O5 23.7(3) . .
Na6 Mg2 C39 O5 164.6(14) . .
Na3 Mg2 C39 O5 119.5(3) . .
C27 Mg2 C39 C40 7.2(6) . .
C35 Mg2 C39 C40 141.6(5) . .
C31 Mg2 C39 C40 -109.7(5) . .
Na5 Mg2 C39 C40 -162.2(6) . .
Na5A Mg2 C39 C40 -152.5(6) . .
Na6 Mg2 C39 C40 -11.6(19) . .
Na3 Mg2 C39 C40 -56.7(6) . .
C27 Mg2 C39 O5A 152.4(4) . .
C35 Mg2 C39 O5A -73.2(4) . .
C31 Mg2 C39 O5A 35.5(4) . .
Na5 Mg2 C39 O5A -17.0(4) . .
Na5A Mg2 C39 O5A -7.3(4) . .
Na6 Mg2 C39 O5A 133.6(15) . .
Na3 Mg2 C39 O5A 88.5(4) . .
C27 Mg2 C39 Na5 169.46(12) . .
C35 Mg2 C39 Na5 -56.17(13) . .
C31 Mg2 C39 Na5 52.55(12) . .
Na5A Mg2 C39 Na5 9.75(8) . .
Na6 Mg2 C39 Na5 150.7(15) . .
Na3 Mg2 C39 Na5 105.53(9) . .
O6 Na5 C39 C40A 71.1(15) 2_576 .
O5 Na5 C39 C40A 8.6(15) . .
C50 Na5 C39 C40A -23.4(15) 2_576 .
C49 Na5 C39 C40A -21.2(15) 2_576 .
C31 Na5 C39 C40A 168.7(15) . .
Mg2 Na5 C39 C40A -156.1(15) . .
C35 Na5 C39 C40A -121.2(15) . .
Mg3 Na5 C39 C40A 49.5(15) 2_576 .
Na4 Na5 C39 C40A -94.9(15) 2_576 .
Na4 Na5 C39 C40A -160.2(15) . .
O6 Na5 C39 O5 62.5(3) 2_576 .
C50 Na5 C39 O5 -32.0(3) 2_576 .
C49 Na5 C39 O5 -29.8(3) 2_576 .
C31 Na5 C39 O5 160.1(3) . .
Mg2 Na5 C39 O5 -164.6(3) . .
C35 Na5 C39 O5 -129.8(3) . .
Mg3 Na5 C39 O5 40.9(5) 2_576 .
Na4 Na5 C39 O5 -103.5(3) 2_576 .
Na4 Na5 C39 O5 -168.7(2) . .
O6 Na5 C39 C40 25.3(6) 2_576 .
O5 Na5 C39 C40 -37.3(6) . .
C50 Na5 C39 C40 -69.3(7) 2_576 .
C49 Na5 C39 C40 -67.0(6) 2_576 .
C31 Na5 C39 C40 122.8(6) . .
Mg2 Na5 C39 C40 158.1(7) . .
C35 Na5 C39 C40 -167.1(6) . .
Mg3 Na5 C39 C40 3.7(8) 2_576 .
Na4 Na5 C39 C40 -140.7(6) 2_576 .
Na4 Na5 C39 C40 154.0(6) . .
O6 Na5 C39 O5A 21.9(5) 2_576 .
O5 Na5 C39 O5A -40.6(4) . .
C50 Na5 C39 O5A -72.6(6) 2_576 .
C49 Na5 C39 O5A -70.4(5) 2_576 .
C31 Na5 C39 O5A 119.5(5) . .
Mg2 Na5 C39 O5A 154.7(5) . .
C35 Na5 C39 O5A -170.4(5) . .
Mg3 Na5 C39 O5A 0.3(7) 2_576 .
Na4 Na5 C39 O5A -144.1(5) 2_576 .
Na4 Na5 C39 O5A 150.6(5) . .
O6 Na5 C39 Mg2 -132.81(15) 2_576 .
O5 Na5 C39 Mg2 164.6(3) . .
C50 Na5 C39 Mg2 132.63(18) 2_576 .
C49 Na5 C39 Mg2 134.89(13) 2_576 .
C31 Na5 C39 Mg2 -35.28(9) . .
C35 Na5 C39 Mg2 34.83(9) . .
Mg3 Na5 C39 Mg2 -154.4(4) 2_576 .
Na4 Na5 C39 Mg2 61.19(12) 2_576 .
Na4 Na5 C39 Mg2 -4.10(11) . .
C40A C39 C40 C41 -76(2) . .
O5 C39 C40 C41 2.6(6) . .
O5A C39 C40 C41 34.0(7) . .
Mg2 C39 C40 C41 179.3(4) . .
Na5 C39 C40 C41 31.7(10) . .
C39 C40 C41 C42 -3.3(8) . .
C40 C41 C42 O5 2.5(7) . .
C39 O5 C42 C41 -0.9(6) . .
Na5 O5 C42 C41 -149.5(5) . .
C46 O6 C43 C44 -4.1(7) . .
Na5 O6 C43 C44 -169.8(4) 2_576 .
O6 C43 C44 C45 -4.1(8) . .
C43 C44 C45 C46 11.4(8) . .
C44 C45 C46 O6 -14.0(8) . .
C44 C45 C46 Mg3 -168.2(7) . .
C43 O6 C46 C45 11.1(7) . .
Na5 O6 C46 C45 179.3(4) 2_576 .
C43 O6 C46 Mg3 175.8(4) . .
Na5 O6 C46 Mg3 -16.0(5) 2_576 .
C46A Mg3 C46 C45 -117(3) . .
C50 Mg3 C46 C45 118.7(9) . .
C54 Mg3 C46 C45 -7.6(10) . .
C38 Mg3 C46 C45 -131.3(9) . .
Na5A Mg3 C46 C45 175.3(10) 2_576 .
Na5 Mg3 C46 C45 164.9(9) 2_576 .
Na2 Mg3 C46 C45 -70.1(10) . .
Na6 Mg3 C46 C45 71.5(12) . .
C46A Mg3 C46 O6 89(2) . .
C50 Mg3 C46 O6 -35.8(4) . .
C54 Mg3 C46 O6 -162.1(3) . .
C38 Mg3 C46 O6 74.2(4) . .
Na5A Mg3 C46 O6 20.8(3) 2_576 .
Na5 Mg3 C46 O6 10.5(3) 2_576 .
Na2 Mg3 C46 O6 135.4(3) . .
Na6 Mg3 C46 O6 -83.0(9) . .
C50 O7 C47 C48 0.9(3) . .
Na4 O7 C47 C48 -114.9(2) . .
Na6 O7 C47 C48 164.8(2) . .
Na1 O7 C47 C48 77.5(2) . .
C50 O7 C47 Mg1 -165.4(2) . .
Na4 O7 C47 Mg1 78.84(17) . .
Na6 O7 C47 Mg1 -1.5(3) . .
Na1 O7 C47 Mg1 -88.83(16) . .
C50 O7 C47 Na1 -76.6(2) . .
Na4 O7 C47 Na1 167.67(9) . .
Na6 O7 C47 Na1 87.37(15) . .
C50 O7 C47 Na4 115.7(2) . .
Na6 O7 C47 Na4 -80.30(16) . .
Na1 O7 C47 Na4 -167.67(9) . .
C19 Mg1 C47 C48 11.5(4) . .
C34 Mg1 C47 C48 144.2(4) . .
C23 Mg1 C47 C48 -106.7(4) . .
Na1 Mg1 C47 C48 -85.1(4) . .
Na6 Mg1 C47 C48 -157.4(4) . .
Na4 Mg1 C47 C48 148.9(4) . .
C19 Mg1 C47 O7 169.8(2) . .
C34 Mg1 C47 O7 -57.6(2) . .
C23 Mg1 C47 O7 51.6(2) . .
Na1 Mg1 C47 O7 73.22(19) . .
Na6 Mg1 C47 O7 0.90(17) . .
Na4 Mg1 C47 O7 -52.84(17) . .
C19 Mg1 C47 Na1 96.59(15) . .
C34 Mg1 C47 Na1 -130.79(11) . .
C23 Mg1 C47 Na1 -21.61(12) . .
Na6 Mg1 C47 Na1 -72.32(8) . .
Na4 Mg1 C47 Na1 -126.06(12) . .
C19 Mg1 C47 Na4 -137.35(13) . .
C34 Mg1 C47 Na4 -4.73(12) . .
C23 Mg1 C47 Na4 104.45(11) . .
Na1 Mg1 C47 Na4 126.06(12) . .
Na6 Mg1 C47 Na4 53.74(6) . .
O1 Na1 C47 C48 -175.10(18) . .
N1 Na1 C47 C48 -33.8(3) . .
N2 Na1 C47 C48 66.1(2) . .
O7 Na1 C47 C48 -106.2(2) . .
C50 Na1 C47 C48 -70.46(19) . .
C49 Na1 C47 C48 -34.81(17) . .
C23 Na1 C47 C48 158.27(19) . .
Mg1 Na1 C47 C48 141.1(2) . .
Na6 Na1 C47 C48 -144.81(19) . .
O1 Na1 C47 O7 -68.90(14) . .
N1 Na1 C47 O7 72.4(2) . .
N2 Na1 C47 O7 172.32(14) . .
C48 Na1 C47 O7 106.2(2) . .
C50 Na1 C47 O7 35.73(13) . .
C49 Na1 C47 O7 71.38(15) . .
C23 Na1 C47 O7 -95.54(15) . .
Mg1 Na1 C47 O7 -112.70(18) . .
Na6 Na1 C47 O7 -38.62(12) . .
O1 Na1 C47 Mg1 43.80(10) . .
N1 Na1 C47 Mg1 -174.89(15) . .
N2 Na1 C47 Mg1 -74.98(14) . .
O7 Na1 C47 Mg1 112.70(18) . .
C48 Na1 C47 Mg1 -141.1(2) . .
C50 Na1 C47 Mg1 148.43(15) . .
C49 Na1 C47 Mg1 -175.92(16) . .
C23 Na1 C47 Mg1 17.16(10) . .
Na6 Na1 C47 Mg1 74.08(9) . .
O1 Na1 C47 Na4 -56.72(14) . .
N1 Na1 C47 Na4 84.6(2) . .
N2 Na1 C47 Na4 -175.50(13) . .
O7 Na1 C47 Na4 12.18(9) . .
C48 Na1 C47 Na4 118.4(2) . .
C50 Na1 C47 Na4 47.91(13) . .
C49 Na1 C47 Na4 83.56(15) . .
C23 Na1 C47 Na4 -83.36(14) . .
Mg1 Na1 C47 Na4 -100.52(17) . .
Na6 Na1 C47 Na4 -26.44(11) . .
O3 Na4 C47 C48 -178.6(2) . .
O7 Na4 C47 C48 86.0(3) . .
O4 Na4 C47 C48 96.8(2) . .
C37 Na4 C47 C48 -64.4(3) 2_576 .
C36 Na4 C47 C48 -40.4(3) 2_576 .
C34 Na4 C47 C48 -155.0(3) . .
C31 Na4 C47 C48 -171.4(2) . .
Na6 Na4 C47 C48 131.4(3) . .
C38 Na4 C47 C48 -56.5(3) 2_576 .
Mg1 Na4 C47 C48 -158.7(3) . .
Na5A Na4 C47 C48 -143.1(3) . .
O3 Na4 C47 O7 95.38(15) . .
O4 Na4 C47 O7 10.76(17) . .
C37 Na4 C47 O7 -150.50(17) 2_576 .
C36 Na4 C47 O7 -126.44(17) 2_576 .
C34 Na4 C47 O7 118.97(16) . .
C31 Na4 C47 O7 102.56(16) . .
Na6 Na4 C47 O7 45.31(13) . .
C38 Na4 C47 O7 -142.58(16) 2_576 .
Mg1 Na4 C47 O7 115.30(18) . .
Na5A Na4 C47 O7 130.9(2) . .
O3 Na4 C47 Mg1 -19.92(10) . .
O7 Na4 C47 Mg1 -115.30(18) . .
O4 Na4 C47 Mg1 -104.55(11) . .
C37 Na4 C47 Mg1 94.20(13) 2_576 .
C36 Na4 C47 Mg1 118.26(12) 2_576 .
C34 Na4 C47 Mg1 3.67(9) . .
C31 Na4 C47 Mg1 -12.74(14) . .
Na6 Na4 C47 Mg1 -69.99(9) . .
C38 Na4 C47 Mg1 102.12(14) 2_576 .
Na5A Na4 C47 Mg1 15.6(3) . .
O3 Na4 C47 Na1 81.00(15) . .
O7 Na4 C47 Na1 -14.38(11) . .
O4 Na4 C47 Na1 -3.63(18) . .
C37 Na4 C47 Na1 -164.88(15) 2_576 .
C36 Na4 C47 Na1 -140.82(16) 2_576 .
C34 Na4 C47 Na1 104.59(15) . .
C31 Na4 C47 Na1 88.18(16) . .
Na6 Na4 C47 Na1 30.93(12) . .
C38 Na4 C47 Na1 -156.96(13) 2_576 .
Mg1 Na4 C47 Na1 100.92(17) . .
Na5A Na4 C47 Na1 116.5(2) . .
O7 C47 C48 C49 -1.2(3) . .
Mg1 C47 C48 C49 158.4(3) . .
Na1 C47 C48 C49 68.5(2) . .
Na4 C47 C48 C49 -57.1(3) . .
O7 C47 C48 Na1 -69.76(18) . .
Mg1 C47 C48 Na1 89.8(4) . .
Na4 C47 C48 Na1 -125.64(18) . .
O1 Na1 C48 C47 5.5(2) . .
N1 Na1 C48 C47 158.43(18) . .
N2 Na1 C48 C47 -122.12(19) . .
O7 Na1 C48 C47 43.76(17) . .
C50 Na1 C48 C47 85.2(2) . .
C49 Na1 C48 C47 117.9(3) . .
C23 Na1 C48 C47 -21.26(19) . .
Mg1 Na1 C48 C47 -25.65(16) . .
Na6 Na1 C48 C47 30.96(17) . .
O1 Na1 C48 C49 -112.43(19) . .
N1 Na1 C48 C49 40.5(2) . .
N2 Na1 C48 C49 120.0(2) . .
O7 Na1 C48 C49 -74.14(19) . .
C47 Na1 C48 C49 -117.9(3) . .
C50 Na1 C48 C49 -32.71(18) . .
C23 Na1 C48 C49 -139.16(19) . .
Mg1 Na1 C48 C49 -143.5(2) . .
Na6 Na1 C48 C49 -86.95(18) . .
C47 C48 C49 C50 1.3(4) . .
Na1 C48 C49 C50 63.6(3) . .
C47 C48 C49 Na5 84.5(3) . 2_576
Na1 C48 C49 Na5 146.7(2) . 2_576
C47 C48 C49 Na1 -62.3(2) . .
O1 Na1 C49 C50 -34.8(2) . .
N1 Na1 C49 C50 95.7(2) . .
N2 Na1 C49 C50 172.5(2) . .
O7 Na1 C49 C50 -40.93(19) . .
C47 Na1 C49 C50 -84.9(2) . .
C48 Na1 C49 C50 -119.1(3) . .
C23 Na1 C49 C50 -70.1(2) . .
Mg1 Na1 C49 C50 -87.4(2) . .
Na6 Na1 C49 C50 -27.8(2) . .
O1 Na1 C49 C48 84.3(2) . .
N1 Na1 C49 C48 -145.2(2) . .
N2 Na1 C49 C48 -68.4(2) . .
O7 Na1 C49 C48 78.2(2) . .
C47 Na1 C49 C48 34.21(18) . .
C50 Na1 C49 C48 119.1(3) . .
C23 Na1 C49 C48 49.0(2) . .
Mg1 Na1 C49 C48 31.72(18) . .
Na6 Na1 C49 C48 91.33(19) . .
O1 Na1 C49 Na5 -46.3(3) . 2_576
N1 Na1 C49 Na5 84.2(3) . 2_576
N2 Na1 C49 Na5 161.0(2) . 2_576
O7 Na1 C49 Na5 -52.4(2) . 2_576
C47 Na1 C49 Na5 -96.4(3) . 2_576
C48 Na1 C49 Na5 -130.6(4) . 2_576
C50 Na1 C49 Na5 -11.5(2) . 2_576
C23 Na1 C49 Na5 -81.6(3) . 2_576
Mg1 Na1 C49 Na5 -98.9(2) . 2_576
Na6 Na1 C49 Na5 -39.3(2) . 2_576
C48 C49 C50 O7 -0.7(4) . .
Na5 C49 C50 O7 -125.0(2) 2_576 .
Na1 C49 C50 O7 61.90(18) . .
C48 C49 C50 Mg3 -177.0(3) . .
Na5 C49 C50 Mg3 58.7(4) 2_576 .
Na1 C49 C50 Mg3 -114.4(4) . .
C48 C49 C50 Na5 124.3(3) . 2_576
Na1 C49 C50 Na5 -173.13(12) . 2_576
C48 C49 C50 Na1 -62.6(2) . .
Na5 C49 C50 Na1 173.13(12) 2_576 .
C48 C49 C50 Na5A 129.3(3) . 2_576
Na5 C49 C50 Na5A 4.97(11) 2_576 2_576
Na1 C49 C50 Na5A -168.16(15) . 2_576
C47 O7 C50 C49 -0.1(3) . .
Na4 O7 C50 C49 106.0(2) . .
Na6 O7 C50 C49 -163.8(2) . .
Na1 O7 C50 C49 -71.5(2) . .
C47 O7 C50 Mg3 177.52(19) . .
Na4 O7 C50 Mg3 -76.4(2) . .
Na6 O7 C50 Mg3 13.8(3) . .
Na1 O7 C50 Mg3 106.17(17) . .
C47 O7 C50 Na5 -86.5(3) . 2_576
Na4 O7 C50 Na5 19.6(3) . 2_576
Na6 O7 C50 Na5 109.8(2) . 2_576
Na1 O7 C50 Na5 -157.8(2) . 2_576
C47 O7 C50 Na1 71.35(19) . .
Na4 O7 C50 Na1 177.47(12) . .
Na6 O7 C50 Na1 -92.37(16) . .
C47 O7 C50 Na5A -101.7(3) . 2_576
Na4 O7 C50 Na5A 4.4(3) . 2_576
Na6 O7 C50 Na5A 94.6(3) . 2_576
Na1 O7 C50 Na5A -173.1(2) . 2_576
C46A Mg3 C50 C49 -11.6(6) . .
C46 Mg3 C50 C49 -3.0(5) . .
C54 Mg3 C50 C49 126.5(4) . .
C38 Mg3 C50 C49 -126.7(4) . .
Na5A Mg3 C50 C49 -59.7(4) 2_576 .
Na5 Mg3 C50 C49 -58.2(4) 2_576 .
Na2 Mg3 C50 C49 -173.6(4) . .
Na6 Mg3 C50 C49 167.8(5) . .
C46A Mg3 C50 O7 172.3(4) . .
C46 Mg3 C50 O7 -179.1(3) . .
C54 Mg3 C50 O7 -49.6(3) . .
C38 Mg3 C50 O7 57.2(2) . .
Na5A Mg3 C50 O7 124.2(2) 2_576 .
Na5 Mg3 C50 O7 125.7(3) 2_576 .
Na2 Mg3 C50 O7 10.3(3) . .
Na6 Mg3 C50 O7 -8.31(17) . .
C46A Mg3 C50 Na5 46.6(4) . 2_576
C46 Mg3 C50 Na5 55.2(2) . 2_576
C54 Mg3 C50 Na5 -175.29(13) . 2_576
C38 Mg3 C50 Na5 -68.51(12) . 2_576
Na5A Mg3 C50 Na5 -1.49(11) 2_576 2_576
Na2 Mg3 C50 Na5 -115.42(10) . 2_576
Na6 Mg3 C50 Na5 -134.02(11) . 2_576
C46A Mg3 C50 Na1 -115.2(4) . .
C46 Mg3 C50 Na1 -106.6(2) . .
C54 Mg3 C50 Na1 22.9(2) . .
C38 Mg3 C50 Na1 129.68(14) . .
Na5A Mg3 C50 Na1 -163.30(18) 2_576 .
Na5 Mg3 C50 Na1 -161.81(19) 2_576 .
Na2 Mg3 C50 Na1 82.77(17) . .
Na6 Mg3 C50 Na1 64.17(11) . .
C46A Mg3 C50 Na5A 48.1(4) . 2_576
C46 Mg3 C50 Na5A 56.7(2) . 2_576
C54 Mg3 C50 Na5A -173.80(15) . 2_576
C38 Mg3 C50 Na5A -67.01(13) . 2_576
Na5 Mg3 C50 Na5A 1.49(11) 2_576 2_576
Na2 Mg3 C50 Na5A -113.92(12) . 2_576
Na6 Mg3 C50 Na5A -132.53(11) . 2_576
O1 Na1 C50 C49 151.2(2) . .
N1 Na1 C50 C49 -87.7(2) . .
N2 Na1 C50 C49 -10.9(3) . .
O7 Na1 C50 C49 109.9(3) . .
C47 Na1 C50 C49 72.0(2) . .
C48 Na1 C50 C49 34.7(2) . .
C23 Na1 C50 C49 122.0(2) . .
Mg1 Na1 C50 C49 90.6(2) . .
Na6 Na1 C50 C49 148.2(2) . .
O1 Na1 C50 O7 41.30(15) . .
N1 Na1 C50 O7 162.47(15) . .
N2 Na1 C50 O7 -120.8(2) . .
C47 Na1 C50 O7 -37.91(14) . .
C48 Na1 C50 O7 -75.15(17) . .
C49 Na1 C50 O7 -109.9(3) . .
C23 Na1 C50 O7 12.14(17) . .
Mg1 Na1 C50 O7 -19.27(13) . .
Na6 Na1 C50 O7 38.35(12) . .
O1 Na1 C50 Mg3 -64.39(16) . .
N1 Na1 C50 Mg3 56.78(16) . .
N2 Na1 C50 Mg3 133.50(17) . .
O7 Na1 C50 Mg3 -105.7(2) . .
C47 Na1 C50 Mg3 -143.6(2) . .
C48 Na1 C50 Mg3 179.2(2) . .
C49 Na1 C50 Mg3 144.4(3) . .
C23 Na1 C50 Mg3 -93.55(16) . .
Mg1 Na1 C50 Mg3 -124.96(14) . .
Na6 Na1 C50 Mg3 -67.34(12) . .
O1 Na1 C50 Na5 169.0(4) . 2_576
N1 Na1 C50 Na5 -69.9(4) . 2_576
N2 Na1 C50 Na5 6.9(5) . 2_576
O7 Na1 C50 Na5 127.7(5) . 2_576
C47 Na1 C50 Na5 89.8(4) . 2_576
C48 Na1 C50 Na5 52.5(4) . 2_576
C49 Na1 C50 Na5 17.8(3) . 2_576
C23 Na1 C50 Na5 139.8(4) . 2_576
Mg1 Na1 C50 Na5 108.4(4) . 2_576
Na6 Na1 C50 Na5 166.0(4) . 2_576
O1 Na1 C50 Na5A -159.2(6) . 2_576
N1 Na1 C50 Na5A -38.0(7) . 2_576
N2 Na1 C50 Na5A 38.7(7) . 2_576
O7 Na1 C50 Na5A 159.5(7) . 2_576
C47 Na1 C50 Na5A 121.6(7) . 2_576
C48 Na1 C50 Na5A 84.3(6) . 2_576
C49 Na1 C50 Na5A 49.6(6) . 2_576
C23 Na1 C50 Na5A 171.6(6) . 2_576
Mg1 Na1 C50 Na5A 140.2(6) . 2_576
Na6 Na1 C50 Na5A -162.1(7) . 2_576
C54 O8 C51 C52 -0.3(3) . .
Na6 O8 C51 C52 -137.5(2) . .
Na2 O8 C51 C52 95.0(3) . .
O8 C51 C52 C53 -0.1(4) . .
C51 C52 C53 C54 0.5(4) . .
C52 C53 C54 O8 -0.7(4) . .
C52 C53 C54 Mg3 -179.8(2) . .
C52 C53 C54 Na2 -64.6(3) . .
C51 O8 C54 C53 0.6(3) . .
Na6 O8 C54 C53 143.8(2) . .
Na2 O8 C54 C53 -110.5(2) . .
C51 O8 C54 Mg3 179.96(19) . .
Na6 O8 C54 Mg3 -36.8(2) . .
Na2 O8 C54 Mg3 68.88(17) . .
C51 O8 C54 Na2 111.08(19) . .
Na6 O8 C54 Na2 -105.68(12) . .
C46A Mg3 C54 C53 21.2(6) . .
C50 Mg3 C54 C53 -112.2(4) . .
C46 Mg3 C54 C53 10.4(4) . .
C38 Mg3 C54 C53 142.5(3) . .
Na5A Mg3 C54 C53 161.9(13) 2_576 .
Na5 Mg3 C54 C53 -132.1(5) 2_576 .
Na2 Mg3 C54 C53 124.6(4) . .
Na6 Mg3 C54 C53 -156.5(4) . .
C46A Mg3 C54 O8 -157.9(5) . .
C50 Mg3 C54 O8 68.7(2) . .
C46 Mg3 C54 O8 -168.6(3) . .
C38 Mg3 C54 O8 -36.6(2) . .
Na5A Mg3 C54 O8 -17.2(15) 2_576 .
Na5 Mg3 C54 O8 48.8(7) 2_576 .
Na2 Mg3 C54 O8 -54.49(18) . .
Na6 Mg3 C54 O8 24.45(17) . .
C46A Mg3 C54 Na2 -103.4(5) . .
C50 Mg3 C54 Na2 123.16(13) . .
C46 Mg3 C54 Na2 -114.2(2) . .
C38 Mg3 C54 Na2 17.87(13) . .
Na5A Mg3 C54 Na2 37.3(15) 2_576 .
Na5 Mg3 C54 Na2 103.3(5) 2_576 .
Na6 Mg3 C54 Na2 78.93(9) . .
N3 Na2 C54 C53 21.4(4) . .
N4A Na2 C54 C53 -48.4(3) . .
O8 Na2 C54 C53 93.0(3) . .
N4 Na2 C54 C53 -56.4(3) . .
N3A Na2 C54 C53 32.2(3) . .
O4 Na2 C54 C53 172.4(3) . .
C38 Na2 C54 C53 -156.1(3) . .
C35 Na2 C54 C53 164.7(2) . .
C37 Na2 C54 C53 -145.0(2) . .
C36 Na2 C54 C53 -166.7(2) . .
C9 Na2 C54 C53 -18.1(4) . .
N3 Na2 C54 O8 -71.5(3) . .
N4A Na2 C54 O8 -141.3(2) . .
N4 Na2 C54 O8 -149.4(2) . .
N3A Na2 C54 O8 -60.7(3) . .
O4 Na2 C54 O8 79.49(15) . .
C38 Na2 C54 O8 110.92(17) . .
C35 Na2 C54 O8 71.79(17) . .
C37 Na2 C54 O8 122.09(16) . .
C36 Na2 C54 O8 100.35(18) . .
C9 Na2 C54 O8 -111.1(3) . .
N3 Na2 C54 Mg3 162.9(3) . .
N4A Na2 C54 Mg3 93.1(2) . .
O8 Na2 C54 Mg3 -125.5(2) . .
N4 Na2 C54 Mg3 85.1(2) . .
N3A Na2 C54 Mg3 173.7(2) . .
O4 Na2 C54 Mg3 -46.05(10) . .
C38 Na2 C54 Mg3 -14.62(11) . .
C35 Na2 C54 Mg3 -53.75(13) . .
C37 Na2 C54 Mg3 -3.45(13) . .
C36 Na2 C54 Mg3 -25.19(17) . .
C9 Na2 C54 Mg3 123.4(3) . .
N3 Na2 N3A C8A 130(2) . .
N4A Na2 N3A C8A 114.4(6) . .
O8 Na2 N3A C8A -8.3(7) . .
N4 Na2 N3A C8A 112.2(6) . .
O4 Na2 N3A C8A -98.4(6) . .
C38 Na2 N3A C8A -140.4(6) . .
C35 Na2 N3A C8A -114.4(6) . .
C54 Na2 N3A C8A 19.8(7) . .
C37 Na2 N3A C8A -163.8(6) . .
C36 Na2 N3A C8A -144.0(6) . .
C9 Na2 N3A C8A 129.3(8) . .
N3 Na2 N3A C7A -112(2) . .
N4A Na2 N3A C7A -127.4(6) . .
O8 Na2 N3A C7A 109.9(6) . .
N4 Na2 N3A C7A -129.5(6) . .
O4 Na2 N3A C7A 19.8(7) . .
C38 Na2 N3A C7A -22.2(8) . .
C35 Na2 N3A C7A 3.9(6) . .
C54 Na2 N3A C7A 138.1(5) . .
C37 Na2 N3A C7A -45.5(6) . .
C36 Na2 N3A C7A -25.7(6) . .
C9 Na2 N3A C7A -112.5(7) . .
N3 Na2 N3A C9A 5.9(18) . .
N4A Na2 N3A C9A -9.4(4) . .
O8 Na2 N3A C9A -132.0(4) . .
N4 Na2 N3A C9A -11.5(5) . .
O4 Na2 N3A C9A 137.8(4) . .
C38 Na2 N3A C9A 95.8(6) . .
C35 Na2 N3A C9A 121.9(4) . .
C54 Na2 N3A C9A -103.9(4) . .
C37 Na2 N3A C9A 72.5(5) . .
C36 Na2 N3A C9A 92.3(4) . .
C9 Na2 N3A C9A 5.6(5) . .
N3 Na2 N4A C11A 103.5(7) . .
O8 Na2 N4A C11A -151.9(5) . .
N4 Na2 N4A C11A -84.7(16) . .
N3A Na2 N4A C11A 106.0(6) . .
O4 Na2 N4A C11A -37.0(7) . .
C38 Na2 N4A C11A -48.5(6) . .
C35 Na2 N4A C11A 6.9(7) . .
C54 Na2 N4A C11A -128.8(6) . .
C37 Na2 N4A C11A -24.8(6) . .
C36 Na2 N4A C11A 2.4(7) . .
C9 Na2 N4A C11A 90.6(7) . .
N3 Na2 N4A C10A -19.5(6) . .
O8 Na2 N4A C10A 85.0(6) . .
N4 Na2 N4A C10A 152.3(18) . .
N3A Na2 N4A C10A -17.0(6) . .
O4 Na2 N4A C10A -160.0(5) . .
C38 Na2 N4A C10A -171.6(5) . .
C35 Na2 N4A C10A -116.1(6) . .
C54 Na2 N4A C10A 108.1(6) . .
C37 Na2 N4A C10A -147.9(6) . .
C36 Na2 N4A C10A -120.6(6) . .
C9 Na2 N4A C10A -32.4(6) . .
N3 Na2 N4A C12A -122.1(8) . .
O8 Na2 N4A C12A -17.6(8) . .
N4 Na2 N4A C12A 49.7(14) . .
N3A Na2 N4A C12A -119.6(8) . .
O4 Na2 N4A C12A 97.4(7) . .
C38 Na2 N4A C12A 85.8(7) . .
C35 Na2 N4A C12A 141.3(7) . .
C54 Na2 N4A C12A 5.5(8) . .
C37 Na2 N4A C12A 109.5(7) . .
C36 Na2 N4A C12A 136.8(7) . .
C9 Na2 N4A C12A -135.0(9) . .
C8A N3A C9A C10A -86.1(10) . .
C7A N3A C9A C10A 153.7(9) . .
Na2 N3A C9A C10A 38.9(8) . .
N3A C9A C10A N4A -62.6(11) . .
C11A N4A C10A C9A -78.5(10) . .
C12A N4A C10A C9A 159.5(9) . .
Na2 N4A C10A C9A 45.2(9) . .
C32 C31 Na5A O6A -18.6(3) . 2_576
O3 C31 Na5A O6A -126.0(4) . 2_576
Mg2 C31 Na5A O6A 129.0(3) . 2_576
Na3 C31 Na5A O6A 53.1(6) . 2_576
Na5 C31 Na5A O6A 130.5(6) . 2_576
Na4 C31 Na5A O6A -128.1(3) . 2_576
C32 C31 Na5A O5A -100.6(3) . .
O3 C31 Na5A O5A 152.0(3) . .
Mg2 C31 Na5A O5A 47.0(2) . .
Na3 C31 Na5A O5A -29.0(6) . .
Na5 C31 Na5A O5A 48.5(5) . .
Na4 C31 Na5A O5A 149.8(2) . .
C32 C31 Na5A C46A 9.4(4) . 2_576
O3 C31 Na5A C46A -98.1(4) . 2_576
Mg2 C31 Na5A C46A 157.0(3) . 2_576
Na3 C31 Na5A C46A 81.0(6) . 2_576
Na5 C31 Na5A C46A 158.5(7) . 2_576
Na4 C31 Na5A C46A -100.2(3) . 2_576
C32 C31 Na5A C50 127.6(6) . 2_576
O3 C31 Na5A C50 20.2(8) . 2_576
Mg2 C31 Na5A C50 -84.8(6) . 2_576
Na3 C31 Na5A C50 -160.7(4) . 2_576
Na5 C31 Na5A C50 -83.3(8) . 2_576
Na4 C31 Na5A C50 18.0(6) . 2_576
O3 C31 Na5A C32 -107.4(4) . .
Mg2 C31 Na5A C32 147.6(2) . .
Na3 C31 Na5A C32 71.6(5) . .
Na5 C31 Na5A C32 149.1(5) . .
Na4 C31 Na5A C32 -109.6(2) . .
C32 C31 Na5A Mg3 57.8(3) . 2_576
O3 C31 Na5A Mg3 -49.6(4) . 2_576
Mg2 C31 Na5A Mg3 -154.6(2) . 2_576
Na3 C31 Na5A Mg3 129.5(4) . 2_576
Na5 C31 Na5A Mg3 -153.1(7) . 2_576
Na4 C31 Na5A Mg3 -51.7(2) . 2_576
C32 C31 Na5A Mg2 -147.6(2) . .
O3 C31 Na5A Mg2 105.0(3) . .
Na3 C31 Na5A Mg2 -76.0(5) . .
Na5 C31 Na5A Mg2 1.5(5) . .
Na4 C31 Na5A Mg2 102.83(11) . .
C32 C31 Na5A Na4 109.6(2) . .
O3 C31 Na5A Na4 2.1(3) . .
Mg2 C31 Na5A Na4 -102.83(11) . .
Na3 C31 Na5A Na4 -178.8(5) . .
Na5 C31 Na5A Na4 -101.4(5) . .
C32 C31 Na5A Na4 132.9(2) . 2_576
O3 C31 Na5A Na4 25.5(4) . 2_576
Mg2 C31 Na5A Na4 -79.45(14) . 2_576
Na3 C31 Na5A Na4 -155.4(4) . 2_576
Na5 C31 Na5A Na4 -78.0(5) . 2_576
Na4 C31 Na5A Na4 23.38(14) . 2_576
C31 C32 Na5A O6A 161.7(3) . 2_576
C33 C32 Na5A O6A -106.6(5) . 2_576
Na3 C32 Na5A O6A 137.7(3) . 2_576
C31 C32 Na5A O5A 81.3(3) . .
C33 C32 Na5A O5A 173.0(4) . .
Na3 C32 Na5A O5A 57.3(3) . .
C33 C32 Na5A C31 91.7(5) . .
Na3 C32 Na5A C31 -24.02(18) . .
C31 C32 Na5A C46A -171.6(3) . 2_576
C33 C32 Na5A C46A -79.9(5) . 2_576
Na3 C32 Na5A C46A 164.4(3) . 2_576
C31 C32 Na5A C50 -122.6(5) . 2_576
C33 C32 Na5A C50 -30.9(8) . 2_576
Na3 C32 Na5A C50 -146.6(4) . 2_576
C31 C32 Na5A Mg3 -136.7(2) . 2_576
C33 C32 Na5A Mg3 -45.0(5) . 2_576
Na3 C32 Na5A Mg3 -160.68(13) . 2_576
C31 C32 Na5A Mg2 23.62(17) . .
C33 C32 Na5A Mg2 115.3(4) . .
Na3 C32 Na5A Mg2 -0.40(16) . .
C31 C32 Na5A Na4 -54.55(18) . .
C33 C32 Na5A Na4 37.1(4) . .
Na3 C32 Na5A Na4 -78.57(16) . .
C31 C32 Na5A Na4 -57.2(2) . 2_576
C33 C32 Na5A Na4 34.4(5) . 2_576
Na3 C32 Na5A Na4 -81.3(2) . 2_576
C39 Mg2 Na5A O6A 58.9(4) . 2_576
C27 Mg2 Na5A O6A -62.5(5) . 2_576
C35 Mg2 Na5A O6A 178.2(4) . 2_576
C31 Mg2 Na5A O6A -70.8(4) . 2_576
Na5 Mg2 Na5A O6A 110.6(6) . 2_576
Na6 Mg2 Na5A O6A -118.5(3) . 2_576
Na3 Mg2 Na5A O6A -55.2(4) . 2_576
C39 Mg2 Na5A O5A 4.9(2) . .
C27 Mg2 Na5A O5A -116.5(4) . .
C35 Mg2 Na5A O5A 124.1(3) . .
C31 Mg2 Na5A O5A -124.9(3) . .
Na5 Mg2 Na5A O5A 56.6(5) . .
Na6 Mg2 Na5A O5A -172.5(2) . .
Na3 Mg2 Na5A O5A -109.3(2) . .
C39 Mg2 Na5A C31 129.74(16) . .
C27 Mg2 Na5A C31 8.4(4) . .
C35 Mg2 Na5A C31 -110.97(15) . .
Na5 Mg2 Na5A C31 -178.5(5) . .
Na6 Mg2 Na5A C31 -47.64(12) . .
Na3 Mg2 Na5A C31 15.62(12) . .
C39 Mg2 Na5A C46A 78.2(7) . 2_576
C27 Mg2 Na5A C46A -43.1(9) . 2_576
C35 Mg2 Na5A C46A -162.5(8) . 2_576
C31 Mg2 Na5A C46A -51.5(7) . 2_576
Na5 Mg2 Na5A C46A 130.0(9) . 2_576
Na6 Mg2 Na5A C46A -99.1(7) . 2_576
Na3 Mg2 Na5A C46A -35.9(7) . 2_576
C39 Mg2 Na5A C50 -81.4(2) . 2_576
C27 Mg2 Na5A C50 157.2(3) . 2_576
C35 Mg2 Na5A C50 37.9(2) . 2_576
C31 Mg2 Na5A C50 148.9(2) . 2_576
Na5 Mg2 Na5A C50 -29.7(4) . 2_576
Na6 Mg2 Na5A C50 101.2(2) . 2_576
Na3 Mg2 Na5A C50 164.51(18) . 2_576
C39 Mg2 Na5A C32 114.38(14) . .
C27 Mg2 Na5A C32 -7.0(4) . .
C35 Mg2 Na5A C32 -126.34(14) . .
C31 Mg2 Na5A C32 -15.37(12) . .
Na5 Mg2 Na5A C32 166.1(5) . .
Na6 Mg2 Na5A C32 -63.01(10) . .
Na3 Mg2 Na5A C32 0.26(10) . .
C39 Mg2 Na5A Mg3 -141.3(7) . 2_576
C27 Mg2 Na5A Mg3 97.3(7) . 2_576
C35 Mg2 Na5A Mg3 -22.0(6) . 2_576
C31 Mg2 Na5A Mg3 89.0(7) . 2_576
Na5 Mg2 Na5A Mg3 -89.6(8) . 2_576
Na6 Mg2 Na5A Mg3 41.3(7) . 2_576
Na3 Mg2 Na5A Mg3 104.6(7) . 2_576
C39 Mg2 Na5A Na4 -176.87(13) . .
C27 Mg2 Na5A Na4 61.7(3) . .
C35 Mg2 Na5A Na4 -57.58(10) . .
C31 Mg2 Na5A Na4 53.39(11) . .
Na5 Mg2 Na5A Na4 -125.2(5) . .
Na6 Mg2 Na5A Na4 5.74(8) . .
Na3 Mg2 Na5A Na4 69.01(6) . .
C39 Mg2 Na5A Na4 -121.49(14) . 2_576
C27 Mg2 Na5A Na4 117.1(3) . 2_576
C35 Mg2 Na5A Na4 -2.20(11) . 2_576
C31 Mg2 Na5A Na4 108.76(15) . 2_576
Na5 Mg2 Na5A Na4 -69.8(4) . 2_576
Na6 Mg2 Na5A Na4 61.12(11) . 2_576
Na3 Mg2 Na5A Na4 124.39(8) . 2_576
O3 Na4 Na5A O6A 75.7(3) . 2_576
O7 Na4 Na5A O6A 117.8(4) . 2_576
O4 Na4 Na5A O6A 165.3(3) . 2_576
C37 Na4 Na5A O6A -48.4(3) 2_576 2_576
C36 Na4 Na5A O6A -62.4(3) 2_576 2_576
C47 Na4 Na5A O6A 38.1(4) . 2_576
C34 Na4 Na5A O6A 49.4(3) . 2_576
C31 Na4 Na5A O6A 76.7(3) . 2_576
Na6 Na4 Na5A O6A 116.1(3) . 2_576
C38 Na4 Na5A O6A -68.8(3) 2_576 2_576
Mg1 Na4 Na5A O6A 48.5(3) . 2_576
O3 Na4 Na5A O5A -44.8(3) . .
O7 Na4 Na5A O5A -2.7(5) . .
O4 Na4 Na5A O5A 44.7(3) . .
C37 Na4 Na5A O5A -169.0(3) 2_576 .
C36 Na4 Na5A O5A 177.0(3) 2_576 .
C47 Na4 Na5A O5A -82.5(4) . .
C34 Na4 Na5A O5A -71.2(3) . .
C31 Na4 Na5A O5A -43.9(3) . .
Na6 Na4 Na5A O5A -4.5(3) . .
C38 Na4 Na5A O5A 170.6(4) 2_576 .
Mg1 Na4 Na5A O5A -72.1(3) . .
O3 Na4 Na5A C31 -0.96(12) . .
O7 Na4 Na5A C31 41.2(3) . .
O4 Na4 Na5A C31 88.58(13) . .
C37 Na4 Na5A C31 -125.09(17) 2_576 .
C36 Na4 Na5A C31 -139.11(14) 2_576 .
C47 Na4 Na5A C31 -38.6(3) . .
C34 Na4 Na5A C31 -27.30(13) . .
Na6 Na4 Na5A C31 39.36(14) . .
C38 Na4 Na5A C31 -145.54(19) 2_576 .
Mg1 Na4 Na5A C31 -28.22(16) . .
O3 Na4 Na5A C46A 104.9(3) . 2_576
O7 Na4 Na5A C46A 147.0(3) . 2_576
O4 Na4 Na5A C46A -165.6(3) . 2_576
C37 Na4 Na5A C46A -19.2(3) 2_576 2_576
C36 Na4 Na5A C46A -33.3(3) 2_576 2_576
C47 Na4 Na5A C46A 67.2(4) . 2_576
C34 Na4 Na5A C46A 78.5(3) . 2_576
C31 Na4 Na5A C46A 105.8(3) . 2_576
Na6 Na4 Na5A C46A 145.2(3) . 2_576
C38 Na4 Na5A C46A -39.7(3) 2_576 2_576
Mg1 Na4 Na5A C46A 77.6(3) . 2_576
O3 Na4 Na5A C50 -173.51(19) . 2_576
O7 Na4 Na5A C50 -131.4(2) . 2_576
O4 Na4 Na5A C50 -83.96(16) . 2_576
C37 Na4 Na5A C50 62.36(16) 2_576 2_576
C36 Na4 Na5A C50 48.35(18) 2_576 2_576
C47 Na4 Na5A C50 148.86(19) . 2_576
C34 Na4 Na5A C50 160.15(17) . 2_576
C31 Na4 Na5A C50 -172.5(3) . 2_576
Na6 Na4 Na5A C50 -133.18(14) . 2_576
C38 Na4 Na5A C50 41.92(14) 2_576 2_576
Mg1 Na4 Na5A C50 159.23(12) . 2_576
O3 Na4 Na5A C32 27.91(10) . .
O7 Na4 Na5A C32 70.0(3) . .
O4 Na4 Na5A C32 117.45(12) . .
C37 Na4 Na5A C32 -96.22(14) 2_576 .
C36 Na4 Na5A C32 -110.24(12) 2_576 .
C47 Na4 Na5A C32 -9.7(3) . .
C34 Na4 Na5A C32 1.57(11) . .
C31 Na4 Na5A C32 28.87(11) . .
Na6 Na4 Na5A C32 68.23(12) . .
C38 Na4 Na5A C32 -116.67(16) 2_576 .
Mg1 Na4 Na5A C32 0.64(14) . .
O3 Na4 Na5A Mg3 143.65(15) . 2_576
O7 Na4 Na5A Mg3 -174.23(19) . 2_576
O4 Na4 Na5A Mg3 -126.81(13) . 2_576
C37 Na4 Na5A Mg3 19.52(12) 2_576 2_576
C36 Na4 Na5A Mg3 5.50(14) 2_576 2_576
C47 Na4 Na5A Mg3 106.0(2) . 2_576
C34 Na4 Na5A Mg3 117.31(13) . 2_576
C31 Na4 Na5A Mg3 144.6(2) . 2_576
Na6 Na4 Na5A Mg3 -176.02(10) . 2_576
C38 Na4 Na5A Mg3 -0.93(9) 2_576 2_576
Mg1 Na4 Na5A Mg3 116.39(9) . 2_576
O3 Na4 Na5A Mg2 -46.96(8) . .
O7 Na4 Na5A Mg2 -4.8(3) . .
O4 Na4 Na5A Mg2 42.58(8) . .
C37 Na4 Na5A Mg2 -171.09(13) 2_576 .
C36 Na4 Na5A Mg2 174.89(10) 2_576 .
C47 Na4 Na5A Mg2 -84.6(3) . .
C34 Na4 Na5A Mg2 -73.30(9) . .
C31 Na4 Na5A Mg2 -46.00(10) . .
Na6 Na4 Na5A Mg2 -6.64(10) . .
C38 Na4 Na5A Mg2 168.46(16) 2_576 .
Mg1 Na4 Na5A Mg2 -74.22(11) . .
O3 Na4 Na5A Na4 -154.71(10) . 2_576
O7 Na4 Na5A Na4 -112.6(3) . 2_576
O4 Na4 Na5A Na4 -65.17(7) . 2_576
C37 Na4 Na5A Na4 81.16(9) 2_576 2_576
C36 Na4 Na5A Na4 67.14(9) 2_576 2_576
C47 Na4 Na5A Na4 167.6(2) . 2_576
C34 Na4 Na5A Na4 178.95(9) . 2_576
C31 Na4 Na5A Na4 -153.75(16) . 2_576
Na6 Na4 Na5A Na4 -114.39(6) . 2_576
C38 Na4 Na5A Na4 60.71(9) 2_576 2_576
Mg1 Na4 Na5A Na4 178.02(7) . 2_576
C40A C39 O5A C42A 2.6(11) . .
O5 C39 O5A C42A 60.3(7) . .
C40 C39 O5A C42A -22.3(8) . .
Mg2 C39 O5A C42A -179.4(6) . .
Na5 C39 O5A C42A 155.9(9) . .
C40A C39 O5A Na5A -167.8(9) . .
O5 C39 O5A Na5A -110.2(8) . .
C40 C39 O5A Na5A 167.3(4) . .
Mg2 C39 O5A Na5A 10.2(5) . .
Na5 C39 O5A Na5A -14.57(14) . .
O6A Na5A O5A C42A 48.4(12) 2_576 .
C31 Na5A O5A C42A 153.0(12) . .
C46A Na5A O5A C42A 34.4(13) 2_576 .
C50 Na5A O5A C42A -45.0(13) 2_576 .
C32 Na5A O5A C42A 126.0(12) . .
Mg3 Na5A O5A C42A -5.8(14) 2_576 .
Mg2 Na5A O5A C42A -172.2(13) . .
Na4 Na5A O5A C42A -174.4(11) . .
Na4 Na5A O5A C42A -96.0(12) 2_576 .
O6A Na5A O5A C39 -146.9(5) 2_576 .
C31 Na5A O5A C39 -42.3(5) . .
C46A Na5A O5A C39 -160.9(5) 2_576 .
C50 Na5A O5A C39 119.7(5) 2_576 .
C32 Na5A O5A C39 -69.4(5) . .
Mg3 Na5A O5A C39 158.9(4) 2_576 .
Mg2 Na5A O5A C39 -7.5(4) . .
Na4 Na5A O5A C39 -9.7(7) . .
Na4 Na5A O5A C39 68.7(5) 2_576 .
C39 O5A C42A C41A 0.8(15) . .
Na5A O5A C42A C41A 166.6(11) . .
C46A C45A C44A C43A -11.6(19) . .
O6A C45A C44A C43A -3.2(11) . .
C44A C45A O6A C46A -170.0(14) . .
C43A C45A O6A C46A -173.1(14) . .
C46A C45A O6A C43A 173.1(14) . .
C44A C45A O6A C43A 3.1(10) . .
C46A C45A O6A Na5A -18.5(13) . 2_576
C44A C45A O6A Na5A 171.5(10) . 2_576
C43A C45A O6A Na5A 168.4(13) . 2_576
C44A C45A C46A O6A 11.7(16) . .
C43A C45A C46A O6A 4.6(9) . .
C44A C45A C46A Mg3 -157.9(14) . .
O6A C45A C46A Mg3 -170(2) . .
C43A C45A C46A Mg3 -165.0(18) . .
C44A C45A C46A Na5A 25(2) . 2_576
O6A C45A C46A Na5A 13.5(9) . 2_576
C43A C45A C46A Na5A 18.0(16) . 2_576
C43A O6A C46A C45A -7.5(15) . .
Na5A O6A C46A C45A 168.9(8) 2_576 .
C43A O6A C46A Mg3 165.6(10) . .
C45A O6A C46A Mg3 173.0(17) . .
Na5A O6A C46A Mg3 -18.1(12) 2_576 .
C43A O6A C46A Na5A -176.4(13) . 2_576
C45A O6A C46A Na5A -168.9(8) . 2_576
C50 Mg3 C46A C45A 132.2(18) . .
C46 Mg3 C46A C45A 74(3) . .
C54 Mg3 C46A C45A -2(2) . .
C38 Mg3 C46A C45A -119.3(19) . .
Na5A Mg3 C46A C45A -178(2) 2_576 .
Na5 Mg3 C46A C45A 172(2) 2_576 .
Na2 Mg3 C46A C45A -63(2) . .
Na6 Mg3 C46A C45A 118(8) . .
C50 Mg3 C46A O6A -35.4(12) . .
C46 Mg3 C46A O6A -93(3) . .
C54 Mg3 C46A O6A -169.7(9) . .
C38 Mg3 C46A O6A 73.0(12) . .
Na5A Mg3 C46A O6A 14.4(9) 2_576 .
Na5 Mg3 C46A O6A 4.8(10) 2_576 .
Na2 Mg3 C46A O6A 128.9(10) . .
Na6 Mg3 C46A O6A -50(9) . .
C50 Mg3 C46A Na5A -49.8(3) . 2_576
C46 Mg3 C46A Na5A -108(2) . 2_576
C54 Mg3 C46A Na5A 175.97(17) . 2_576
C38 Mg3 C46A Na5A 58.7(3) . 2_576
Na5 Mg3 C46A Na5A -9.56(11) 2_576 2_576
Na2 Mg3 C46A Na5A 114.6(2) . 2_576
Na6 Mg3 C46A Na5A -64(9) . 2_576
C45A C44A C43A O6A 4.7(16) . .
C46A O6A C43A C44A 1.8(19) . .
C45A O6A C43A C44A -3.6(12) . .
Na5A O6A C43A C44A -172.5(11) 2_576 .
C46A O6A C43A C45A 5.4(11) . .
Na5A O6A C43A C45A -168.8(13) 2_576 .
C46A C45A C43A C44A 170.3(16) . .
O6A C45A C43A C44A 175.1(16) . .
C46A C45A C43A O6A -4.9(10) . .
C44A C45A C43A O6A -175.1(16) . .
O5A C42A C41A C40A -3.0(17) . .
O5 C39 C40A C41A -29.9(9) . .
C40 C39 C40A C41A 75(2) . .
O5A C39 C40A C41A -4.0(12) . .
Mg2 C39 C40A C41A 179.0(6) . .
Na5 C39 C40A C41A -36.7(19) . .
C42A C41A C40A C39 4.3(15) . .
